data_2022596
loop_
_publ_author_name
'Al-Sayed, Emir'
'Tanuhadi, Elias'
'Giester, Gerald'
'Rompel, Annette'

_publ_section_title
;
 Synthesis and characterization of the `Japanese rice-ball'-shaped
 Molybdenum Blue
 Na~4~[Mo~2~O~2~(OH)~4~(C~6~H~4~NO~2~)~2~]~2~[Mo~120~Ce~6~O~366~H~12~(OH)~2~(H~2~O)~76~]\\sim
 200H~2~O
;
_journal_coeditor_code KY3215
_journal_issue 5
_journal_name_full 'Acta Crystallographica Section C'
_journal_page_first
;
;
_journal_paper_doi 10.1107/S2053229622003369
_journal_volume 78
_journal_year 2022
_chemical_formula_moiety 'Ce6 Mo120 O444, 2(C12 H8 Mo2 N2 Na2 O10.5), 36(O)'
_chemical_formula_sum 'C24 H588 Ce6 Mo124 N4 Na4 O664'
_chemical_formula_weight 24391.76
_space_group_crystal_system monoclinic
_space_group_IT_number 15
_space_group_name_Hall '-C 2yc'
_space_group_name_H-M_alt 'C 1 2/c 1'
_atom_sites_solution_hydrogens geom
_audit_creation_method
;
Olex2 1.5
(compiled 2021.12.09 svn.r5202d8cf for OlexSys, GUI svn.r6439)
;
_cell_angle_alpha 90
_cell_angle_beta 112.145(4)
_cell_angle_gamma 90
_cell_formula_units_Z 4
_cell_length_a 54.272(10)
_cell_length_b 38.896(7)
_cell_length_c 31.734(6)
_cell_measurement_reflns_used 9572
_cell_measurement_temperature 200.0
_cell_measurement_theta_max 20.538
_cell_measurement_theta_min 2.192
_cell_volume 62048(2)
_computing_cell_refinement
;
SAINT (Bruker, 2016)
;
_computing_data_collection
;
APEX2 (Bruker, 2016)
;
_computing_data_reduction
;
SAINT (Bruker, 2016)
;
_computing_molecular_graphics
;
OLEX2 (Dolomanov <i>et al.</i>, 2009),
<i>DIAMOND</i> (Brandenburg, 2006) and
<i>shelXle</i> (H\"ubschle <i>et al.</i>,  2011)
;
_computing_publication_material
;
OLEX2 (Dolomanov <i>et al.</i>, 2009)
;
_computing_structure_refinement
;
SHELXL2018 (Sheldrick, 2015<i>b</i>)
;
_computing_structure_solution
;
SHELXT2018 (Sheldrick, 2015<i>a</i>)
;
_diffrn_ambient_temperature 200.00
_diffrn_measured_fraction_theta_full 0.989
_diffrn_measured_fraction_theta_max 0.989
_diffrn_measurement_device_type 'Bruker APEXII CCD'
_diffrn_measurement_method '\f and \w scans'
_diffrn_radiation_probe x-ray
_diffrn_radiation_type MoK\a
_diffrn_radiation_wavelength 0.71073
_diffrn_reflns_av_R_equivalents 0.1012
_diffrn_reflns_av_unetI/netI 0.0527
_diffrn_reflns_limit_h_max 54
_diffrn_reflns_limit_h_min -54
_diffrn_reflns_limit_k_max 38
_diffrn_reflns_limit_k_min -38
_diffrn_reflns_limit_l_max 31
_diffrn_reflns_limit_l_min -31
_diffrn_reflns_number 373860
_diffrn_reflns_theta_full 20.885
_diffrn_reflns_theta_max 20.885
_diffrn_reflns_theta_min 1.063
_diffrn_source 'sealed X-ray tube'
_diffrn_source_current 0.0
_diffrn_source_power 0.0
_diffrn_source_voltage 0.0
_diffrn_standards_number 0
_exptl_absorpt_coefficient_mu 2.974
_exptl_absorpt_correction_T_max 0.7446
_exptl_absorpt_correction_T_min 0.5829
_exptl_absorpt_correction_type multi-scan
_exptl_absorpt_process_details
;
(SADABS; Bruker, 2016)
;
_exptl_crystal_colour 'dark blue'
_exptl_crystal_density_diffrn 2.611
_exptl_crystal_description block
_exptl_crystal_F_000 46688
_exptl_crystal_size_max 0.175
_exptl_crystal_size_mid 0.15
_exptl_crystal_size_min 0.075
_refine_diff_density_max 3.028
_refine_diff_density_min -2.190
_refine_ls_extinction_method none
_refine_ls_goodness_of_fit_ref 1.067
_refine_ls_hydrogen_treatment constr
_refine_ls_matrix_type full
_refine_ls_number_parameters 2814
_refine_ls_number_reflns 32484
_refine_ls_number_restraints 239
_refine_ls_restrained_S_all 1.077
_refine_ls_R_factor_all 0.1184
_refine_ls_R_factor_gt 0.0832
_refine_ls_shift/su_max 0.001
_refine_ls_shift/su_mean 0.000
_refine_ls_structure_factor_coef Fsqd
_refine_ls_weighting_details 'w=1/[\s^2^(Fo^2^)+(0.0756P)^2^+9956.6523P] where P=(Fo^2^+2Fc^2^)/3'
_refine_ls_weighting_scheme calc
_refine_ls_wR_factor_gt 0.2004
_refine_ls_wR_factor_ref 0.2335
_reflns_number_gt 23243
_reflns_number_total 32484
_reflns_threshold_expression 'I > 2\s(I)'
_cod_data_source_file ky3215sup1.cif
_cod_data_source_block I
_cod_original_cell_volume 62047(19)
_cod_original_sg_symbol_H-M 'C 2/c'
_cod_database_code 2022596
_shelx_space_group_comment
;
The symmetry employed for this shelxl refinement is uniquely defined
by the following loop, which should always be used as a source of
symmetry information in preference to the above space-group names.
They are only intended as comments.
;

loop_
_space_group_symop_operation_xyz
'x, y, z'
'-x, y, -z+1/2'
'x+1/2, y+1/2, z'
'-x+1/2, y+1/2, -z+1/2'
'-x, -y, -z'
'x, -y, z-1/2'
'-x+1/2, -y+1/2, -z'
'x+1/2, -y+1/2, z-1/2'

loop_
_atom_site_type_symbol
_atom_site_label
_atom_site_fract_x
_atom_site_fract_y
_atom_site_fract_z
_atom_site_U_iso_or_equiv
_atom_site_adp_type
_atom_site_calc_flag
_atom_site_occupancy
_atom_site_disorder_assembly
_atom_site_disorder_group
Ce Ce1 0.58639(3) 0.53787(5) 0.43521(7) 0.0564(5) Uani d 1 . .
Ce Ce2 0.37593(3) 0.82743(4) 0.45086(7) 0.0531(5) Uani d 1 . .
Ce Ce3 0.33459(3) 0.93214(4) 0.06681(7) 0.0516(5) Uani d 1 . .
Mo Mo1 0.48296(4) 0.38871(6) 0.31290(10) 0.0447(7) Uani d 1 . .
Mo Mo2 0.46586(5) 0.46146(6) 0.13819(10) 0.0447(7) Uani d 1 . .
Mo Mo3 0.50700(5) 0.52694(8) 0.41985(12) 0.0698(10) Uani d 1 . .
Mo Mo4 0.47504(4) 0.45473(6) 0.37199(9) 0.0401(6) Uani d 1 . .
Mo Mo5 0.44633(4) 0.46080(5) 0.25719(9) 0.0380(6) Uani d 1 . .
Mo Mo6 0.46397(5) 0.58890(7) 0.45056(12) 0.0624(9) Uani d 1 . .
Mo Mo7 0.43043(5) 0.51227(7) 0.37419(11) 0.0530(8) Uani d 1 . .
Mo Mo8 0.41478(4) 0.42171(5) 0.32228(10) 0.0431(7) Uani d 1 . .
Mo Mo9 0.38857(4) 0.41868(6) 0.20919(10) 0.0441(7) Uani d 1 . .
Mo Mo10 0.37651(5) 0.50004(6) 0.14689(11) 0.0533(8) Uani d 1 . .
Mo Mo11 0.33248(4) 0.47067(6) 0.21197(10) 0.0454(7) Uani d 1 . .
Mo Mo12 0.36170(4) 0.48004(6) 0.32547(10) 0.0439(7) Uani d 1 . .
Mo Mo13 0.35384(5) 0.55385(6) 0.26393(10) 0.0444(7) Uani d 1 . .
Mo Mo14 0.31214(4) 0.55032(6) 0.31881(10) 0.0421(7) Uani d 1 . .
Mo Mo15 0.34715(5) 0.62961(6) 0.37026(11) 0.0517(8) Uani d 1 . .
Mo Mo16 0.41840(6) 0.65631(8) 0.43334(18) 0.1126(18) Uani d 1 . .
Mo Mo17 0.34891(5) 0.58405(7) 0.08514(10) 0.0535(8) Uani d 1 . .
Mo Mo18 0.32257(4) 0.53989(6) 0.14878(9) 0.0418(7) Uani d 1 . .
Mo Mo19 0.32522(6) 0.67426(7) 0.06394(12) 0.0620(9) Uani d 1 . .
Mo Mo20 0.30069(5) 0.62060(6) 0.14146(10) 0.0453(7) Uani d 1 . .
Mo Mo21 0.28350(4) 0.54493(6) 0.20562(10) 0.0406(7) Uani d 1 . .
Mo Mo22 0.36674(5) 0.72166(7) 0.42358(12) 0.0656(9) Uani d 1 . .
Mo Mo23 0.30514(5) 0.69365(6) 0.36306(10) 0.0448(7) Uani d 1 . .
Mo Mo24 0.27051(4) 0.62775(6) 0.30685(9) 0.0413(7) Uani d 1 . .
Mo Mo25 0.28993(5) 0.69528(7) 0.24715(9) 0.0462(7) Uani d 1 . .
Mo Mo26 0.25062(4) 0.62957(6) 0.19340(9) 0.0398(7) Uani d 1 . .
Mo Mo27 0.30972(7) 0.76071(7) 0.07165(16) 0.0874(13) Uani d 1 . .
Mo Mo28 0.22752(4) 0.72193(6) 0.18720(9) 0.0396(6) Uani d 1 . .
Mo Mo29 0.24555(5) 0.72256(6) 0.30090(9) 0.0407(6) Uani d 1 . .
Mo Mo30 0.30721(5) 0.77945(6) 0.36368(10) 0.0494(7) Uani d 1 . .
Mo Mo31 0.26313(5) 0.77581(6) 0.13315(10) 0.0440(7) Uani d 1 . .
Mo Mo32 0.28757(6) 0.85009(7) 0.07493(11) 0.0625(9) Uani d 1 . .
Mo Mo33 0.24964(4) 0.85937(6) 0.13618(8) 0.0354(6) Uani d 1 . .
Mo Mo34 0.21771(4) 0.81624(5) 0.18884(9) 0.0341(6) Uani d 1 . .
Mo Mo35 0.28025(4) 0.85296(6) 0.25091(8) 0.0366(6) Uani d 1 . .
Mo Mo36 0.24181(4) 0.81733(6) 0.30209(9) 0.0365(6) Uani d 1 . .
Mo Mo37 0.28546(5) 0.93025(6) 0.14007(9) 0.0400(6) Uani d 1 . .
Mo Mo38 0.23420(4) 0.91839(6) 0.19742(8) 0.0332(6) Uani d 1 . .
Mo Mo39 0.25943(4) 0.91098(6) 0.31070(8) 0.0337(6) Uani d 1 . .
Mo Mo40 0.33192(5) 0.90835(6) 0.37620(9) 0.0435(7) Uani d 1 . .
Mo Mo41 0.40553(5) 0.92635(7) 0.43683(11) 0.0560(8) Uani d 1 . .
Mo Mo42 0.36042(4) 0.98506(6) 0.37853(8) 0.0362(6) Uani d 1 . .
Mo Mo43 0.29565(4) 0.99238(6) 0.32119(8) 0.0359(6) Uani d 1 . .
Mo Mo44 0.33865(5) 0.98235(6) 0.26297(8) 0.0366(6) Uani d 1 . .
Mo Mo45 0.27164(4) 0.99897(6) 0.20771(8) 0.0343(6) Uani d 1 . .
Mo Mo46 0.40470(5) 0.98770(7) 0.08821(11) 0.0576(8) Uani d 1 . .
Mo Mo47 0.35881(5) 1.01721(6) 0.14717(9) 0.0434(7) Uani d 1 . .
Mo Mo48 0.32473(4) 1.06065(6) 0.21232(9) 0.0362(6) Uani d 1 . .
Mo Mo49 0.35294(4) 1.05953(6) 0.32562(8) 0.0356(6) Uani d 1 . .
Mo Mo50 0.41901(4) 1.00861(6) 0.37680(9) 0.0378(6) Uani d 1 . .
Mo Mo51 0.47009(5) 0.93991(7) 0.42472(11) 0.0569(8) Uani d 1 . .
Mo Mo52 0.53362(5) 0.96248(7) 0.42945(11) 0.0575(8) Uani d 1 . .
Mo Mo53 0.41628(4) 1.09388(6) 0.32479(9) 0.0375(6) Uani d 1 . .
Mo Mo54 0.44274(5) 1.04829(6) 0.26279(9) 0.0427(7) Uani d 1 . .
Mo Mo55 0.38572(4) 1.10226(6) 0.21162(9) 0.0377(6) Uani d 1 . .
Mo Mo56 0.41179(4) 1.06105(6) 0.14759(9) 0.0382(6) Uani d 1 . .
Mo Mo57 0.47011(5) 1.04304(6) 0.14118(10) 0.0459(7) Uani d 1 . .
Mo Mo58 0.51767(4) 1.11376(6) 0.18527(9) 0.0381(6) Uani d 1 . .
Mo Mo59 0.45386(4) 1.12096(5) 0.20209(9) 0.0361(6) Uani d 1 . .
Mo Mo60 0.45209(4) 0.38932(5) 0.19988(10) 0.0436(7) Uani d 1 . .
O O1 0.3270(3) 1.0754(4) 0.2713(7) 0.048(5) Uani d 1 . .
O O2 0.4357(3) 1.1524(4) 0.1668(6) 0.048(5) Uani d 1 . .
O O253 0.4968(3) 1.0761(5) 0.1486(6) 0.049(5) Uani d 1 . .
O O4 0.4519(4) 1.0740(5) 0.0737(6) 0.053(5) Uani d 1 . .
O O5 0.4743(4) 1.0119(5) 0.1067(6) 0.049(5) Uani d 1 . .
O O6 0.4486(3) 1.0796(4) 0.1616(6) 0.033(4) Uani d 1 . .
O O7 0.4818(4) 1.0241(5) 0.1930(8) 0.061(6) Uani d 1 . .
O O8 0.4723(3) 1.0745(4) 0.2572(6) 0.036(4) Uani d 1 . .
O O9 0.3978(3) 1.0894(5) 0.1059(6) 0.048(5) Uani d 1 . .
O O10 0.4302(3) 1.0295(4) 0.1203(6) 0.048(5) Uani d 1 . .
O O11 0.3775(3) 1.1370(4) 0.1780(7) 0.052(6) Uani d 1 . .
O O12 0.4217(3) 1.0940(4) 0.2040(6) 0.045(5) Uani d 1 . .
O O13 0.4017(3) 1.1209(4) 0.2693(5) 0.029(4) Uani d 1 . .
O O14 0.4494(3) 1.0871(4) 0.3108(6) 0.044(5) Uani d 1 . .
O O15 0.4272(3) 1.1262(4) 0.3635(6) 0.043(5) Uani d 1 . .
O O16 0.4574(4) 1.0157(4) 0.2992(6) 0.051(5) Uani d 1 . .
O O17 0.4072(3) 1.0560(4) 0.2658(6) 0.033(4) Uani d 1 . .
O O18 0.4317(3) 1.0290(4) 0.2097(6) 0.045(5) Uani d 1 . .
O O19 0.3812(3) 1.0630(4) 0.1682(6) 0.034(4) Uani d 1 . .
O O20 0.3882(3) 1.0209(4) 0.1217(6) 0.045(5) Uani d 1 . .
O O21 0.4282(4) 0.9680(5) 0.1631(7) 0.059(6) Uani d 1 . .
O O22 0.3883(4) 1.0063(5) 0.0353(6) 0.052(5) Uani d 1 . .
O O23 0.3831(4) 0.9552(4) 0.0870(6) 0.046(5) Uani d 1 . .
O O24 0.3395(4) 1.0546(6) 0.0852(7) 0.065(6) Uani d 1 . .
O O25 0.3780(3) 0.9936(5) 0.1931(8) 0.064(6) Uani d 1 . .
O O26 0.3540(3) 1.0899(4) 0.2165(6) 0.038(5) Uani d 1 . .
O O27 0.3810(3) 1.0844(4) 0.3233(5) 0.033(4) Uani d 1 . .
O O28 0.4268(3) 1.0518(4) 0.3626(6) 0.045(5) Uani d 1 . .
O O29 0.5204(5) 0.9415(8) 0.3612(8) 0.103(9) Uani d 1 . .
O O30 0.5678(4) 0.9666(6) 0.4201(8) 0.074(7) Uani d 1 . .
O O31 0.5460(7) 0.9880(7) 0.4803(10) 0.139(14) Uani d 1 . .
O O32 0.5410(4) 0.9215(5) 0.4524(8) 0.065(6) Uani d 1 . .
O O33 0.4983(4) 0.9660(5) 0.4187(9) 0.075(7) Uani d 1 . .
O O34 0.4213(4) 1.0379(6) 0.4421(8) 0.079(7) Uani d 1 . .
O O35 0.4491(3) 0.9903(5) 0.4121(6) 0.043(5) Uani d 1 . .
O O36 0.4847(4) 0.9653(5) 0.4956(8) 0.071(7) Uani d 1 . .
O O37 0.4885(4) 0.9044(6) 0.4511(9) 0.081(8) Uani d 1 . .
O O38 0.4121(4) 0.9888(5) 0.3268(7) 0.055(5) Uani d 1 . .
O O39 0.3452(3) 1.0804(4) 0.3652(6) 0.040(3) Uani d 1 . .
O O40 0.3787(3) 1.0244(4) 0.3609(6) 0.039(3) Uani d 1 . .
O O41 0.5844(6) 0.4902(8) 0.4852(11) 0.129(12) Uani d 1 . .
O O42 0.3577(3) 1.0258(4) 0.2665(5) 0.032(3) Uani d 1 . .
O O43 0.3336(3) 1.0346(4) 0.1659(5) 0.034(4) Uani d 1 . .
O O44 0.2976(3) 1.0824(4) 0.1792(7) 0.050(5) Uani d 1 . .
O O45 0.3417(4) 0.9865(5) 0.1067(6) 0.054(6) Uani d 1 . .
O O46 0.3371(6) 0.9719(8) 0.0059(9) 0.133(13) Uani d 1 . .
O O47 0.3294(11) 0.9012(9) -0.0065(15) 0.21(2) Uani d 1 . .
O O48 0.2892(6) 0.9450(14) 0.0084(10) 0.20(2) Uani d 1 . .
O O49 0.3668(6) 0.8833(7) 0.0810(12) 0.127(12) Uani d 1 . .
O O50 0.3563(5) 0.9172(6) 0.1522(9) 0.091(8) Uani d 1 . .
O O51 0.3086(3) 1.0165(4) 0.2216(6) 0.036(4) Uani d 1 . .
O O52 0.3444(3) 0.9609(4) 0.2215(6) 0.043(5) Uani d 1 . .
O O53 0.3599(3) 0.9629(4) 0.3140(5) 0.027(4) Uani d 1 . .
O O54 0.3325(3) 1.0138(4) 0.3246(6) 0.038(4) Uani d 1 . .
O O55 0.4550(5) 0.9273(5) 0.3705(9) 0.084(8) Uani d 1 . .
O O56 0.4394(4) 0.9286(5) 0.4434(8) 0.065(6) Uani d 1 . .
O O57 0.3988(3) 0.9744(4) 0.4017(6) 0.046(5) Uani d 1 . .
O O58 0.3569(3) 1.0068(4) 0.4219(6) 0.039(3) Uani d 1 . .
O O59 0.4096(4) 0.9445(5) 0.4901(6) 0.055(5) Uani d 1 . .
O O60 0.3994(4) 0.9089(5) 0.3633(7) 0.061(6) Uani d 1 . .
O O61 0.3995(3) 0.8853(5) 0.4424(7) 0.057(6) Uani d 1 . .
O O62 0.3665(3) 0.9374(4) 0.4061(6) 0.038(4) Uani d 1 . .
O O63 0.2919(3) 1.0182(4) 0.3616(6) 0.040(3) Uani d 1 . .
O O64 0.3248(3) 0.9610(4) 0.3580(6) 0.032(4) Uani d 1 . .
O O65 0.2752(3) 1.0141(4) 0.2669(6) 0.037(3) Uani d 1 . .
O O66 0.3044(3) 0.9630(4) 0.2618(5) 0.032(3) Uani d 1 . .
O O67 0.2527(3) 1.0305(4) 0.1754(6) 0.040(3) Uani d 1 . .
O O68 0.2801(3) 0.9713(4) 0.1617(6) 0.038(4) Uani d 1 . .
O O69 0.3015(4) 0.9401(5) 0.1030(7) 0.052(5) Uani d 1 . .
O O70 0.3104(5) 0.8790(6) 0.0684(9) 0.084(8) Uani d 1 . .
O O71 0.2473(4) 0.9481(5) 0.0788(6) 0.052(5) Uani d 1 . .
O O72 0.3095(3) 0.9120(4) 0.1854(6) 0.047(5) Uani d 1 . .
O O73 0.3228(4) 0.9307(5) 0.4360(7) 0.055(5) Uani d 1 . .
O O74 0.3405(3) 0.8985(5) 0.3306(6) 0.046(5) Uani d 1 . .
O O75 0.2720(4) 0.9578(4) 0.3155(6) 0.046(5) Uani d 1 . .
O O76 0.2469(3) 0.9638(4) 0.2047(6) 0.036(4) Uani d 1 . .
O O77 0.3415(7) 0.8276(14) 0.4902(13) 0.21(2) Uani d 1 . .
O O78 0.3870(11) 0.7876(8) 0.5212(10) 0.21(2) Uani d 1 . .
O O79 0.3887(6) 0.8617(5) 0.5235(8) 0.097(9) Uani d 1 . .
O O80 0.4221(5) 0.8141(7) 0.4668(18) 0.21(3) Uani d 1 . .
O O81 0.3451(4) 0.8759(5) 0.4145(7) 0.050(5) Uani d 1 . .
O O82 0.3760(6) 0.8317(7) 0.3702(9) 0.106(10) Uani d 1 . .
O O83 0.2955(3) 0.8998(4) 0.3517(6) 0.036(4) Uani d 1 . .
O O84 0.2434(3) 0.9085(4) 0.3472(6) 0.044(5) Uani d 1 . .
O O85 0.2774(3) 0.9032(4) 0.2540(6) 0.033(4) Uani d 1 . .
O O86 0.2305(3) 0.9165(4) 0.2541(6) 0.037(3) Uani d 1 . .
O O87 0.2025(3) 0.9217(4) 0.1600(6) 0.041(5) Uani d 1 . .
O O88 0.2534(3) 0.9085(4) 0.1573(6) 0.040(5) Uani d 1 . .
O O89 0.2727(3) 0.8831(4) 0.1083(6) 0.035(4) Uani d 1 . .
O O90 0.3198(4) 0.8430(6) 0.1478(8) 0.083(7) Uani d 1 . .
O O91 0.2607(5) 0.8535(6) 0.0235(7) 0.074(7) Uani d 1 . .
O O92 0.2990(4) 0.8092(4) 0.0654(7) 0.053(5) Uani d 1 . .
O O93 0.2198(4) 0.8650(4) 0.0927(6) 0.047(5) Uani d 1 . .
O O94 0.2666(4) 0.8252(4) 0.1111(6) 0.044(5) Uani d 1 . .
O O95 0.2368(3) 0.8645(4) 0.1910(6) 0.035(4) Uani d 1 . .
O O96 0.2855(3) 0.8515(4) 0.1992(6) 0.034(4) Uani d 1 . .
O O97 0.2592(3) 0.8615(5) 0.2936(6) 0.044(5) Uani d 1 . .
O O98 0.3107(3) 0.8445(4) 0.2900(6) 0.043(5) Uani d 1 . .
O O99 0.3776(4) 0.7637(5) 0.4299(7) 0.062(6) Uani d 1 . .
O O100 0.2950(5) 0.7702(6) 0.4263(7) 0.077(7) Uani d 1 . .
O O101 0.3333(4) 0.8043(5) 0.4007(9) 0.082(8) Uani d 1 . .
O O102 0.2774(3) 0.8066(4) 0.3476(6) 0.042(5) Uani d 1 . .
O O103 0.2263(3) 0.8313(4) 0.3369(6) 0.044(5) Uani d 1 . .
O O104 0.3130(4) 0.7782(4) 0.3137(7) 0.056(6) Uani d 1 . .
O O105 0.2610(3) 0.8099(4) 0.2465(6) 0.045(5) Uani d 1 . .
O O106 0.2137(4) 0.8238(4) 0.2440(6) 0.043(5) Uani d 1 . .
O O107 0.1879(3) 0.8269(4) 0.1492(6) 0.047(5) Uani d 1 . .
O O108 0.2400(3) 0.8118(4) 0.1515(6) 0.033(4) Uani d 1 . .
O O109 0.2769(6) 0.7543(8) 0.0071(8) 0.106(10) Uani d 1 . .
O O110 0.3317(5) 0.7646(5) 0.0453(10) 0.092(9) Uani d 1 . .
O O111 0.2762(4) 0.7585(5) 0.0947(7) 0.060(6) Uani d 1 . .
O O112 0.2233(4) 0.7799(6) 0.0681(7) 0.066(6) Uani d 1 . .
O O113 0.3320(5) 0.7680(6) 0.1317(10) 0.096(9) Uani d 1 . .
O O114 0.2901(3) 0.7777(4) 0.1825(6) 0.048(5) Uani d 1 . .
O O115 0.2156(3) 0.7692(5) 0.1895(6) 0.048(5) Uani d 1 . .
O O116 0.2355(3) 0.7700(5) 0.2967(6) 0.045(5) Uani d 1 . .
O O117 0.3637(5) 0.7139(5) 0.4760(7) 0.073(7) Uani d 1 . .
O O118 0.3279(3) 0.7343(4) 0.3893(6) 0.047(5) Uani d 1 . .
O O119 0.3669(4) 0.7267(5) 0.3506(8) 0.063(6) Uani d 1 . .
O O120 0.2822(3) 0.7347(4) 0.3434(6) 0.042(5) Uani d 1 . .
O O121 0.2309(4) 0.7057(4) 0.3339(8) 0.060(6) Uani d 1 . .
O O122 0.2226(3) 0.7108(4) 0.2436(6) 0.037(3) Uani d 1 . .
O O123 0.2672(3) 0.7345(4) 0.2461(6) 0.040(5) Uani d 1 . .
O O124 0.2001(3) 0.7036(4) 0.1485(6) 0.039(5) Uani d 1 . .
O O125 0.2454(3) 0.7405(4) 0.1479(6) 0.041(5) Uani d 1 . .
O O126 0.3088(6) 0.7140(5) 0.0767(10) 0.101(10) Uani d 1 . .
O O127 0.3008(5) 0.6618(6) 0.0133(8) 0.084(7) Uani d 1 . .
O O128 0.3480(5) 0.6940(5) 0.0461(9) 0.080(8) Uani d 1 . .
O O129 0.3030(3) 0.6494(4) 0.1003(7) 0.042(5) Uani d 1 . .
O O130 0.3541(6) 0.6792(9) 0.1346(9) 0.125(12) Uani d 1 . .
O O131 0.2527(3) 0.6811(4) 0.1999(7) 0.046(5) Uani d 1 . .
O O132 0.3052(4) 0.7040(5) 0.2102(7) 0.053(5) Uani d 1 . .
O O133 0.3148(3) 0.7039(4) 0.3014(6) 0.039(5) Uani d 1 . .
O O134 0.2703(3) 0.6811(4) 0.3067(6) 0.042(5) Uani d 1 . .
O O135 0.3428(4) 0.6793(5) 0.3908(7) 0.057(6) Uani d 1 . .
O O136 0.2942(4) 0.6837(5) 0.4065(8) 0.070(7) Uani d 1 . .
O O137 0.3956(4) 0.6955(5) 0.4326(9) 0.075(7) Uani d 1 . .
O O138 0.4179(6) 0.6451(9) 0.4944(10) 0.131(11) Uani d 1 . .
O O139 0.4481(4) 0.6779(6) 0.4576(12) 0.128(13) Uani d 1 . .
O O140 0.3376(4) 0.6189(6) 0.4343(8) 0.082(7) Uani d 1 . .
O O141 0.3811(4) 0.6297(4) 0.4079(7) 0.057(6) Uani d 1 . .
O O142 0.4123(6) 0.6642(8) 0.3703(8) 0.106(9) Uani d 1 . .
O O143 0.3494(3) 0.6411(4) 0.3204(8) 0.056(6) Uani d 1 . .
O O144 0.3063(3) 0.6439(4) 0.3469(6) 0.042(5) Uani d 1 . .
O O145 0.2535(3) 0.6228(4) 0.3427(7) 0.047(5) Uani d 1 . .
O O146 0.2444(3) 0.6267(4) 0.2496(6) 0.043(5) Uani d 1 . .
O O147 0.2901(3) 0.6452(4) 0.2504(6) 0.037(5) Uani d 1 . .
O O148 0.2191(3) 0.6255(5) 0.1547(7) 0.051(5) Uani d 1 . .
O O149 0.2716(3) 0.6337(4) 0.1548(6) 0.040(3) Uani d 1 . .
O O150 0.3442(4) 0.6307(6) 0.0753(8) 0.071(7) Uani d 1 . .
O O151 0.2664(4) 0.5962(5) 0.0797(7) 0.060(6) Uani d 1 . .
O O152 0.3260(4) 0.6333(5) 0.1896(8) 0.064(6) Uani d 1 . .
O O153 0.2623(3) 0.5827(4) 0.2033(7) 0.042(5) Uani d 1 . .
O O154 0.2850(3) 0.5848(4) 0.3091(7) 0.040(5) Uani d 1 . .
O O155 0.3377(3) 0.5850(5) 0.3584(7) 0.051(5) Uani d 1 . .
O O156 0.4319(4) 0.6128(5) 0.4350(8) 0.073(6) Uani d 1 . .
O O157 0.3079(3) 0.5236(5) 0.3563(8) 0.062(4) Uani d 1 . .
O O158 0.2889(3) 0.5285(4) 0.2641(8) 0.056(6) Uani d 1 . .
O O159 0.3217(3) 0.5764(4) 0.2606(7) 0.045(5) Uani d 1 . .
O O160 0.2623(3) 0.5164(4) 0.1695(7) 0.051(5) Uani d 1 . .
O O161 0.2974(3) 0.5714(4) 0.1644(6) 0.040(3) Uani d 1 . .
O O162 0.3224(3) 0.5861(4) 0.1188(7) 0.048(5) Uani d 1 . .
O O163 0.3269(5) 0.5675(8) 0.0356(9) 0.105(9) Uani d 1 . .
O O164 0.3796(4) 0.5775(5) 0.0806(8) 0.069(6) Uani d 1 . .
O O165 0.3763(4) 0.6030(5) 0.1594(7) 0.057(6) Uani d 1 . .
O O166 0.3502(4) 0.5399(5) 0.1213(7) 0.059(6) Uani d 1 . .
O O167 0.2976(4) 0.5206(4) 0.1069(7) 0.056(6) Uani d 1 . .
O O168 0.3544(3) 0.5639(4) 0.2102(6) 0.037(4) Uani d 1 . .
O O169 0.3176(3) 0.5202(4) 0.2055(7) 0.041(3) Uani d 1 . .
O O170 0.3786(3) 0.5772(4) 0.3008(6) 0.048(5) Uani d 1 . .
O O171 0.3441(3) 0.5259(4) 0.3127(7) 0.041(3) Uani d 1 . .
O O172 0.4620(5) 0.6020(7) 0.3819(13) 0.133(13) Uani d 1 . .
O O173 0.4852(4) 0.6209(6) 0.4743(11) 0.109(11) Uani d 1 . .
O O174 0.4637(4) 0.5683(6) 0.4976(7) 0.075(7) Uani d 1 . .
O O175 0.4387(3) 0.5481(6) 0.4078(7) 0.065(7) Uani d 1 . .
O O176 0.3509(4) 0.4663(5) 0.3649(8) 0.065(6) Uani d 1 . .
O O177 0.3948(3) 0.5038(5) 0.3628(6) 0.044(5) Uani d 1 . .
O O178 0.3335(3) 0.4636(4) 0.2704(7) 0.049(3) Uani d 1 . .
O O179 0.3686(3) 0.5070(4) 0.2653(7) 0.044(5) Uani d 1 . .
O O180 0.3036(3) 0.4511(5) 0.1782(8) 0.062(4) Uani d 1 . .
O O181 0.3437(3) 0.4971(4) 0.1678(7) 0.044(5) Uani d 1 . .
O O182 0.3953(3) 0.5219(4) 0.1948(8) 0.057(6) Uani d 1 . .
O O183 0.3442(4) 0.4723(6) 0.0840(8) 0.077(7) Uani d 1 . .
O O184 0.3915(4) 0.5079(6) 0.1080(7) 0.069(6) Uani d 1 . .
O O185 0.3842(3) 0.4557(5) 0.1626(7) 0.047(5) Uani d 1 . .
O O186 0.3575(5) 0.4373(6) 0.2151(12) 0.114(4) Uani d 1 . .
O O187 0.4268(3) 0.5281(4) 0.3211(6) 0.040(3) Uani d 1 . .
O O188 0.3839(4) 0.4427(5) 0.3209(6) 0.048(5) Uani d 1 . .
O O189 0.4353(4) 0.4833(7) 0.4406(8) 0.089(8) Uani d 1 . .
O O190 0.4915(3) 0.5596(4) 0.4418(7) 0.053(5) Uani d 1 . .
O O191 0.4706(3) 0.4990(4) 0.3969(6) 0.037(4) Uani d 1 . .
O O192 0.4356(3) 0.4610(4) 0.3587(6) 0.040(3) Uani d 1 . .
O O193 0.3987(3) 0.3962(4) 0.2672(7) 0.049(3) Uani d 1 . .
O O194 0.4130(3) 0.4591(4) 0.2637(7) 0.046(5) Uani d 1 . .
O O195 0.3771(3) 0.3838(4) 0.1753(7) 0.045(5) Uani d 1 . .
O O196 0.4422(3) 0.4904(4) 0.2148(7) 0.042(5) Uani d 1 . .
O O197 0.4272(3) 0.4190(4) 0.2162(7) 0.043(5) Uani d 1 . .
O O198 0.4653(3) 0.4822(4) 0.3076(6) 0.037(5) Uani d 1 . .
O O199 0.4917(5) 0.5462(5) 0.3545(8) 0.079(7) Uani d 1 . .
O O200 0.4203(3) 0.3911(5) 0.3605(8) 0.062(4) Uani d 1 . .
O O201 0.5174(4) 0.5021(6) 0.4799(7) 0.066(6) Uani d 1 . .
O O202 0.5391(4) 0.5398(5) 0.4289(7) 0.055(5) Uani d 1 . .
O O203 0.4800(3) 0.4286(5) 0.4161(7) 0.055(6) Uani d 1 . .
O O204 0.5099(3) 0.4793(5) 0.3930(6) 0.046(5) Uani d 1 . .
O O205 0.4536(3) 0.4202(5) 0.3200(7) 0.055(3) Uani d 1 . .
O O206 0.4391(3) 0.4873(5) 0.1050(7) 0.055(3) Uani d 1 . .
O O207 0.4509(3) 0.4247(5) 0.0715(7) 0.055(3) Uani d 1 . .
O O208 0.4495(3) 0.4267(4) 0.1574(6) 0.035(4) Uani d 1 . .
O O209 0.4813(4) 0.4848(5) 0.1877(7) 0.051(5) Uani d 1 . .
O O210 0.4305(3) 0.3600(5) 0.1662(8) 0.063(6) Uani d 1 . .
O O211 0.4750(3) 0.4297(4) 0.2562(7) 0.047(5) Uani d 1 . .
O O212 0.4612(3) 0.3684(4) 0.2594(7) 0.049(3) Uani d 1 . .
O O213 0.5008(3) 0.4294(4) 0.3502(7) 0.045(5) Uani d 1 . .
O O214 0.4836(3) 0.3595(4) 0.3512(7) 0.054(6) Uani d 1 . .
O O215 0.5142(3) 0.3782(5) 0.3039(7) 0.055(3) Uani d 1 . .
O O216 0.5715(6) 0.6001(7) 0.4262(14) 0.144(14) Uani d 1 . .
O O217 0.5616(7) 0.5507(7) 0.3496(11) 0.127(11) Uani d 1 . .
O O218 0.6318(6) 0.5282(13) 0.4947(14) 0.21(2) Uani d 1 . .
O O219 0.5915(12) 0.5621(14) 0.5122(14) 0.25(3) Uani d 1 . .
O O220 0.5170(3) 1.1429(5) 0.1445(7) 0.053(5) Uani d 1 . .
O O221 0.4868(3) 1.1258(4) 0.1972(6) 0.038(5) Uani d 1 . .
O O222 0.4616(3) 1.1386(4) 0.2607(7) 0.044(5) Uani d 1 . .
Mo Mo61 0.38631(8) 0.22527(8) 0.2538(3) 0.152(2) Uani d 1 . .
Mo Mo62 0.38730(8) 0.29085(8) 0.2571(3) 0.162(3) Uani d 1 . .
Na Na1 0.4000(3) 0.2022(4) 0.4497(6) 0.091(4) Uani d 1 . .
Na Na2 0.4291(7) 0.2918(9) 0.4432(13) 0.091(4) Uani d 0.5 A 1
O O223 0.3838(8) 0.1837(11) 0.3731(15) 0.170(15) Uani d 1 . .
O O224 0.3947(5) 0.2152(6) 0.3159(13) 0.114(4) Uani d 1 . .
O O225 0.3961(7) 0.2958(9) 0.3259(12) 0.138(12) Uani d 1 . .
O O226 0.4204(10) 0.3277(11) 0.274(2) 0.114(4) Uani d 0.5 . .
O O227 0.3722(10) 0.3041(11) 0.187(2) 0.114(4) Uani d 0.5 . .
O O228 0.3608(5) 0.2572(6) 0.2602(12) 0.114(4) Uani d 1 . .
O O229 0.4159(5) 0.2588(6) 0.2743(12) 0.114(4) Uani d 1 . .
O O230 0.3738(5) 0.2169(6) 0.1842(13) 0.114(4) Uani d 1 . .
O O231 0.4172(5) 0.1884(6) 0.2709(12) 0.114(4) Uani d 1 . .
O O232 0.4511(9) 0.2603(8) 0.4995(14) 0.20(2) Uani d 1 . .
O O233 0.3869(7) 0.3293(9) 0.3785(13) 0.145(12) Uani d 1 . .
O O234 0.4179(13) 0.2485(16) 0.507(2) 0.116(19) Uani d 0.5 A 1
N N1 0.3601(6) 0.3329(8) 0.2641(11) 0.079(8) Uani d 1 . .
N N2 0.3555(6) 0.1856(8) 0.2575(10) 0.088(9) Uani d 1 . .
C C1 0.3639(7) 0.3402(10) 0.3031(13) 0.088(5) Uani d 1 . .
C C2 0.3471(8) 0.3690(10) 0.3115(14) 0.088(5) Uani d 1 . .
H H2 0.349208 0.376200 0.341253 0.105 Uiso calc 1 . .
C C3 0.3300(8) 0.3829(10) 0.2757(14) 0.088(5) Uani d 1 . .
H H3 0.319479 0.401285 0.279427 0.105 Uiso calc 1 . .
C C4 0.3262(7) 0.3727(9) 0.2337(13) 0.073(7) Uani d 1 . .
H H4 0.312522 0.382686 0.208237 0.088 Uiso calc 1 . .
C C5 0.3427(7) 0.3469(9) 0.2276(13) 0.073(7) Uani d 1 . .
H H5 0.341275 0.340028 0.198023 0.088 Uiso calc 1 . .
C C6 0.3830(7) 0.3214(10) 0.3404(13) 0.088(5) Uani d 1 . .
C C7 0.3353(7) 0.1751(11) 0.2173(14) 0.110(5) Uani d 1 . .
H H7 0.336530 0.181325 0.189203 0.132 Uiso calc 1 . .
C C8 0.3134(9) 0.1558(11) 0.2162(14) 0.110(5) Uani d 1 . .
H H8 0.298561 0.147768 0.191047 0.132 Uiso calc 1 . .
C C9 0.3197(9) 0.1519(11) 0.2625(12) 0.110(5) Uani d 1 . .
H H9 0.305816 0.138869 0.266191 0.132 Uiso calc 1 . .
C C10 0.3382(7) 0.1594(11) 0.3058(14) 0.110(5) Uani d 1 . .
H H10 0.336582 0.153000 0.333529 0.132 Uiso calc 1 . .
C C11 0.3594(9) 0.1779(11) 0.3021(13) 0.110(5) Uani d 1 . .
C C12 0.3827(9) 0.1935(12) 0.3381(17) 0.110(5) Uani d 1 . .
O O249 0.2782(7) 1.0186(8) 0.0814(12) 0.151(14) Uani d 1 . .
O O250 0.2514(7) 0.8107(8) -0.0549(17) 0.22(3) Uani d 1 . .
O O251 0.2884(5) 0.8558(7) 0.4289(10) 0.108(10) Uani d 1 . .
O O252 0.3523(8) 0.7215(11) 0.2003(17) 0.194(19) Uani d 1 . .
O O3 0.3618(5) 0.9279(7) 0.5149(8) 0.084(7) Uani d 1 . .
O O240 0.2746(5) 0.5912(6) -0.0028(8) 0.081(7) Uani d 1 . .
O O241 0.5399(7) 0.3549(9) 0.4160(11) 0.135(11) Uani d 1 . .
O O242 0.5244(9) 0.6281(11) 0.418(2) 0.26(3) Uani d 1 . .
O O243 0.4115(8) 0.9093(10) 0.1884(15) 0.21(2) Uani d 1 . .
O O244 0.4478(7) 1.1426(9) 0.0718(12) 0.150(12) Uani d 1 . .
O O245 0.4846(4) 1.0667(6) 0.4255(7) 0.075(7) Uani d 1 . .
O O246 0.3883(6) 0.5507(7) 0.4363(11) 0.124(11) Uani d 1 . .
O O247 0.2023(7) 0.9739(9) 0.0842(9) 0.143(14) Uani d 1 . .
O O248 0.5426(7) 0.5981(10) 0.5117(14) 0.166(17) Uani d 1 . .
O O235 0.3529(5) 0.8813(7) 0.2540(10) 0.103(9) Uani d 1 . .
O O236 0.3414(6) 0.2559(8) 0.3251(12) 0.128(11) Uani d 1 . .
O O237 0.500000 0.6899(9) 0.750000 0.15(2) Uani d 1 . .
O O238 0.3912(7) 0.5758(11) 0.5781(15) 0.19(2) Uani d 1 . .
Na Na3 0.4146(5) 0.2909(5) 0.4437(8) 0.057(7) Uani d 0.5 A 2
O O239 0.4234(13) 0.2351(16) 0.551(2) 0.13(2) Uani d 0.5 B 2

loop_
_atom_site_aniso_label
_atom_site_aniso_U_11
_atom_site_aniso_U_22
_atom_site_aniso_U_33
_atom_site_aniso_U_12
_atom_site_aniso_U_13
_atom_site_aniso_U_23
Ce1 0.0402(10) 0.0493(11) 0.0918(15) -0.0153(9) 0.0388(11) -0.0016(10)
Ce2 0.0459(11) 0.0328(10) 0.0668(13) 0.0113(8) 0.0056(10) -0.0009(9)
Ce3 0.0478(11) 0.0421(10) 0.0752(14) -0.0201(8) 0.0349(10) -0.0183(9)
Mo1 0.0224(13) 0.0193(12) 0.099(2) -0.0004(10) 0.0299(14) 0.0075(13)
Mo2 0.0290(14) 0.0400(15) 0.0723(19) 0.0085(11) 0.0272(14) 0.0013(13)
Mo3 0.0320(16) 0.073(2) 0.117(3) -0.0189(14) 0.0417(18) -0.0372(19)
Mo4 0.0222(13) 0.0318(14) 0.0720(19) -0.0002(10) 0.0242(13) 0.0106(13)
Mo5 0.0309(14) 0.0190(12) 0.0678(18) -0.0059(10) 0.0229(13) -0.0038(12)
Mo6 0.0371(16) 0.0334(15) 0.113(3) 0.0076(12) 0.0236(17) -0.0087(16)
Mo7 0.0263(14) 0.0411(15) 0.093(2) 0.0005(12) 0.0245(15) -0.0103(15)
Mo8 0.0230(13) 0.0178(12) 0.097(2) 0.0005(10) 0.0316(14) 0.0086(13)
Mo9 0.0201(13) 0.0192(12) 0.098(2) -0.0009(10) 0.0283(14) -0.0064(13)
Mo10 0.0312(14) 0.0304(14) 0.111(2) 0.0077(11) 0.0408(16) 0.0022(15)
Mo11 0.0207(13) 0.0228(13) 0.100(2) -0.0018(10) 0.0305(14) -0.0044(13)
Mo12 0.0258(13) 0.0243(13) 0.092(2) 0.0005(10) 0.0339(14) 0.0094(13)
Mo13 0.0258(13) 0.0352(14) 0.075(2) -0.0103(11) 0.0223(13) 0.0020(13)
Mo14 0.0263(13) 0.0273(13) 0.080(2) 0.0035(11) 0.0291(14) 0.0069(13)
Mo15 0.0305(14) 0.0302(14) 0.092(2) 0.0056(11) 0.0208(15) 0.0004(14)
Mo16 0.0401(19) 0.0401(19) 0.229(5) 0.0083(15) 0.018(2) -0.040(2)
Mo17 0.0393(16) 0.0485(16) 0.084(2) 0.0200(13) 0.0360(16) 0.0037(15)
Mo18 0.0228(13) 0.0294(13) 0.0758(19) 0.0057(11) 0.0213(13) -0.0049(13)
Mo19 0.0604(19) 0.0388(16) 0.112(3) 0.0157(14) 0.0618(19) 0.0108(16)
Mo20 0.0326(14) 0.0321(14) 0.082(2) 0.0068(11) 0.0338(14) -0.0005(13)
Mo21 0.0184(12) 0.0235(13) 0.087(2) -0.0004(10) 0.0285(13) -0.0048(13)
Mo22 0.0442(17) 0.0339(15) 0.101(3) 0.0153(13) 0.0072(17) -0.0100(16)
Mo23 0.0366(15) 0.0279(14) 0.0722(19) 0.0087(11) 0.0232(14) 0.0043(13)
Mo24 0.0261(13) 0.0270(13) 0.079(2) 0.0044(11) 0.0284(13) 0.0049(13)
Mo25 0.0254(14) 0.0477(16) 0.0674(19) -0.0065(12) 0.0195(13) -0.0029(14)
Mo26 0.0220(13) 0.0250(13) 0.078(2) 0.0007(10) 0.0249(13) -0.0060(12)
Mo27 0.090(3) 0.0351(17) 0.185(4) 0.0135(16) 0.106(3) 0.013(2)
Mo28 0.0256(13) 0.0235(13) 0.0746(19) -0.0011(10) 0.0247(13) -0.0059(12)
Mo29 0.0317(14) 0.0281(13) 0.0703(19) 0.0053(11) 0.0283(13) 0.0016(12)
Mo30 0.0328(15) 0.0310(14) 0.079(2) 0.0109(11) 0.0145(14) -0.0019(13)
Mo31 0.0454(16) 0.0254(13) 0.074(2) 0.0006(11) 0.0369(15) -0.0056(13)
Mo32 0.082(2) 0.0324(15) 0.102(3) -0.0162(14) 0.067(2) -0.0164(15)
Mo33 0.0318(13) 0.0286(13) 0.0496(16) -0.0005(10) 0.0197(12) -0.0036(11)
Mo34 0.0216(12) 0.0262(13) 0.0579(17) 0.0028(10) 0.0187(12) -0.0022(11)
Mo35 0.0228(13) 0.0405(14) 0.0488(16) 0.0084(11) 0.0160(12) -0.0002(12)
Mo36 0.0276(13) 0.0290(13) 0.0591(17) 0.0088(10) 0.0234(13) 0.0004(12)
Mo37 0.0343(14) 0.0331(14) 0.0566(17) -0.0062(11) 0.0218(13) -0.0093(12)
Mo38 0.0255(13) 0.0265(13) 0.0476(16) 0.0042(10) 0.0138(12) -0.0018(11)
Mo39 0.0245(13) 0.0308(13) 0.0475(16) 0.0102(10) 0.0156(12) -0.0024(11)
Mo40 0.0296(14) 0.0341(14) 0.0622(18) 0.0091(11) 0.0119(13) 0.0023(13)
Mo41 0.0298(15) 0.0491(17) 0.087(2) 0.0121(12) 0.0195(15) 0.0317(16)
Mo42 0.0300(13) 0.0316(13) 0.0446(16) 0.0117(11) 0.0112(12) 0.0004(11)
Mo43 0.0263(13) 0.0297(13) 0.0508(16) 0.0091(10) 0.0135(12) -0.0041(12)
Mo44 0.0329(14) 0.0292(13) 0.0444(16) 0.0125(11) 0.0108(12) -0.0018(11)
Mo45 0.0212(12) 0.0261(13) 0.0523(16) 0.0055(10) 0.0102(12) -0.0008(11)
Mo46 0.0294(15) 0.0441(16) 0.099(2) -0.0165(12) 0.0238(15) -0.0264(16)
Mo47 0.0286(14) 0.0329(14) 0.0682(19) -0.0067(11) 0.0178(13) -0.0086(13)
Mo48 0.0235(13) 0.0235(12) 0.0542(17) 0.0067(10) 0.0062(12) 0.0031(11)
Mo49 0.0277(13) 0.0254(13) 0.0508(16) 0.0095(10) 0.0115(12) -0.0040(11)
Mo50 0.0289(13) 0.0288(13) 0.0528(17) 0.0096(11) 0.0122(12) 0.0042(12)
Mo51 0.0441(16) 0.0419(16) 0.096(2) 0.0215(13) 0.0393(17) 0.0217(16)
Mo52 0.0369(16) 0.0355(15) 0.101(2) 0.0143(12) 0.0264(16) 0.0130(15)
Mo53 0.0270(13) 0.0215(12) 0.0553(17) 0.0040(10) 0.0055(12) -0.0029(11)
Mo54 0.0432(15) 0.0201(13) 0.0548(17) 0.0061(11) 0.0069(13) -0.0008(12)
Mo55 0.0256(13) 0.0243(13) 0.0551(17) 0.0012(10) 0.0061(12) 0.0035(12)
Mo56 0.0222(13) 0.0310(13) 0.0536(17) -0.0048(10) 0.0056(12) 0.0007(12)
Mo57 0.0241(13) 0.0348(14) 0.075(2) -0.0077(11) 0.0139(13) -0.0114(14)
Mo58 0.0247(13) 0.0230(13) 0.0592(17) -0.0017(10) 0.0075(12) 0.0016(12)
Mo59 0.0226(13) 0.0212(12) 0.0557(17) -0.0005(10) 0.0047(12) 0.0023(11)
Mo60 0.0230(13) 0.0176(12) 0.096(2) -0.0027(10) 0.0287(14) -0.0092(13)
O1 0.034(11) 0.032(10) 0.072(14) -0.013(8) 0.014(10) -0.004(10)
O2 0.026(10) 0.033(11) 0.063(13) 0.010(8) -0.007(9) 0.011(9)
O253 0.034(11) 0.045(12) 0.058(13) -0.003(9) 0.005(10) -0.007(10)
O4 0.041(12) 0.082(15) 0.038(12) -0.014(10) 0.017(10) -0.006(11)
O5 0.049(5) 0.049(5) 0.049(5) -0.0001(10) 0.018(2) 0.0001(10)
O6 0.026(10) 0.010(8) 0.053(12) 0.007(7) 0.004(9) 0.010(8)
O7 0.034(11) 0.034(11) 0.104(18) -0.002(9) 0.013(12) 0.012(11)
O8 0.019(9) 0.011(8) 0.079(14) 0.004(7) 0.022(9) 0.001(8)
O9 0.029(10) 0.051(12) 0.051(13) -0.010(9) 0.000(9) -0.010(10)
O10 0.028(10) 0.038(11) 0.064(14) -0.021(9) 0.003(10) -0.007(10)
O11 0.022(10) 0.037(11) 0.101(17) 0.015(8) 0.027(11) 0.017(11)
O12 0.024(10) 0.025(10) 0.070(14) -0.011(8) -0.002(9) -0.004(9)
O13 0.029(4) 0.029(4) 0.029(4) 0.0001(10) 0.0109(17) -0.0001(10)
O14 0.035(11) 0.020(9) 0.071(14) 0.002(8) 0.012(10) -0.003(9)
O15 0.027(10) 0.031(10) 0.057(13) 0.022(8) -0.001(9) -0.003(9)
O16 0.061(13) 0.022(10) 0.062(14) 0.007(9) 0.015(11) 0.009(9)
O17 0.020(9) 0.009(8) 0.069(13) 0.001(7) 0.014(9) -0.008(8)
O18 0.037(11) 0.017(9) 0.069(14) 0.004(8) 0.004(10) -0.008(9)
O19 0.020(9) 0.014(9) 0.056(12) -0.007(7) 0.001(8) 0.010(8)
O20 0.034(11) 0.023(10) 0.065(13) -0.013(8) 0.005(10) -0.009(9)
O21 0.057(13) 0.041(12) 0.052(13) 0.010(10) -0.011(11) 0.002(10)
O22 0.045(12) 0.081(15) 0.021(10) -0.024(11) 0.003(9) 0.002(10)
O23 0.051(12) 0.040(11) 0.043(12) -0.020(9) 0.011(10) 0.001(9)
O24 0.059(14) 0.078(15) 0.050(13) 0.021(12) 0.012(11) 0.013(11)
O25 0.027(11) 0.036(11) 0.122(19) 0.002(9) 0.021(12) 0.010(12)
O26 0.016(9) 0.026(10) 0.057(12) -0.012(7) -0.003(8) -0.006(9)
O27 0.030(10) 0.022(9) 0.041(11) 0.013(8) 0.007(8) -0.005(8)
O28 0.033(10) 0.015(9) 0.075(14) 0.004(8) 0.008(10) 0.003(9)
O29 0.09(2) 0.14(3) 0.047(15) 0.022(18) -0.001(14) -0.011(15)
O30 0.058(14) 0.069(15) 0.103(19) 0.012(12) 0.037(14) 0.043(14)
O31 0.17(3) 0.09(2) 0.09(2) 0.08(2) -0.02(2) -0.006(17)
O32 0.051(13) 0.070(14) 0.094(17) 0.013(11) 0.051(13) 0.017(13)
O33 0.039(12) 0.063(14) 0.13(2) 0.024(11) 0.047(14) 0.036(14)
O34 0.072(16) 0.082(17) 0.066(16) -0.001(13) 0.008(13) -0.028(13)
O35 0.017(9) 0.058(12) 0.064(13) 0.010(8) 0.025(9) 0.016(10)
O36 0.036(12) 0.051(13) 0.13(2) 0.000(10) 0.036(13) 0.025(13)
O37 0.047(13) 0.073(16) 0.14(2) 0.026(12) 0.062(15) 0.042(15)
O38 0.036(11) 0.067(14) 0.069(14) 0.018(10) 0.028(11) 0.006(11)
O39 0.029(6) 0.025(6) 0.060(7) 0.011(4) 0.012(5) -0.003(5)
O40 0.031(7) 0.033(7) 0.050(9) 0.011(6) 0.011(6) 0.003(6)
O41 0.12(3) 0.10(2) 0.13(3) -0.029(19) 0.02(2) 0.04(2)
O42 0.032(3) 0.032(3) 0.033(3) 0.0004(10) 0.0124(14) -0.0001(10)
O43 0.027(10) 0.025(9) 0.039(11) -0.014(8) 0.000(8) -0.004(8)
O44 0.009(9) 0.033(11) 0.094(16) 0.004(8) 0.006(10) 0.013(10)
O45 0.040(12) 0.082(15) 0.056(13) -0.008(10) 0.036(10) -0.026(11)
O46 0.10(2) 0.14(3) 0.10(2) -0.07(2) -0.031(17) 0.041(19)
O47 0.40(7) 0.12(3) 0.20(4) 0.06(4) 0.21(5) 0.01(3)
O48 0.07(2) 0.47(7) 0.08(2) -0.05(3) 0.038(18) 0.06(3)
O49 0.12(2) 0.080(19) 0.21(4) -0.008(17) 0.10(3) -0.04(2)
O50 0.083(18) 0.077(17) 0.11(2) 0.024(14) 0.032(16) 0.054(15)
O51 0.009(8) 0.028(10) 0.061(12) 0.004(7) 0.002(8) -0.004(9)
O52 0.039(11) 0.030(10) 0.061(13) -0.022(8) 0.021(10) -0.002(9)
O53 0.014(8) 0.028(9) 0.042(11) -0.007(7) 0.015(8) 0.003(8)
O54 0.038(4) 0.038(4) 0.038(4) 0.0005(10) 0.0141(19) -0.0002(10)
O55 0.13(2) 0.038(13) 0.11(2) 0.042(13) 0.075(18) 0.030(13)
O56 0.068(15) 0.040(12) 0.096(17) 0.023(11) 0.043(13) 0.009(11)
O57 0.040(11) 0.026(10) 0.058(13) 0.017(8) 0.004(10) 0.004(9)
O58 0.031(7) 0.033(7) 0.050(9) 0.011(6) 0.011(6) 0.003(6)
O59 0.050(12) 0.069(14) 0.047(13) -0.006(10) 0.019(10) -0.027(11)
O60 0.055(13) 0.066(14) 0.067(15) 0.019(11) 0.029(12) -0.003(11)
O61 0.012(9) 0.072(14) 0.081(15) -0.002(9) 0.013(10) -0.047(12)
O62 0.035(10) 0.026(10) 0.048(12) 0.006(8) 0.011(9) 0.003(8)
O63 0.029(6) 0.025(6) 0.060(7) 0.011(4) 0.012(5) -0.003(5)
O64 0.026(9) 0.020(9) 0.052(12) 0.002(7) 0.017(9) -0.003(8)
O65 0.024(5) 0.022(5) 0.075(8) 0.004(4) 0.030(5) 0.006(5)
O66 0.032(3) 0.032(3) 0.033(3) 0.0004(10) 0.0124(14) -0.0001(10)
O67 0.029(6) 0.025(6) 0.060(7) 0.011(4) 0.012(5) -0.003(5)
O68 0.028(10) 0.026(10) 0.054(12) 0.017(8) 0.009(9) 0.008(9)
O69 0.045(12) 0.046(12) 0.069(14) -0.020(9) 0.028(11) -0.003(10)
O70 0.104(19) 0.068(15) 0.13(2) -0.014(13) 0.101(18) -0.039(15)
O71 0.064(14) 0.045(12) 0.053(13) -0.005(10) 0.028(11) -0.004(10)
O72 0.027(10) 0.034(11) 0.055(13) -0.001(8) -0.013(9) 0.008(9)
O73 0.058(13) 0.049(12) 0.068(14) 0.016(10) 0.033(11) -0.009(11)
O74 0.040(11) 0.070(13) 0.024(11) 0.014(10) 0.009(9) -0.005(9)
O75 0.063(13) 0.038(11) 0.046(12) 0.033(10) 0.030(10) 0.005(9)
O76 0.042(11) 0.025(10) 0.049(12) 0.005(8) 0.027(9) -0.012(8)
O77 0.12(3) 0.38(7) 0.14(3) -0.12(4) 0.07(3) 0.03(4)
O78 0.42(7) 0.07(2) 0.07(2) 0.06(3) 0.02(3) -0.006(17)
O79 0.19(3) 0.040(13) 0.091(19) -0.007(15) 0.08(2) -0.004(13)
O80 0.055(18) 0.044(17) 0.47(7) 0.004(14) 0.02(3) -0.05(3)
O81 0.049(12) 0.042(11) 0.068(14) -0.003(9) 0.031(11) 0.001(10)
O82 0.17(3) 0.083(18) 0.10(2) 0.045(18) 0.09(2) 0.025(16)
O83 0.033(10) 0.041(11) 0.038(11) 0.001(8) 0.020(9) 0.010(9)
O84 0.048(12) 0.031(10) 0.060(13) 0.014(9) 0.031(10) -0.010(9)
O85 0.025(9) 0.020(9) 0.060(12) 0.013(7) 0.023(9) 0.001(8)
O86 0.024(5) 0.022(5) 0.075(8) 0.004(4) 0.030(5) 0.006(5)
O87 0.031(10) 0.012(9) 0.071(14) 0.009(7) 0.008(10) 0.007(9)
O88 0.035(10) 0.031(10) 0.042(12) 0.001(8) 0.001(9) 0.007(9)
O89 0.035(10) 0.034(10) 0.042(11) -0.001(8) 0.022(9) 0.009(8)
O90 0.053(14) 0.096(18) 0.099(19) 0.009(13) 0.027(14) -0.028(15)
O91 0.085(17) 0.079(16) 0.039(13) 0.031(13) 0.003(12) 0.015(12)
O92 0.058(13) 0.026(10) 0.097(16) 0.005(9) 0.056(12) 0.003(10)
O93 0.054(12) 0.039(11) 0.047(12) -0.008(9) 0.019(10) -0.007(9)
O94 0.055(12) 0.019(9) 0.067(14) -0.005(8) 0.033(11) -0.013(9)
O95 0.028(10) 0.039(10) 0.052(12) 0.004(8) 0.030(9) -0.012(9)
O96 0.018(9) 0.031(10) 0.050(12) 0.007(7) 0.009(8) -0.011(8)
O97 0.034(11) 0.055(12) 0.047(12) -0.004(9) 0.021(9) -0.023(10)
O98 0.024(10) 0.038(11) 0.061(13) 0.011(8) 0.010(9) -0.009(9)
O99 0.036(12) 0.055(13) 0.088(16) 0.024(10) 0.015(11) -0.019(12)
O100 0.094(18) 0.107(19) 0.041(13) 0.035(15) 0.038(13) 0.022(13)
O101 0.063(15) 0.029(12) 0.13(2) -0.003(10) 0.012(14) -0.011(13)
O102 0.035(11) 0.051(12) 0.042(12) 0.023(9) 0.016(9) 0.007(9)
O103 0.052(12) 0.030(10) 0.060(13) 0.023(9) 0.034(10) 0.001(9)
O104 0.091(16) 0.010(9) 0.068(14) -0.004(9) 0.029(12) -0.003(9)
O105 0.044(11) 0.034(11) 0.070(14) 0.012(9) 0.035(11) -0.003(10)
O106 0.058(12) 0.019(9) 0.068(14) 0.001(8) 0.041(11) 0.000(9)
O107 0.025(10) 0.043(11) 0.049(12) 0.013(8) -0.012(9) -0.009(9)
O108 0.021(9) 0.025(9) 0.055(12) 0.010(7) 0.016(9) 0.006(8)
O109 0.13(2) 0.16(3) 0.050(15) -0.07(2) 0.054(16) -0.069(17)
O110 0.12(2) 0.024(11) 0.20(3) -0.011(12) 0.13(2) -0.008(14)
O111 0.049(13) 0.055(13) 0.097(17) -0.003(10) 0.053(12) -0.022(12)
O112 0.057(14) 0.078(15) 0.058(14) -0.007(12) 0.018(11) -0.021(12)
O113 0.052(15) 0.073(17) 0.15(3) 0.001(13) 0.026(16) 0.019(17)
O114 0.035(11) 0.024(10) 0.063(14) 0.006(8) -0.007(10) -0.006(9)
O115 0.023(10) 0.062(13) 0.067(14) -0.017(9) 0.025(10) -0.016(11)
O116 0.021(10) 0.063(13) 0.054(13) 0.011(9) 0.018(9) 0.006(10)
O117 0.106(19) 0.063(14) 0.042(13) 0.020(13) 0.018(13) 0.010(11)
O118 0.038(11) 0.020(10) 0.068(14) 0.013(8) 0.004(10) 0.001(9)
O119 0.028(11) 0.073(15) 0.095(17) 0.010(10) 0.030(11) 0.004(13)
O120 0.042(5) 0.042(5) 0.042(5) 0.0004(10) 0.0159(19) -0.0001(10)
O121 0.037(11) 0.024(10) 0.116(18) -0.014(9) 0.024(12) -0.008(11)
O122 0.024(5) 0.022(5) 0.075(8) 0.004(4) 0.030(5) 0.006(5)
O123 0.028(10) 0.036(10) 0.066(13) -0.005(8) 0.028(10) -0.002(9)
O124 0.017(9) 0.014(9) 0.084(14) -0.003(7) 0.016(9) 0.003(9)
O125 0.043(11) 0.029(10) 0.061(13) 0.011(8) 0.031(10) -0.013(9)
O126 0.15(2) 0.037(13) 0.19(3) -0.019(14) 0.15(2) -0.020(15)
O127 0.073(16) 0.096(18) 0.068(16) -0.027(14) 0.011(13) -0.005(14)
O128 0.089(17) 0.048(13) 0.14(2) -0.001(12) 0.091(17) 0.017(14)
O129 0.031(10) 0.025(10) 0.082(14) 0.003(8) 0.036(10) -0.010(9)
O130 0.10(2) 0.20(3) 0.09(2) -0.08(2) 0.044(17) -0.05(2)
O131 0.027(10) 0.032(10) 0.082(15) -0.007(8) 0.025(10) -0.009(10)
O132 0.043(12) 0.048(12) 0.082(15) 0.001(9) 0.040(11) 0.013(11)
O133 0.037(11) 0.019(9) 0.072(14) 0.006(8) 0.032(10) 0.003(9)
O134 0.021(10) 0.031(10) 0.078(14) -0.004(8) 0.024(10) -0.005(9)
O135 0.035(11) 0.038(11) 0.084(16) 0.025(9) 0.007(11) 0.000(10)
O136 0.054(13) 0.067(15) 0.096(18) 0.027(11) 0.036(13) 0.035(13)
O137 0.041(13) 0.038(12) 0.14(2) 0.004(10) 0.020(13) -0.011(13)
O138 0.11(2) 0.17(3) 0.10(2) -0.01(2) 0.013(19) 0.00(2)
O139 0.035(13) 0.044(14) 0.26(4) -0.003(11) 0.004(18) -0.027(18)
O140 0.064(15) 0.099(19) 0.086(18) 0.026(14) 0.032(14) 0.025(15)
O141 0.045(12) 0.031(11) 0.100(17) 0.021(9) 0.034(12) -0.003(11)
O142 0.11(2) 0.16(3) 0.057(17) -0.004(19) 0.037(16) 0.010(17)
O143 0.021(10) 0.027(10) 0.124(19) 0.001(8) 0.033(11) 0.010(11)
O144 0.027(10) 0.023(10) 0.079(14) 0.012(8) 0.021(10) 0.006(9)
O145 0.045(11) 0.027(10) 0.091(15) 0.017(8) 0.053(11) 0.014(10)
O146 0.043(5) 0.043(5) 0.044(5) 0.0004(10) 0.017(2) -0.0002(10)
O147 0.027(10) 0.023(9) 0.076(14) 0.003(7) 0.037(10) 0.001(9)
O148 0.016(10) 0.053(12) 0.078(15) 0.009(9) 0.011(10) -0.013(11)
O149 0.024(7) 0.024(7) 0.078(10) 0.007(5) 0.024(7) -0.015(6)
O150 0.057(14) 0.093(17) 0.093(17) 0.036(12) 0.063(13) 0.045(14)
O151 0.036(12) 0.083(15) 0.059(14) 0.004(11) 0.015(10) -0.006(12)
O152 0.027(11) 0.070(14) 0.096(17) 0.007(10) 0.026(11) -0.005(13)
O153 0.023(10) 0.018(9) 0.090(15) -0.003(7) 0.027(10) -0.026(9)
O154 0.020(9) 0.017(9) 0.089(15) 0.005(7) 0.026(10) 0.002(9)
O155 0.024(10) 0.051(12) 0.084(15) 0.020(9) 0.028(10) 0.023(11)
O156 0.063(9) 0.051(9) 0.093(10) 0.003(8) 0.017(8) -0.008(8)
O157 0.023(6) 0.043(7) 0.129(11) 0.000(5) 0.039(7) 0.019(7)
O158 0.026(10) 0.029(10) 0.120(18) -0.002(8) 0.035(11) -0.008(11)
O159 0.030(10) 0.024(10) 0.092(15) -0.013(8) 0.035(11) -0.005(10)
O160 0.037(11) 0.027(10) 0.096(16) -0.009(8) 0.033(11) -0.022(10)
O161 0.024(7) 0.024(7) 0.078(10) 0.007(5) 0.024(7) -0.015(6)
O162 0.036(11) 0.028(10) 0.080(15) 0.003(8) 0.023(10) -0.005(10)
O163 0.071(18) 0.17(3) 0.072(18) 0.023(18) 0.022(15) 0.005(18)
O164 0.046(13) 0.069(15) 0.107(19) 0.011(11) 0.046(13) -0.004(13)
O165 0.070(14) 0.056(13) 0.059(14) -0.021(11) 0.042(12) 0.006(11)
O166 0.047(12) 0.037(11) 0.098(17) 0.006(9) 0.033(12) -0.017(11)
O167 0.052(13) 0.031(11) 0.101(17) 0.019(9) 0.049(12) 0.000(11)
O168 0.026(10) 0.018(9) 0.072(13) 0.002(7) 0.024(9) -0.006(9)
O169 0.021(7) 0.019(7) 0.088(10) 0.002(5) 0.025(7) 0.011(6)
O170 0.038(11) 0.041(11) 0.067(14) -0.020(9) 0.021(10) -0.024(10)
O171 0.021(7) 0.019(7) 0.088(10) 0.002(5) 0.025(7) 0.011(6)
O172 0.058(17) 0.10(2) 0.25(4) 0.013(15) 0.07(2) 0.06(2)
O173 0.039(13) 0.045(14) 0.22(3) -0.011(11) 0.018(17) -0.042(17)
O174 0.083(16) 0.104(18) 0.054(14) 0.047(14) 0.045(13) 0.044(13)
O175 0.029(11) 0.093(16) 0.068(15) 0.019(11) 0.010(10) -0.047(13)
O176 0.047(13) 0.032(11) 0.13(2) 0.008(9) 0.052(14) 0.009(12)
O177 0.018(10) 0.058(12) 0.061(13) 0.008(9) 0.020(9) 0.009(10)
O178 0.017(5) 0.015(5) 0.117(10) -0.006(4) 0.026(6) -0.008(6)
O179 0.023(10) 0.037(11) 0.085(15) -0.004(8) 0.035(10) 0.013(10)
O180 0.023(6) 0.043(7) 0.129(11) 0.000(5) 0.039(7) 0.019(7)
O181 0.025(10) 0.032(10) 0.077(14) -0.001(8) 0.022(10) 0.001(10)
O182 0.025(10) 0.035(11) 0.121(19) 0.015(9) 0.038(12) 0.010(12)
O183 0.045(13) 0.093(18) 0.087(17) 0.010(12) 0.019(12) -0.015(14)
O184 0.069(6) 0.069(6) 0.070(6) 0.0003(10) 0.026(2) 0.0000(10)
O185 0.032(11) 0.046(12) 0.074(14) -0.005(9) 0.034(10) -0.009(10)
O186 0.092(7) 0.037(5) 0.242(12) 0.003(5) 0.096(8) -0.012(6)
O187 0.021(7) 0.036(7) 0.065(9) 0.013(6) 0.020(6) 0.028(7)
O188 0.048(5) 0.048(5) 0.049(5) -0.0002(10) 0.018(2) 0.0003(10)
O189 0.047(14) 0.17(3) 0.066(16) 0.012(15) 0.038(13) 0.030(16)
O190 0.039(11) 0.031(11) 0.095(16) -0.005(9) 0.030(11) -0.018(10)
O191 0.020(9) 0.047(11) 0.055(12) 0.006(8) 0.025(9) 0.003(9)
O192 0.021(7) 0.036(7) 0.065(9) 0.013(6) 0.020(6) 0.028(7)
O193 0.017(5) 0.015(5) 0.117(10) -0.006(4) 0.026(6) -0.008(6)
O194 0.026(10) 0.033(10) 0.076(14) -0.005(8) 0.015(10) -0.004(10)
O195 0.043(10) 0.019(9) 0.081(12) -0.004(7) 0.033(9) -0.013(8)
O196 0.021(9) 0.025(10) 0.086(15) 0.001(8) 0.026(10) -0.002(9)
O197 0.031(10) 0.014(9) 0.098(16) 0.001(8) 0.040(11) -0.003(9)
O198 0.022(9) 0.021(9) 0.070(13) -0.004(7) 0.019(9) 0.013(9)
O199 0.098(18) 0.040(13) 0.11(2) 0.018(12) 0.054(16) 0.026(13)
O200 0.023(6) 0.043(7) 0.129(11) 0.000(5) 0.039(7) 0.019(7)
O201 0.031(11) 0.087(16) 0.073(16) 0.004(11) 0.011(11) 0.003(13)
O202 0.055(5) 0.054(5) 0.055(5) -0.0001(10) 0.021(2) -0.0002(10)
O203 0.014(10) 0.065(13) 0.088(16) 0.005(9) 0.022(10) 0.010(12)
O204 0.018(10) 0.061(13) 0.058(13) -0.016(9) 0.012(9) 0.008(10)
O205 0.032(6) 0.045(6) 0.102(9) 0.011(4) 0.041(6) 0.004(6)
O206 0.032(6) 0.045(6) 0.102(9) 0.011(4) 0.041(6) 0.004(6)
O207 0.032(6) 0.045(6) 0.102(9) 0.011(4) 0.041(6) 0.004(6)
O208 0.011(9) 0.025(9) 0.067(13) 0.003(7) 0.011(9) 0.000(9)
O209 0.048(12) 0.040(11) 0.074(15) -0.006(9) 0.034(11) -0.011(10)
O210 0.025(11) 0.062(13) 0.116(19) -0.010(10) 0.042(12) -0.026(13)
O211 0.031(10) 0.016(9) 0.100(16) 0.004(8) 0.031(11) -0.015(10)
O212 0.017(5) 0.015(5) 0.117(10) -0.006(4) 0.026(6) -0.008(6)
O213 0.015(9) 0.048(12) 0.076(14) -0.002(8) 0.022(10) 0.001(10)
O214 0.038(11) 0.027(10) 0.107(17) 0.016(9) 0.037(12) 0.019(11)
O215 0.032(6) 0.045(6) 0.102(9) 0.011(4) 0.041(6) 0.004(6)
O216 0.13(3) 0.068(19) 0.28(5) -0.006(17) 0.13(3) -0.03(2)
O217 0.16(3) 0.09(2) 0.13(3) 0.05(2) 0.05(2) 0.041(19)
O218 0.044(18) 0.35(6) 0.21(4) -0.06(3) 0.00(2) 0.14(4)
O219 0.33(7) 0.25(6) 0.12(3) 0.02(5) 0.02(4) -0.07(4)
O220 0.022(10) 0.058(13) 0.068(14) -0.009(9) 0.004(10) 0.009(11)
O221 0.026(10) 0.013(9) 0.062(13) -0.009(7) 0.001(9) 0.007(8)
O222 0.025(10) 0.018(9) 0.079(14) -0.001(7) 0.010(10) 0.012(9)
Mo61 0.087(3) 0.0262(17) 0.380(7) -0.0019(17) 0.129(4) 0.009(3)
Mo62 0.097(3) 0.0207(17) 0.430(10) 0.0005(18) 0.170(5) 0.002(3)
Na1 0.090(7) 0.079(7) 0.113(8) -0.002(6) 0.049(7) -0.003(6)
Na2 0.090(7) 0.079(7) 0.113(8) -0.002(6) 0.049(7) -0.003(6)
O223 0.170(17) 0.168(18) 0.175(17) 0.007(10) 0.067(11) -0.007(10)
O224 0.092(7) 0.037(5) 0.242(12) 0.003(5) 0.096(8) -0.012(6)
O225 0.129(14) 0.136(15) 0.151(15) 0.001(9) 0.055(10) 0.008(9)
O226 0.092(7) 0.037(5) 0.242(12) 0.003(5) 0.096(8) -0.012(6)
O227 0.092(7) 0.037(5) 0.242(12) 0.003(5) 0.096(8) -0.012(6)
O228 0.092(7) 0.037(5) 0.242(12) 0.003(5) 0.096(8) -0.012(6)
O229 0.092(7) 0.037(5) 0.242(12) 0.003(5) 0.096(8) -0.012(6)
O230 0.092(7) 0.037(5) 0.242(12) 0.003(5) 0.096(8) -0.012(6)
O231 0.092(7) 0.037(5) 0.242(12) 0.003(5) 0.096(8) -0.012(6)
O232 0.21(4) 0.07(2) 0.20(4) 0.00(2) -0.05(3) 0.07(2)
O233 0.141(15) 0.148(15) 0.142(15) -0.008(9) 0.048(10) 0.011(10)
O234 0.12(2) 0.12(2) 0.11(2) 0.008(10) 0.043(12) -0.005(10)
N1 0.079(8) 0.079(8) 0.079(8) -0.0001(10) 0.030(3) 0.0001(10)
N2 0.088(9) 0.087(9) 0.088(9) 0.0001(10) 0.033(3) -0.0001(10)
C1 0.088(5) 0.088(5) 0.088(5) -0.0001(5) 0.033(2) 0.0001(5)
C2 0.088(5) 0.088(5) 0.088(5) -0.0001(5) 0.033(2) 0.0001(5)
C3 0.088(5) 0.088(5) 0.088(5) -0.0001(5) 0.033(2) 0.0001(5)
C4 0.073(7) 0.073(7) 0.073(7) -0.0002(7) 0.028(3) 0.0001(7)
C5 0.073(7) 0.073(7) 0.073(7) -0.0002(7) 0.028(3) 0.0001(7)
C6 0.088(5) 0.088(5) 0.088(5) -0.0001(5) 0.033(2) 0.0001(5)
C7 0.110(5) 0.110(5) 0.110(5) 0.0001(4) 0.041(2) 0.0000(4)
C8 0.110(5) 0.110(5) 0.110(5) 0.0001(4) 0.041(2) 0.0000(4)
C9 0.110(5) 0.110(5) 0.110(5) 0.0001(4) 0.041(2) 0.0000(4)
C10 0.110(5) 0.110(5) 0.110(5) 0.0001(4) 0.041(2) 0.0000(4)
C11 0.110(5) 0.110(5) 0.110(5) 0.0001(4) 0.041(2) 0.0000(4)
C12 0.110(5) 0.110(5) 0.110(5) 0.0001(4) 0.041(2) 0.0000(4)
O249 0.17(3) 0.11(2) 0.17(3) 0.05(2) 0.06(3) -0.03(2)
O250 0.13(3) 0.08(2) 0.33(6) 0.04(2) -0.05(3) -0.12(3)
O251 0.09(2) 0.080(18) 0.13(2) 0.026(15) 0.008(17) -0.033(17)
O252 0.15(4) 0.19(4) 0.28(5) -0.03(3) 0.13(4) -0.04(4)
O3 0.076(17) 0.11(2) 0.057(15) -0.018(15) 0.017(13) 0.011(14)
O240 0.099(19) 0.072(16) 0.072(17) 0.003(14) 0.030(15) -0.017(13)
O241 0.135(11) 0.135(11) 0.136(11) 0.000(2) 0.051(5) 0.001(2)
O242 0.18(4) 0.14(3) 0.55(10) 0.00(3) 0.22(6) -0.01(5)
O243 0.17(4) 0.13(3) 0.24(5) -0.07(3) -0.02(3) 0.08(3)
O244 0.150(13) 0.149(13) 0.150(13) 0.000(2) 0.056(5) 0.000(2)
O245 0.053(14) 0.091(17) 0.064(15) 0.039(12) 0.003(12) 0.008(13)
O246 0.15(3) 0.10(2) 0.15(3) 0.06(2) 0.09(2) 0.05(2)
O247 0.16(3) 0.19(3) 0.08(2) 0.12(3) 0.04(2) 0.02(2)
O248 0.13(3) 0.17(3) 0.24(4) -0.05(2) 0.12(3) -0.11(3)
O235 0.071(17) 0.10(2) 0.16(3) 0.017(15) 0.064(18) 0.012(19)
O236 0.103(16) 0.124(18) 0.169(19) 0.000(14) 0.063(15) 0.009(15)
O237 0.11(3) 0.05(2) 0.32(7) 0.000 0.11(4) 0.000
O238 0.09(2) 0.20(4) 0.25(5) 0.00(2) 0.04(3) 0.13(4)
Na3 0.081(11) 0.017(8) 0.045(10) 0.007(8) -0.008(8) -0.003(7)
O239 0.13(3) 0.11(3) 0.15(3) 0.019(18) 0.056(19) 0.006(19)

loop_
_atom_type_symbol
_atom_type_description
_atom_type_scat_dispersion_real
_atom_type_scat_dispersion_imag
_atom_type_scat_source
C C 0.0033 0.0016 'International Tables Vol C Tables 4.2.6.8 and 6.1.1.4'
H H 0.0000 0.0000 'International Tables Vol C Tables 4.2.6.8 and 6.1.1.4'
Ce Ce -0.2486 2.6331 'International Tables Vol C Tables 4.2.6.8 and 6.1.1.4'
Mo Mo -1.6832 0.6857 'International Tables Vol C Tables 4.2.6.8 and 6.1.1.4'
N N 0.0061 0.0033 'International Tables Vol C Tables 4.2.6.8 and 6.1.1.4'
Na Na 0.0362 0.0249 'International Tables Vol C Tables 4.2.6.8 and 6.1.1.4'
O O 0.0106 0.0060 'International Tables Vol C Tables 4.2.6.8 and 6.1.1.4'

loop_
_geom_angle_atom_site_label_1
_geom_angle_atom_site_label_2
_geom_angle_atom_site_label_3
_geom_angle_site_symmetry_1
_geom_angle_site_symmetry_3
_geom_angle
_geom_angle_publ_flag
O41 Ce1 O164 . 2_655 141.0(9) ?
O41 Ce1 O202 . . 77.5(9) ?
O41 Ce1 O216 . . 134.6(12) ?
O41 Ce1 O217 . . 133.6(10) ?
O41 Ce1 O218 . . 70.9(11) ?
O41 Ce1 O219 . . 71.1(16) ?
O184 Ce1 O41 2_655 . 98.7(10) ?
O184 Ce1 O164 2_655 2_655 68.8(7) ?
O184 Ce1 O202 2_655 . 132.7(7) ?
O184 Ce1 O206 2_655 2_655 68.0(7) ?
O184 Ce1 O216 2_655 . 126.7(9) ?
O184 Ce1 O217 2_655 . 70.9(8) ?
O184 Ce1 O218 2_655 . 78.4(14) ?
O184 Ce1 O219 2_655 . 145.4(15) ?
O202 Ce1 O164 . 2_655 138.6(6) ?
O202 Ce1 O216 . . 71.9(8) ?
O202 Ce1 O217 . . 78.4(9) ?
O202 Ce1 O218 . . 139.0(10) ?
O202 Ce1 O219 . . 78.7(15) ?
O206 Ce1 O41 2_655 . 65.3(9) ?
O206 Ce1 O164 2_655 2_655 132.4(7) ?
O206 Ce1 O202 2_655 . 67.9(6) ?
O206 Ce1 O216 2_655 . 127.7(9) ?
O206 Ce1 O217 2_655 . 69.1(9) ?
O206 Ce1 O218 2_655 . 118.1(13) ?
O206 Ce1 O219 2_655 . 129.2(15) ?
O216 Ce1 O164 . 2_655 68.3(8) ?
O216 Ce1 O217 . . 71.3(11) ?
O216 Ce1 O219 . . 70.7(15) ?
O217 Ce1 O164 . 2_655 78.9(9) ?
O218 Ce1 O164 . 2_655 70.4(9) ?
O218 Ce1 O216 . . 114.2(15) ?
O218 Ce1 O217 . . 142.6(12) ?
O218 Ce1 O219 . . 67.0(18) ?
O219 Ce1 O164 . 2_655 97.9(16) ?
O219 Ce1 O217 . . 140.0(14) ?
O77 Ce2 O61 . . 120.4(12) ?
O78 Ce2 O61 . . 129.0(11) ?
O78 Ce2 O77 . . 64.3(16) ?
O79 Ce2 O61 . . 70.6(7) ?
O79 Ce2 O77 . . 63.9(11) ?
O79 Ce2 O78 . . 68.6(8) ?
O79 Ce2 O82 . . 140.7(8) ?
O79 Ce2 O99 . . 136.1(7) ?
O80 Ce2 O61 . . 72.6(8) ?
O80 Ce2 O77 . . 140.7(16) ?
O80 Ce2 O78 . . 78.9(17) ?
O80 Ce2 O79 . . 91.0(13) ?
O80 Ce2 O81 . . 136.0(10) ?
O80 Ce2 O82 . . 80.3(15) ?
O80 Ce2 O99 . . 73.4(8) ?
O80 Ce2 O101 . . 135.5(10) ?
O81 Ce2 O61 . . 64.9(5) ?
O81 Ce2 O77 . . 75.1(12) ?
O81 Ce2 O78 . . 138.3(11) ?
O81 Ce2 O79 . . 85.9(7) ?
O81 Ce2 O82 . . 75.0(7) ?
O81 Ce2 O99 . . 133.6(6) ?
O82 Ce2 O61 . . 70.2(8) ?
O82 Ce2 O77 . . 138.4(11) ?
O82 Ce2 O78 . . 144.1(9) ?
O82 Ce2 O99 . . 78.0(8) ?
O99 Ce2 O61 . . 136.5(6) ?
O99 Ce2 O77 . . 103.1(13) ?
O99 Ce2 O78 . . 68.2(8) ?
O101 Ce2 O61 . . 128.6(7) ?
O101 Ce2 O77 . . 68.7(11) ?
O101 Ce2 O78 . . 101.3(13) ?
O101 Ce2 O79 . . 131.1(9) ?
O101 Ce2 O81 . . 70.7(6) ?
O101 Ce2 O82 . . 74.4(10) ?
O101 Ce2 O99 . . 66.0(6) ?
O45 Ce3 O23 . . 68.1(6) ?
O45 Ce3 O46 . . 79.7(9) ?
O45 Ce3 O47 . . 146.5(10) ?
O45 Ce3 O48 . . 97.5(13) ?
O45 Ce3 O49 . . 127.3(9) ?
O45 Ce3 O50 . . 74.3(8) ?
O45 Ce3 O69 . . 69.6(6) ?
O45 Ce3 O70 . . 134.8(6) ?
O46 Ce3 O23 . . 68.7(7) ?
O46 Ce3 O47 . . 66.8(12) ?
O46 Ce3 O50 . . 143.9(8) ?
O47 Ce3 O23 . . 98.0(13) ?
O47 Ce3 O50 . . 134.8(11) ?
O48 Ce3 O23 . . 136.7(9) ?
O48 Ce3 O46 . . 68.5(10) ?
O48 Ce3 O47 . . 71.3(16) ?
O48 Ce3 O50 . . 138.8(8) ?
O49 Ce3 O23 . . 69.3(8) ?
O49 Ce3 O46 . . 111.6(12) ?
O49 Ce3 O47 . . 68.5(13) ?
O49 Ce3 O48 . . 135.0(15) ?
O49 Ce3 O50 . . 68.2(10) ?
O50 Ce3 O23 . . 78.5(7) ?
O69 Ce3 O23 . . 132.7(6) ?
O69 Ce3 O46 . . 122.4(10) ?
O69 Ce3 O47 . . 129.2(13) ?
O69 Ce3 O48 . . 68.8(8) ?
O69 Ce3 O49 . . 125.9(9) ?
O69 Ce3 O50 . . 70.5(7) ?
O70 Ce3 O23 . . 141.0(7) ?
O70 Ce3 O46 . . 135.7(9) ?
O70 Ce3 O47 . . 75.3(11) ?
O70 Ce3 O48 . . 78.4(13) ?
O70 Ce3 O49 . . 72.6(8) ?
O70 Ce3 O50 . . 79.9(8) ?
O70 Ce3 O69 . . 67.0(6) ?
O205 Mo1 O211 . . 75.7(7) ?
O212 Mo1 O205 . . 95.8(8) ?
O212 Mo1 O211 . . 73.3(7) ?
O212 Mo1 O213 . . 152.4(8) ?
O212 Mo1 O215 . . 93.9(8) ?
O213 Mo1 O205 . . 72.0(7) ?
O213 Mo1 O211 . . 79.7(7) ?
O214 Mo1 O205 . . 97.5(8) ?
O214 Mo1 O211 . . 171.2(7) ?
O214 Mo1 O212 . . 102.2(9) ?
O214 Mo1 O213 . . 103.9(9) ?
O214 Mo1 O215 . . 101.1(8) ?
O215 Mo1 O205 . . 156.7(8) ?
O215 Mo1 O211 . . 86.9(7) ?
O215 Mo1 O213 . . 89.9(8) ?
O204 Mo2 O207 2_655 . 80.9(7) ?
O204 Mo2 O213 2_655 2_655 67.6(7) ?
O206 Mo2 O204 . 2_655 93.1(8) ?
O206 Mo2 O207 . . 83.4(8) ?
O206 Mo2 O208 . . 103.1(7) ?
O206 Mo2 O213 . 2_655 154.7(8) ?
O208 Mo2 O204 . 2_655 152.6(7) ?
O208 Mo2 O207 . . 79.1(7) ?
O208 Mo2 O213 . 2_655 89.8(6) ?
O209 Mo2 O204 . 2_655 94.7(8) ?
O209 Mo2 O206 . . 104.5(9) ?
O209 Mo2 O207 . . 171.2(7) ?
O209 Mo2 O208 . . 102.3(8) ?
O209 Mo2 O213 . 2_655 93.5(8) ?
O213 Mo2 O207 2_655 . 77.7(6) ?
O190 Mo3 O191 . . 89.0(7) ?
O190 Mo3 O199 . . 93.6(9) ?
O190 Mo3 O201 . . 88.7(9) ?
O190 Mo3 O204 . . 155.3(7) ?
O199 Mo3 O191 . . 82.5(8) ?
O199 Mo3 O204 . . 88.6(8) ?
O201 Mo3 O191 . . 88.4(7) ?
O201 Mo3 O199 . . 170.6(9) ?
O201 Mo3 O204 . . 85.5(8) ?
O202 Mo3 O190 . . 108.8(8) ?
O202 Mo3 O191 . . 162.0(8) ?
O202 Mo3 O199 . . 93.5(9) ?
O202 Mo3 O201 . . 94.4(8) ?
O202 Mo3 O204 . . 95.6(8) ?
O204 Mo3 O191 . . 66.9(6) ?
O191 Mo4 O192 . . 72.4(7) ?
O191 Mo4 O198 . . 85.6(7) ?
O191 Mo4 O204 . . 71.8(7) ?
O191 Mo4 O205 . . 140.0(7) ?
O191 Mo4 O213 . . 140.5(6) ?
O192 Mo4 O198 . . 83.2(6) ?
O192 Mo4 O205 . . 71.7(7) ?
O192 Mo4 O213 . . 142.4(7) ?
O203 Mo4 O191 . . 101.9(9) ?
O203 Mo4 O192 . . 94.2(7) ?
O203 Mo4 O198 . . 171.0(8) ?
O203 Mo4 O204 . . 100.3(8) ?
O203 Mo4 O205 . . 97.7(9) ?
O203 Mo4 O213 . . 94.4(8) ?
O204 Mo4 O192 . . 143.4(7) ?
O204 Mo4 O198 . . 86.7(6) ?
O204 Mo4 O205 . . 137.8(7) ?
O204 Mo4 O213 . . 70.0(7) ?
O205 Mo4 O198 . . 73.3(7) ?
O213 Mo4 O198 . . 82.7(7) ?
O213 Mo4 O205 . . 70.9(7) ?
O194 Mo5 O197 . . 76.7(7) ?
O194 Mo5 O205 . . 75.9(7) ?
O194 Mo5 O211 . . 140.0(7) ?
O196 Mo5 O194 . . 105.2(8) ?
O196 Mo5 O197 . . 98.4(8) ?
O196 Mo5 O198 . . 104.7(8) ?
O196 Mo5 O205 . . 177.6(8) ?
O196 Mo5 O211 . . 105.5(8) ?
O197 Mo5 O205 . . 84.0(7) ?
O198 Mo5 O194 . . 100.0(8) ?
O198 Mo5 O197 . . 156.7(7) ?
O198 Mo5 O205 . . 72.9(7) ?
O198 Mo5 O211 . . 96.3(7) ?
O211 Mo5 O197 . . 74.1(7) ?
O211 Mo5 O205 . . 74.5(7) ?
O156 Mo6 O172 . . 86.1(10) ?
O156 Mo6 O175 . . 84.0(8) ?
O156 Mo6 O190 . . 157.9(9) ?
O173 Mo6 O156 . . 99.4(10) ?
O173 Mo6 O172 . . 92.3(14) ?
O173 Mo6 O174 . . 101.0(15) ?
O173 Mo6 O175 . . 168.3(13) ?
O173 Mo6 O190 . . 93.7(9) ?
O174 Mo6 O156 . . 98.7(10) ?
O174 Mo6 O172 . . 164.9(12) ?
O174 Mo6 O175 . . 89.5(11) ?
O174 Mo6 O190 . . 96.2(9) ?
O175 Mo6 O172 . . 76.7(10) ?
O190 Mo6 O172 . . 75.6(9) ?
O190 Mo6 O175 . . 79.9(7) ?
O175 Mo7 O177 . . 106.1(8) ?
O175 Mo7 O187 . . 102.9(10) ?
O175 Mo7 O189 . . 85.2(11) ?
O175 Mo7 O191 . . 89.4(8) ?
O175 Mo7 O192 . . 153.4(8) ?
O177 Mo7 O189 . . 81.0(8) ?
O177 Mo7 O191 . . 154.0(7) ?
O177 Mo7 O192 . . 90.4(7) ?
O187 Mo7 O177 . . 98.4(8) ?
O187 Mo7 O189 . . 171.7(9) ?
O187 Mo7 O191 . . 98.2(7) ?
O187 Mo7 O192 . . 94.9(7) ?
O191 Mo7 O189 . . 79.7(7) ?
O191 Mo7 O192 . . 68.3(6) ?
O192 Mo7 O189 . . 76.8(8) ?
O188 Mo8 O192 . . 89.2(7) ?
O188 Mo8 O193 . . 96.3(7) ?
O188 Mo8 O194 . . 86.6(7) ?
O188 Mo8 O205 . . 155.2(7) ?
O192 Mo8 O194 . . 80.1(6) ?
O192 Mo8 O205 . . 71.9(7) ?
O193 Mo8 O192 . . 153.3(7) ?
O193 Mo8 O194 . . 74.2(7) ?
O193 Mo8 O205 . . 94.1(7) ?
O200 Mo8 O188 . . 104.4(8) ?
O200 Mo8 O192 . . 102.9(9) ?
O200 Mo8 O193 . . 101.1(9) ?
O200 Mo8 O194 . . 168.6(8) ?
O200 Mo8 O205 . . 95.7(8) ?
O205 Mo8 O194 . . 74.7(7) ?
O185 Mo9 O194 . . 86.6(7) ?
O185 Mo9 O197 . . 84.6(7) ?
O186 Mo9 O185 . . 86.5(10) ?
O186 Mo9 O193 . . 91.2(11) ?
O186 Mo9 O194 . . 87.0(10) ?
O186 Mo9 O197 . . 154.7(9) ?
O193 Mo9 O185 . . 160.3(7) ?
O193 Mo9 O194 . . 73.7(7) ?
O193 Mo9 O197 . . 89.3(7) ?
O195 Mo9 O185 . . 101.1(8) ?
O195 Mo9 O186 . . 103.8(10) ?
O195 Mo9 O193 . . 98.5(8) ?
O195 Mo9 O194 . . 167.0(7) ?
O195 Mo9 O197 . . 101.1(7) ?
O197 Mo9 O194 . . 68.9(6) ?
O166 Mo10 O181 . . 67.9(7) ?
O166 Mo10 O183 . . 80.0(8) ?
O181 Mo10 O183 . . 78.3(7) ?
O182 Mo10 O166 . . 94.0(8) ?
O182 Mo10 O181 . . 92.1(8) ?
O182 Mo10 O183 . . 170.1(8) ?
O182 Mo10 O184 . . 105.2(10) ?
O182 Mo10 O185 . . 103.5(9) ?
O184 Mo10 O166 . . 91.7(9) ?
O184 Mo10 O181 . . 154.3(9) ?
O184 Mo10 O183 . . 82.9(9) ?
O184 Mo10 O185 . . 103.9(9) ?
O185 Mo10 O166 . . 152.4(8) ?
O185 Mo10 O181 . . 89.9(7) ?
O185 Mo10 O183 . . 79.5(8) ?
O169 Mo11 O179 . . 73.6(6) ?
O178 Mo11 O169 . . 95.8(7) ?
O178 Mo11 O179 . . 71.6(6) ?
O178 Mo11 O181 . . 150.5(7) ?
O178 Mo11 O186 . . 95.5(12) ?
O180 Mo11 O169 . . 97.0(8) ?
O180 Mo11 O178 . . 103.7(9) ?
O180 Mo11 O179 . . 168.7(7) ?
O180 Mo11 O181 . . 103.7(9) ?
O180 Mo11 O186 . . 101.6(11) ?
O181 Mo11 O169 . . 70.4(7) ?
O181 Mo11 O179 . . 79.4(6) ?
O186 Mo11 O169 . . 155.2(8) ?
O186 Mo11 O179 . . 89.3(10) ?
O186 Mo11 O181 . . 89.2(10) ?
O171 Mo12 O179 . . 69.1(7) ?
O176 Mo12 O171 . . 99.4(8) ?
O176 Mo12 O177 . . 101.5(9) ?
O176 Mo12 O178 . . 101.0(9) ?
O176 Mo12 O179 . . 167.4(8) ?
O176 Mo12 O188 . . 102.9(8) ?
O177 Mo12 O171 . . 87.8(7) ?
O177 Mo12 O179 . . 83.7(7) ?
O178 Mo12 O171 . . 87.6(7) ?
O178 Mo12 O177 . . 157.5(8) ?
O178 Mo12 O179 . . 74.1(7) ?
O188 Mo12 O171 . . 157.7(7) ?
O188 Mo12 O177 . . 86.8(7) ?
O188 Mo12 O178 . . 89.2(7) ?
O188 Mo12 O179 . . 88.7(7) ?
O159 Mo13 O169 . . 75.7(6) ?
O159 Mo13 O171 . . 78.7(7) ?
O159 Mo13 O179 . . 140.5(6) ?
O168 Mo13 O159 . . 101.0(8) ?
O168 Mo13 O169 . . 72.2(7) ?
O168 Mo13 O171 . . 157.3(7) ?
O168 Mo13 O179 . . 94.1(7) ?
O170 Mo13 O159 . . 105.2(8) ?
O170 Mo13 O168 . . 104.7(8) ?
O170 Mo13 O169 . . 176.9(8) ?
O170 Mo13 O171 . . 97.1(8) ?
O170 Mo13 O179 . . 105.8(8) ?
O171 Mo13 O169 . . 85.9(6) ?
O179 Mo13 O169 . . 74.6(6) ?
O179 Mo13 O171 . . 73.8(6) ?
O154 Mo14 O155 . . 86.4(7) ?
O154 Mo14 O159 . . 87.5(7) ?
O154 Mo14 O171 . . 158.4(7) ?
O155 Mo14 O159 . . 84.0(7) ?
O155 Mo14 O171 . . 87.9(7) ?
O157 Mo14 O154 . . 104.2(8) ?
O157 Mo14 O155 . . 102.9(9) ?
O157 Mo14 O158 . . 98.7(9) ?
O157 Mo14 O159 . . 166.7(8) ?
O157 Mo14 O171 . . 97.3(8) ?
O158 Mo14 O154 . . 87.8(7) ?
O158 Mo14 O155 . . 158.4(8) ?
O158 Mo14 O159 . . 75.0(7) ?
O158 Mo14 O171 . . 89.9(7) ?
O171 Mo14 O159 . . 71.2(6) ?
O135 Mo15 O140 . . 78.7(9) ?
O135 Mo15 O144 . . 69.0(7) ?
O141 Mo15 O135 . . 90.0(7) ?
O141 Mo15 O140 . . 85.9(9) ?
O141 Mo15 O144 . . 155.9(8) ?
O141 Mo15 O155 . . 106.4(8) ?
O143 Mo15 O135 . . 96.0(8) ?
O143 Mo15 O140 . . 170.7(8) ?
O143 Mo15 O141 . . 101.9(9) ?
O143 Mo15 O144 . . 92.2(8) ?
O143 Mo15 O155 . . 99.9(9) ?
O144 Mo15 O140 . . 78.8(7) ?
O155 Mo15 O135 . . 154.1(8) ?
O155 Mo15 O140 . . 82.5(9) ?
O155 Mo15 O144 . . 90.0(7) ?
O137 Mo16 O138 . . 86.7(13) ?
O137 Mo16 O141 . . 82.4(7) ?
O138 Mo16 O141 . . 84.4(11) ?
O139 Mo16 O137 . . 96.2(10) ?
O139 Mo16 O138 . . 91.5(16) ?
O139 Mo16 O141 . . 175.8(14) ?
O139 Mo16 O142 . . 98.7(16) ?
O139 Mo16 O156 . . 98.0(10) ?
O142 Mo16 O137 . . 90.2(12) ?
O142 Mo16 O138 . . 169.6(12) ?
O142 Mo16 O141 . . 85.3(10) ?
O156 Mo16 O137 . . 163.9(10) ?
O156 Mo16 O138 . . 85.5(13) ?
O156 Mo16 O141 . . 82.8(8) ?
O156 Mo16 O142 . . 95.0(12) ?
O150 Mo17 O162 . . 88.3(7) ?
O150 Mo17 O165 . . 81.8(9) ?
O150 Mo17 O166 . . 153.1(8) ?
O162 Mo17 O165 . . 77.1(7) ?
O163 Mo17 O150 . . 102.3(13) ?
O163 Mo17 O162 . . 96.1(10) ?
O163 Mo17 O164 . . 103.2(11) ?
O163 Mo17 O165 . . 172.0(10) ?
O163 Mo17 O166 . . 93.6(12) ?
O164 Mo17 O150 . . 101.9(9) ?
O164 Mo17 O162 . . 155.5(9) ?
O164 Mo17 O165 . . 82.4(9) ?
O164 Mo17 O166 . . 95.3(9) ?
O166 Mo17 O162 . . 68.4(7) ?
O166 Mo17 O165 . . 80.1(7) ?
O161 Mo18 O162 . . 72.3(7) ?
O161 Mo18 O168 . . 84.6(6) ?
O161 Mo18 O169 . . 71.9(7) ?
O162 Mo18 O168 . . 84.6(7) ?
O162 Mo18 O169 . . 139.1(7) ?
O166 Mo18 O161 . . 142.3(7) ?
O166 Mo18 O162 . . 70.6(7) ?
O166 Mo18 O168 . . 85.5(7) ?
O166 Mo18 O169 . . 138.3(7) ?
O167 Mo18 O161 . . 92.6(7) ?
O167 Mo18 O162 . . 99.4(8) ?
O167 Mo18 O166 . . 99.8(8) ?
O167 Mo18 O168 . . 174.2(8) ?
O167 Mo18 O169 . . 101.2(8) ?
O167 Mo18 O181 . . 94.0(8) ?
O169 Mo18 O168 . . 73.1(6) ?
O181 Mo18 O161 . . 142.9(8) ?
O181 Mo18 O162 . . 141.8(7) ?
O181 Mo18 O166 . . 71.9(7) ?
O181 Mo18 O168 . . 85.3(6) ?
O181 Mo18 O169 . . 71.0(7) ?
O126 Mo19 O129 . . 81.4(7) ?
O126 Mo19 O130 . . 85.6(14) ?
O126 Mo19 O150 . . 157.8(11) ?
O127 Mo19 O126 . . 99.8(13) ?
O127 Mo19 O129 . . 89.2(9) ?
O127 Mo19 O130 . . 166.9(11) ?
O127 Mo19 O150 . . 95.5(11) ?
O128 Mo19 O126 . . 99.3(9) ?
O128 Mo19 O127 . . 102.4(12) ?
O128 Mo19 O129 . . 168.1(11) ?
O128 Mo19 O130 . . 88.4(11) ?
O128 Mo19 O150 . . 93.1(9) ?
O129 Mo19 O130 . . 79.8(8) ?
O150 Mo19 O129 . . 82.8(7) ?
O150 Mo19 O130 . . 76.3(12) ?
O129 Mo20 O149 . . 107.4(7) ?
O129 Mo20 O151 . . 83.9(8) ?
O129 Mo20 O161 . . 152.3(7) ?
O129 Mo20 O162 . . 86.9(7) ?
O149 Mo20 O151 . . 79.9(7) ?
O149 Mo20 O161 . . 88.8(7) ?
O149 Mo20 O162 . . 153.7(7) ?
O152 Mo20 O129 . . 102.8(9) ?
O152 Mo20 O149 . . 100.6(8) ?
O152 Mo20 O151 . . 172.6(9) ?
O152 Mo20 O161 . . 95.7(9) ?
O152 Mo20 O162 . . 97.3(8) ?
O161 Mo20 O151 . . 76.9(7) ?
O161 Mo20 O162 . . 70.3(7) ?
O162 Mo20 O151 . . 79.9(7) ?
O153 Mo21 O158 . . 100.0(8) ?
O153 Mo21 O159 . . 88.7(6) ?
O153 Mo21 O161 . . 86.9(7) ?
O153 Mo21 O169 . . 154.7(6) ?
O158 Mo21 O159 . . 72.2(7) ?
O158 Mo21 O161 . . 148.7(7) ?
O158 Mo21 O169 . . 92.0(7) ?
O160 Mo21 O153 . . 103.9(8) ?
O160 Mo21 O158 . . 105.0(9) ?
O160 Mo21 O159 . . 167.4(7) ?
O160 Mo21 O161 . . 102.7(8) ?
O160 Mo21 O169 . . 94.2(7) ?
O161 Mo21 O159 . . 77.6(6) ?
O161 Mo21 O169 . . 71.7(6) ?
O169 Mo21 O159 . . 73.8(6) ?
O99 Mo22 O117 . . 101.6(10) ?
O99 Mo22 O118 . . 94.1(8) ?
O99 Mo22 O119 . . 84.7(9) ?
O99 Mo22 O135 . . 156.4(9) ?
O99 Mo22 O137 . . 106.3(9) ?
O117 Mo22 O118 . . 95.7(10) ?
O117 Mo22 O119 . . 173.0(9) ?
O117 Mo22 O135 . . 94.2(10) ?
O117 Mo22 O137 . . 98.0(11) ?
O118 Mo22 O119 . . 80.7(7) ?
O118 Mo22 O135 . . 66.7(6) ?
O135 Mo22 O119 . . 78.9(8) ?
O137 Mo22 O118 . . 152.4(9) ?
O137 Mo22 O119 . . 82.9(10) ?
O137 Mo22 O135 . . 88.5(8) ?
O118 Mo23 O133 . . 84.9(7) ?
O118 Mo23 O134 . . 139.1(7) ?
O118 Mo23 O144 . . 143.2(7) ?
O120 Mo23 O118 . . 72.9(7) ?
O120 Mo23 O133 . . 84.7(6) ?
O120 Mo23 O134 . . 70.4(7) ?
O120 Mo23 O135 . . 142.3(7) ?
O120 Mo23 O144 . . 140.7(7) ?
O134 Mo23 O133 . . 74.5(6) ?
O135 Mo23 O118 . . 70.3(7) ?
O135 Mo23 O133 . . 84.0(8) ?
O135 Mo23 O134 . . 139.2(7) ?
O135 Mo23 O144 . . 73.5(7) ?
O136 Mo23 O118 . . 100.9(10) ?
O136 Mo23 O120 . . 94.0(8) ?
O136 Mo23 O133 . . 173.3(9) ?
O136 Mo23 O134 . . 99.0(9) ?
O136 Mo23 O135 . . 100.8(9) ?
O136 Mo23 O144 . . 92.3(9) ?
O144 Mo23 O133 . . 84.7(7) ?
O144 Mo23 O134 . . 70.4(7) ?
O134 Mo24 O147 . . 74.4(6) ?
O144 Mo24 O134 . . 71.8(6) ?
O144 Mo24 O147 . . 78.1(7) ?
O145 Mo24 O134 . . 96.2(7) ?
O145 Mo24 O144 . . 104.5(9) ?
O145 Mo24 O146 . . 104.1(9) ?
O145 Mo24 O147 . . 169.1(6) ?
O145 Mo24 O154 . . 101.5(7) ?
O146 Mo24 O134 . . 91.1(7) ?
O146 Mo24 O144 . . 147.9(8) ?
O146 Mo24 O147 . . 71.1(7) ?
O146 Mo24 O154 . . 100.2(8) ?
O154 Mo24 O134 . . 155.9(6) ?
O154 Mo24 O144 . . 87.9(7) ?
O154 Mo24 O147 . . 89.1(6) ?
O123 Mo25 O131 . . 76.1(7) ?
O132 Mo25 O123 . . 107.5(8) ?
O132 Mo25 O131 . . 98.5(9) ?
O132 Mo25 O133 . . 103.9(9) ?
O132 Mo25 O147 . . 104.0(8) ?
O133 Mo25 O123 . . 96.6(7) ?
O133 Mo25 O131 . . 157.6(7) ?
O133 Mo25 O147 . . 98.6(7) ?
O147 Mo25 O123 . . 140.4(6) ?
O147 Mo25 O131 . . 76.0(7) ?
O131 Mo26 O147 . . 70.0(6) ?
O146 Mo26 O131 . . 89.3(7) ?
O146 Mo26 O147 . . 74.1(7) ?
O146 Mo26 O149 . . 156.8(7) ?
O148 Mo26 O131 . . 99.8(8) ?
O148 Mo26 O146 . . 100.5(8) ?
O148 Mo26 O147 . . 168.2(7) ?
O148 Mo26 O149 . . 102.6(8) ?
O148 Mo26 O153 . . 102.2(8) ?
O149 Mo26 O131 . . 87.6(7) ?
O149 Mo26 O147 . . 83.3(6) ?
O153 Mo26 O131 . . 158.0(7) ?
O153 Mo26 O146 . . 87.5(8) ?
O153 Mo26 O147 . . 88.3(6) ?
O153 Mo26 O149 . . 86.9(7) ?
O92 Mo27 O109 . . 84.7(10) ?
O92 Mo27 O111 . . 79.7(7) ?
O109 Mo27 O111 . . 79.7(9) ?
O110 Mo27 O92 . . 95.8(8) ?
O110 Mo27 O109 . . 91.4(12) ?
O110 Mo27 O111 . . 170.3(12) ?
O110 Mo27 O113 . . 100.7(13) ?
O110 Mo27 O126 . . 100.3(9) ?
O113 Mo27 O92 . . 90.7(10) ?
O113 Mo27 O109 . . 167.5(10) ?
O113 Mo27 O111 . . 88.0(10) ?
O126 Mo27 O92 . . 161.5(9) ?
O126 Mo27 O109 . . 85.9(13) ?
O126 Mo27 O111 . . 83.0(8) ?
O126 Mo27 O113 . . 95.2(13) ?
O115 Mo28 O123 . . 89.5(7) ?
O115 Mo28 O125 . . 85.9(7) ?
O115 Mo28 O131 . . 158.7(7) ?
O122 Mo28 O115 . . 90.8(7) ?
O122 Mo28 O123 . . 73.4(6) ?
O122 Mo28 O125 . . 157.6(7) ?
O122 Mo28 O131 . . 87.7(7) ?
O124 Mo28 O115 . . 102.0(7) ?
O124 Mo28 O122 . . 100.6(8) ?
O124 Mo28 O123 . . 167.2(7) ?
O124 Mo28 O125 . . 101.7(8) ?
O124 Mo28 O131 . . 99.1(7) ?
O125 Mo28 O123 . . 84.5(7) ?
O125 Mo28 O131 . . 87.5(7) ?
O131 Mo28 O123 . . 69.7(6) ?
O116 Mo29 O120 . . 90.2(7) ?
O116 Mo29 O123 . . 88.2(6) ?
O116 Mo29 O134 . . 156.9(7) ?
O120 Mo29 O123 . . 79.3(6) ?
O120 Mo29 O134 . . 71.1(7) ?
O121 Mo29 O116 . . 103.5(8) ?
O121 Mo29 O120 . . 105.0(9) ?
O121 Mo29 O122 . . 102.6(8) ?
O121 Mo29 O123 . . 167.4(7) ?
O121 Mo29 O134 . . 94.8(8) ?
O122 Mo29 O116 . . 95.9(7) ?
O122 Mo29 O120 . . 149.5(7) ?
O122 Mo29 O123 . . 71.1(6) ?
O122 Mo29 O134 . . 93.9(7) ?
O134 Mo29 O123 . . 75.3(6) ?
O101 Mo30 O100 . . 86.0(11) ?
O101 Mo30 O102 . . 105.8(9) ?
O101 Mo30 O118 . . 91.3(8) ?
O101 Mo30 O120 . . 155.1(9) ?
O102 Mo30 O100 . . 79.8(8) ?
O102 Mo30 O118 . . 152.2(8) ?
O102 Mo30 O120 . . 89.6(7) ?
O104 Mo30 O100 . . 168.2(9) ?
O104 Mo30 O101 . . 104.6(11) ?
O104 Mo30 O102 . . 102.0(9) ?
O104 Mo30 O118 . . 94.4(8) ?
O104 Mo30 O120 . . 90.8(7) ?
O118 Mo30 O100 . . 79.8(8) ?
O118 Mo30 O120 . . 67.7(7) ?
O120 Mo30 O100 . . 77.4(8) ?
O94 Mo31 O108 . . 67.4(6) ?
O94 Mo31 O112 . . 79.2(7) ?
O108 Mo31 O112 . . 75.7(7) ?
O111 Mo31 O94 . . 90.5(8) ?
O111 Mo31 O108 . . 152.2(9) ?
O111 Mo31 O112 . . 84.0(9) ?
O111 Mo31 O125 . . 106.1(8) ?
O114 Mo31 O94 . . 96.6(8) ?
O114 Mo31 O108 . . 96.5(8) ?
O114 Mo31 O111 . . 102.9(10) ?
O114 Mo31 O112 . . 172.0(8) ?
O114 Mo31 O125 . . 98.6(9) ?
O125 Mo31 O94 . . 154.3(7) ?
O125 Mo31 O108 . . 90.2(6) ?
O125 Mo31 O112 . . 83.1(8) ?
O70 Mo32 O89 . . 95.3(8) ?
O70 Mo32 O90 . . 83.8(11) ?
O70 Mo32 O92 . . 104.5(9) ?
O70 Mo32 O94 . . 154.9(9) ?
O89 Mo32 O90 . . 81.6(7) ?
O89 Mo32 O94 . . 66.8(6) ?
O91 Mo32 O70 . . 102.8(12) ?
O91 Mo32 O89 . . 94.9(9) ?
O91 Mo32 O90 . . 172.8(10) ?
O91 Mo32 O92 . . 97.6(10) ?
O91 Mo32 O94 . . 96.4(10) ?
O92 Mo32 O89 . . 153.5(8) ?
O92 Mo32 O90 . . 83.3(9) ?
O92 Mo32 O94 . . 88.6(7) ?
O94 Mo32 O90 . . 76.4(8) ?
O88 Mo33 O89 . . 73.1(7) ?
O88 Mo33 O95 . . 70.1(7) ?
O88 Mo33 O96 . . 83.5(6) ?
O88 Mo33 O108 . . 142.1(7) ?
O89 Mo33 O95 . . 140.7(7) ?
O89 Mo33 O96 . . 88.8(6) ?
O89 Mo33 O108 . . 141.5(6) ?
O93 Mo33 O88 . . 95.4(7) ?
O93 Mo33 O89 . . 98.4(8) ?
O93 Mo33 O94 . . 102.1(8) ?
O93 Mo33 O95 . . 98.3(8) ?
O93 Mo33 O96 . . 172.0(7) ?
O93 Mo33 O108 . . 93.4(7) ?
O94 Mo33 O88 . . 141.3(7) ?
O94 Mo33 O89 . . 70.4(7) ?
O94 Mo33 O95 . . 138.8(7) ?
O94 Mo33 O96 . . 83.4(7) ?
O94 Mo33 O108 . . 71.4(7) ?
O95 Mo33 O96 . . 73.8(6) ?
O108 Mo33 O95 . . 72.1(6) ?
O108 Mo33 O96 . . 82.9(6) ?
O95 Mo34 O105 . . 74.9(6) ?
O106 Mo34 O95 . . 93.3(7) ?
O106 Mo34 O105 . . 74.2(7) ?
O106 Mo34 O108 . . 151.9(7) ?
O107 Mo34 O95 . . 97.2(8) ?
O107 Mo34 O105 . . 171.7(7) ?
O107 Mo34 O106 . . 104.1(9) ?
O107 Mo34 O108 . . 101.8(8) ?
O107 Mo34 O115 . . 101.9(8) ?
O108 Mo34 O95 . . 72.5(6) ?
O108 Mo34 O105 . . 78.7(6) ?
O115 Mo34 O95 . . 155.5(6) ?
O115 Mo34 O105 . . 86.4(7) ?
O115 Mo34 O106 . . 96.7(8) ?
O115 Mo34 O108 . . 88.6(7) ?
O85 Mo35 O95 . . 77.7(6) ?
O85 Mo35 O97 . . 74.9(7) ?
O96 Mo35 O85 . . 97.0(7) ?
O96 Mo35 O95 . . 74.4(6) ?
O96 Mo35 O97 . . 156.9(7) ?
O96 Mo35 O105 . . 100.1(7) ?
O97 Mo35 O95 . . 82.7(6) ?
O98 Mo35 O85 . . 103.4(7) ?
O98 Mo35 O95 . . 177.1(7) ?
O98 Mo35 O96 . . 102.8(8) ?
O98 Mo35 O97 . . 100.2(8) ?
O98 Mo35 O105 . . 103.5(8) ?
O105 Mo35 O85 . . 143.9(6) ?
O105 Mo35 O95 . . 76.6(7) ?
O105 Mo35 O97 . . 77.0(7) ?
O97 Mo36 O105 . . 69.4(6) ?
O102 Mo36 O97 . . 84.3(7) ?
O102 Mo36 O105 . . 86.3(7) ?
O103 Mo36 O97 . . 100.5(7) ?
O103 Mo36 O102 . . 100.2(8) ?
O103 Mo36 O105 . . 167.6(7) ?
O103 Mo36 O106 . . 99.9(8) ?
O103 Mo36 O116 . . 104.8(8) ?
O106 Mo36 O97 . . 90.1(7) ?
O106 Mo36 O102 . . 159.8(7) ?
O106 Mo36 O105 . . 73.5(7) ?
O116 Mo36 O97 . . 154.4(7) ?
O116 Mo36 O102 . . 87.4(7) ?
O116 Mo36 O105 . . 85.9(7) ?
O116 Mo36 O106 . . 89.4(7) ?
O68 Mo37 O71 . . 80.5(7) ?
O68 Mo37 O88 . . 89.4(7) ?
O68 Mo37 O89 . . 153.2(7) ?
O69 Mo37 O68 . . 104.8(8) ?
O69 Mo37 O71 . . 83.4(8) ?
O69 Mo37 O88 . . 154.1(8) ?
O69 Mo37 O89 . . 91.4(7) ?
O72 Mo37 O68 . . 103.3(8) ?
O72 Mo37 O69 . . 104.1(9) ?
O72 Mo37 O71 . . 170.1(7) ?
O72 Mo37 O88 . . 93.2(8) ?
O72 Mo37 O89 . . 92.9(7) ?
O88 Mo37 O71 . . 77.6(6) ?
O89 Mo37 O71 . . 80.4(6) ?
O89 Mo37 O88 . . 68.3(6) ?
O76 Mo38 O85 . . 86.0(6) ?
O76 Mo38 O86 . . 94.8(7) ?
O76 Mo38 O88 . . 90.2(7) ?
O76 Mo38 O95 . . 155.3(6) ?
O86 Mo38 O85 . . 72.8(6) ?
O86 Mo38 O88 . . 152.2(7) ?
O86 Mo38 O95 . . 95.1(6) ?
O87 Mo38 O76 . . 104.1(7) ?
O87 Mo38 O85 . . 169.5(6) ?
O87 Mo38 O86 . . 103.1(8) ?
O87 Mo38 O88 . . 102.1(8) ?
O87 Mo38 O95 . . 95.5(7) ?
O88 Mo38 O85 . . 80.3(6) ?
O88 Mo38 O95 . . 70.9(6) ?
O95 Mo38 O85 . . 75.5(6) ?
O75 Mo39 O83 . . 85.5(7) ?
O75 Mo39 O85 . . 87.0(6) ?
O75 Mo39 O97 . . 153.7(7) ?
O83 Mo39 O85 . . 83.1(6) ?
O83 Mo39 O97 . . 82.5(7) ?
O84 Mo39 O75 . . 104.8(7) ?
O84 Mo39 O83 . . 100.2(8) ?
O84 Mo39 O85 . . 167.9(7) ?
O84 Mo39 O86 . . 101.4(8) ?
O84 Mo39 O97 . . 100.3(7) ?
O86 Mo39 O75 . . 96.3(7) ?
O86 Mo39 O83 . . 157.1(7) ?
O86 Mo39 O85 . . 74.2(6) ?
O86 Mo39 O97 . . 86.2(7) ?
O97 Mo39 O85 . . 68.4(6) ?
O62 Mo40 O64 . . 69.0(6) ?
O62 Mo40 O73 . . 81.7(7) ?
O64 Mo40 O73 . . 77.7(7) ?
O74 Mo40 O62 . . 91.1(8) ?
O74 Mo40 O64 . . 93.7(8) ?
O74 Mo40 O73 . . 170.3(8) ?
O74 Mo40 O83 . . 101.0(8) ?
O81 Mo40 O62 . . 90.7(8) ?
O81 Mo40 O64 . . 152.8(8) ?
O81 Mo40 O73 . . 81.7(8) ?
O81 Mo40 O74 . . 105.0(9) ?
O81 Mo40 O83 . . 105.1(8) ?
O83 Mo40 O62 . . 156.6(7) ?
O83 Mo40 O64 . . 90.2(7) ?
O83 Mo40 O73 . . 83.6(7) ?
O56 Mo41 O57 . . 89.1(8) ?
O56 Mo41 O60 . . 83.2(9) ?
O56 Mo41 O62 . . 154.2(8) ?
O57 Mo41 O60 . . 78.5(7) ?
O59 Mo41 O56 . . 96.9(9) ?
O59 Mo41 O57 . . 94.9(8) ?
O59 Mo41 O60 . . 173.4(9) ?
O59 Mo41 O62 . . 96.1(8) ?
O61 Mo41 O56 . . 105.8(8) ?
O61 Mo41 O57 . . 154.1(8) ?
O61 Mo41 O59 . . 104.0(10) ?
O61 Mo41 O60 . . 82.3(9) ?
O61 Mo41 O62 . . 92.5(7) ?
O62 Mo41 O57 . . 67.6(7) ?
O62 Mo41 O60 . . 81.4(7) ?
O40 Mo42 O53 . . 82.9(6) ?
O40 Mo42 O54 . . 69.7(6) ?
O40 Mo42 O62 . . 143.0(7) ?
O40 Mo42 O64 . . 140.7(7) ?
O54 Mo42 O53 . . 72.7(6) ?
O57 Mo42 O40 . . 72.7(7) ?
O57 Mo42 O53 . . 84.7(7) ?
O57 Mo42 O54 . . 138.0(7) ?
O57 Mo42 O62 . . 70.6(7) ?
O57 Mo42 O64 . . 140.3(6) ?
O58 Mo42 O40 . . 93.7(8) ?
O58 Mo42 O53 . . 170.0(7) ?
O58 Mo42 O54 . . 97.3(7) ?
O58 Mo42 O57 . . 103.3(8) ?
O58 Mo42 O62 . . 99.1(7) ?
O58 Mo42 O64 . . 96.1(7) ?
O62 Mo42 O53 . . 89.2(6) ?
O62 Mo42 O54 . . 141.3(7) ?
O64 Mo42 O53 . . 81.0(6) ?
O64 Mo42 O54 . . 71.3(6) ?
O64 Mo42 O62 . . 72.3(6) ?
O54 Mo43 O66 . . 76.4(6) ?
O63 Mo43 O54 . . 96.2(7) ?
O63 Mo43 O64 . . 102.4(7) ?
O63 Mo43 O65 . . 103.3(7) ?
O63 Mo43 O66 . . 171.5(7) ?
O63 Mo43 O75 . . 103.3(8) ?
O64 Mo43 O54 . . 71.7(6) ?
O64 Mo43 O66 . . 79.6(6) ?
O65 Mo43 O54 . . 95.2(6) ?
O65 Mo43 O64 . . 152.2(7) ?
O65 Mo43 O66 . . 73.5(6) ?
O75 Mo43 O54 . . 155.1(7) ?
O75 Mo43 O64 . . 88.8(7) ?
O75 Mo43 O65 . . 95.3(7) ?
O75 Mo43 O66 . . 85.0(6) ?
O42 Mo44 O51 . . 76.3(6) ?
O42 Mo44 O54 . . 75.6(6) ?
O42 Mo44 O66 . . 142.7(6) ?
O51 Mo44 O54 . . 82.9(6) ?
O52 Mo44 O42 . . 102.8(7) ?
O52 Mo44 O51 . . 98.8(8) ?
O52 Mo44 O53 . . 104.7(8) ?
O52 Mo44 O54 . . 177.4(7) ?
O52 Mo44 O66 . . 104.1(7) ?
O53 Mo44 O42 . . 99.7(7) ?
O53 Mo44 O51 . . 156.5(7) ?
O53 Mo44 O54 . . 73.7(6) ?
O53 Mo44 O66 . . 97.9(6) ?
O66 Mo44 O51 . . 74.5(6) ?
O66 Mo44 O54 . . 78.2(6) ?
O51 Mo45 O66 . . 68.3(6) ?
O65 Mo45 O51 . . 87.5(7) ?
O65 Mo45 O66 . . 72.8(6) ?
O65 Mo45 O68 . . 156.7(7) ?
O67 Mo45 O51 . . 102.6(7) ?
O67 Mo45 O65 . . 100.8(8) ?
O67 Mo45 O66 . . 168.7(7) ?
O67 Mo45 O68 . . 101.8(7) ?
O67 Mo45 O76 . . 103.7(8) ?
O68 Mo45 O51 . . 81.8(7) ?
O68 Mo45 O66 . . 84.0(6) ?
O76 Mo45 O51 . . 152.7(7) ?
O76 Mo45 O65 . . 94.5(7) ?
O76 Mo45 O66 . . 86.3(6) ?
O76 Mo45 O68 . . 85.9(7) ?
O10 Mo46 O21 . . 76.1(7) ?
O20 Mo46 O10 . . 67.0(7) ?
O20 Mo46 O21 . . 81.9(7) ?
O22 Mo46 O10 . . 98.5(8) ?
O22 Mo46 O20 . . 94.3(8) ?
O22 Mo46 O21 . . 174.3(8) ?
O22 Mo46 O30 . 2_655 101.4(11) ?
O23 Mo46 O10 . . 152.8(8) ?
O23 Mo46 O20 . . 92.6(8) ?
O23 Mo46 O21 . . 83.6(8) ?
O23 Mo46 O22 . . 100.9(8) ?
O23 Mo46 O30 . 2_655 104.9(9) ?
O30 Mo46 O10 2_655 . 89.6(8) ?
O30 Mo46 O20 2_655 . 153.6(8) ?
O30 Mo46 O21 2_655 . 80.7(9) ?
O19 Mo47 O24 . . 76.4(7) ?
O20 Mo47 O19 . . 68.0(6) ?
O20 Mo47 O24 . . 78.2(7) ?
O25 Mo47 O19 . . 95.2(8) ?
O25 Mo47 O20 . . 93.4(8) ?
O25 Mo47 O24 . . 169.9(8) ?
O25 Mo47 O43 . . 102.3(9) ?
O25 Mo47 O45 . . 104.2(10) ?
O43 Mo47 O19 . . 89.8(6) ?
O43 Mo47 O20 . . 154.0(7) ?
O43 Mo47 O24 . . 83.6(7) ?
O45 Mo47 O19 . . 153.0(8) ?
O45 Mo47 O20 . . 92.0(7) ?
O45 Mo47 O24 . . 82.0(9) ?
O45 Mo47 O43 . . 103.9(7) ?
O1 Mo48 O26 . . 90.4(7) ?
O1 Mo48 O42 . . 73.2(7) ?
O1 Mo48 O43 . . 158.4(7) ?
O1 Mo48 O51 . . 89.1(7) ?
O26 Mo48 O42 . . 84.8(6) ?
O26 Mo48 O43 . . 85.8(7) ?
O26 Mo48 O51 . . 153.8(6) ?
O43 Mo48 O42 . . 85.3(6) ?
O43 Mo48 O51 . . 85.1(7) ?
O44 Mo48 O1 . . 100.4(9) ?
O44 Mo48 O26 . . 104.6(7) ?
O44 Mo48 O42 . . 168.8(7) ?
O44 Mo48 O43 . . 101.1(8) ?
O44 Mo48 O51 . . 101.3(7) ?
O51 Mo48 O42 . . 70.0(6) ?
O1 Mo49 O40 . . 151.3(7) ?
O1 Mo49 O42 . . 74.0(7) ?
O1 Mo49 O54 . . 93.2(7) ?
O27 Mo49 O1 . . 97.8(7) ?
O27 Mo49 O40 . . 88.1(7) ?
O27 Mo49 O42 . . 85.4(6) ?
O27 Mo49 O54 . . 153.5(6) ?
O39 Mo49 O1 . . 102.5(8) ?
O39 Mo49 O27 . . 102.8(8) ?
O39 Mo49 O40 . . 103.5(8) ?
O39 Mo49 O42 . . 171.5(7) ?
O39 Mo49 O54 . . 98.2(7) ?
O40 Mo49 O42 . . 78.6(6) ?
O40 Mo49 O54 . . 71.2(7) ?
O54 Mo49 O42 . . 74.6(6) ?
O28 Mo50 O34 . . 80.2(9) ?
O28 Mo50 O40 . . 89.3(7) ?
O28 Mo50 O57 . . 153.1(7) ?
O35 Mo50 O28 . . 106.6(8) ?
O35 Mo50 O34 . . 84.6(8) ?
O35 Mo50 O40 . . 153.3(7) ?
O35 Mo50 O57 . . 89.7(7) ?
O38 Mo50 O28 . . 100.3(9) ?
O38 Mo50 O34 . . 170.7(8) ?
O38 Mo50 O35 . . 104.0(9) ?
O38 Mo50 O40 . . 93.7(7) ?
O38 Mo50 O57 . . 96.1(8) ?
O40 Mo50 O34 . . 77.0(7) ?
O57 Mo50 O34 . . 80.3(8) ?
O57 Mo50 O40 . . 68.4(6) ?
O33 Mo51 O35 . . 83.6(7) ?
O33 Mo51 O36 . . 82.8(9) ?
O33 Mo51 O56 . . 158.5(9) ?
O35 Mo51 O36 . . 76.2(7) ?
O37 Mo51 O33 . . 97.7(9) ?
O37 Mo51 O35 . . 162.8(10) ?
O37 Mo51 O36 . . 86.9(10) ?
O37 Mo51 O56 . . 94.2(8) ?
O55 Mo51 O33 . . 98.8(11) ?
O55 Mo51 O35 . . 93.2(8) ?
O55 Mo51 O36 . . 169.1(8) ?
O55 Mo51 O37 . . 103.5(11) ?
O55 Mo51 O56 . . 95.8(11) ?
O56 Mo51 O35 . . 79.8(7) ?
O56 Mo51 O36 . . 80.0(8) ?
O29 Mo52 O5 . 2_655 83.2(9) ?
O30 Mo52 O5 . 2_655 82.0(7) ?
O30 Mo52 O29 . . 81.8(11) ?
O31 Mo52 O5 . 2_655 85.3(10) ?
O31 Mo52 O29 . . 167.7(14) ?
O31 Mo52 O30 . . 92.1(15) ?
O31 Mo52 O33 . . 97.8(14) ?
O32 Mo52 O5 . 2_655 172.7(8) ?
O32 Mo52 O29 . . 90.6(11) ?
O32 Mo52 O30 . . 93.2(8) ?
O32 Mo52 O31 . . 100.5(12) ?
O32 Mo52 O33 . . 101.9(9) ?
O33 Mo52 O5 . 2_655 81.6(8) ?
O33 Mo52 O29 . . 84.9(11) ?
O33 Mo52 O30 . . 160.0(10) ?
O13 Mo53 O14 . . 87.8(7) ?
O13 Mo53 O17 . . 73.6(6) ?
O13 Mo53 O28 . . 157.0(7) ?
O14 Mo53 O17 . . 70.8(6) ?
O15 Mo53 O13 . . 99.6(7) ?
O15 Mo53 O14 . . 99.0(8) ?
O15 Mo53 O17 . . 167.7(8) ?
O15 Mo53 O27 . . 103.4(7) ?
O15 Mo53 O28 . . 103.3(8) ?
O27 Mo53 O13 . . 91.1(7) ?
O27 Mo53 O14 . . 157.4(7) ?
O27 Mo53 O17 . . 87.2(6) ?
O27 Mo53 O28 . . 85.1(7) ?
O28 Mo53 O14 . . 87.1(7) ?
O28 Mo53 O17 . . 83.5(7) ?
O8 Mo54 O12 . . 74.0(6) ?
O8 Mo54 O14 . . 76.5(7) ?
O8 Mo54 O17 . . 140.0(6) ?
O14 Mo54 O12 . . 86.3(6) ?
O16 Mo54 O8 . . 105.0(8) ?
O16 Mo54 O12 . . 175.4(8) ?
O16 Mo54 O14 . . 97.9(8) ?
O16 Mo54 O17 . . 107.2(8) ?
O16 Mo54 O18 . . 103.9(8) ?
O17 Mo54 O12 . . 75.7(6) ?
O17 Mo54 O14 . . 76.1(6) ?
O18 Mo54 O8 . . 97.6(8) ?
O18 Mo54 O12 . . 72.0(7) ?
O18 Mo54 O14 . . 158.2(7) ?
O18 Mo54 O17 . . 97.2(8) ?
O11 Mo55 O12 . . 95.0(7) ?
O11 Mo55 O13 . . 103.1(9) ?
O11 Mo55 O17 . . 168.1(7) ?
O11 Mo55 O19 . . 104.0(8) ?
O11 Mo55 O26 . . 103.3(8) ?
O12 Mo55 O17 . . 75.5(6) ?
O13 Mo55 O12 . . 93.7(7) ?
O13 Mo55 O17 . . 70.9(6) ?
O13 Mo55 O19 . . 149.9(6) ?
O19 Mo55 O12 . . 71.3(6) ?
O19 Mo55 O17 . . 80.0(6) ?
O26 Mo55 O12 . . 156.0(7) ?
O26 Mo55 O13 . . 97.1(7) ?
O26 Mo55 O17 . . 87.9(6) ?
O26 Mo55 O19 . . 89.1(7) ?
O6 Mo56 O12 . . 71.3(7) ?
O6 Mo56 O18 . . 84.0(6) ?
O9 Mo56 O6 . . 93.2(7) ?
O9 Mo56 O10 . . 102.5(9) ?
O9 Mo56 O12 . . 99.6(8) ?
O9 Mo56 O18 . . 172.5(7) ?
O9 Mo56 O19 . . 92.8(8) ?
O9 Mo56 O20 . . 99.3(8) ?
O10 Mo56 O6 . . 72.2(6) ?
O10 Mo56 O12 . . 137.9(7) ?
O10 Mo56 O18 . . 83.3(7) ?
O10 Mo56 O19 . . 141.8(6) ?
O10 Mo56 O20 . . 71.7(7) ?
O12 Mo56 O18 . . 72.8(6) ?
O19 Mo56 O6 . . 142.3(7) ?
O19 Mo56 O12 . . 71.0(7) ?
O19 Mo56 O18 . . 85.3(6) ?
O20 Mo56 O6 . . 143.5(7) ?
O20 Mo56 O12 . . 138.5(7) ?
O20 Mo56 O18 . . 87.0(7) ?
O20 Mo56 O19 . . 71.4(7) ?
O253 Mo57 O4 . . 78.6(7) ?
O253 Mo57 O6 . . 89.4(7) ?
O253 Mo57 O10 . . 150.7(7) ?
O5 Mo57 O253 . . 106.5(8) ?
O5 Mo57 O4 . . 83.7(8) ?
O5 Mo57 O6 . . 155.1(8) ?
O5 Mo57 O10 . . 89.4(8) ?
O6 Mo57 O4 . . 80.8(7) ?
O7 Mo57 O253 . . 100.8(8) ?
O7 Mo57 O4 . . 173.3(9) ?
O7 Mo57 O5 . . 102.9(9) ?
O7 Mo57 O6 . . 92.5(8) ?
O7 Mo57 O10 . . 99.4(8) ?
O10 Mo57 O4 . . 78.9(7) ?
O10 Mo57 O6 . . 68.6(7) ?
O253 Mo58 O8 . 2_655 83.3(7) ?
O253 Mo58 O14 . 2_655 87.3(7) ?
O14 Mo58 O8 2_655 2_655 70.8(6) ?
O220 Mo58 O253 . . 101.8(9) ?
O220 Mo58 O8 . 2_655 168.3(7) ?
O220 Mo58 O14 . 2_655 98.8(8) ?
O220 Mo58 O221 . . 102.5(8) ?
O220 Mo58 O222 . 2_655 100.4(8) ?
O221 Mo58 O253 . . 86.9(7) ?
O221 Mo58 O8 . 2_655 88.1(6) ?
O221 Mo58 O14 . 2_655 158.7(7) ?
O221 Mo58 O222 . 2_655 87.9(7) ?
O222 Mo58 O253 2_655 . 157.8(8) ?
O222 Mo58 O8 2_655 2_655 74.9(7) ?
O222 Mo58 O14 2_655 2_655 89.7(7) ?
O2 Mo59 O6 . . 104.4(8) ?
O2 Mo59 O8 . . 168.6(7) ?
O2 Mo59 O12 . . 95.7(8) ?
O2 Mo59 O221 . . 102.1(8) ?
O2 Mo59 O222 . . 104.3(8) ?
O6 Mo59 O8 . . 77.7(6) ?
O6 Mo59 O12 . . 72.1(7) ?
O12 Mo59 O8 . . 74.1(6) ?
O221 Mo59 O6 . . 86.3(7) ?
O221 Mo59 O8 . . 89.2(6) ?
O221 Mo59 O12 . . 154.9(7) ?
O221 Mo59 O222 . . 100.6(7) ?
O222 Mo59 O6 . . 148.3(7) ?
O222 Mo59 O8 . . 71.6(6) ?
O222 Mo59 O12 . . 91.8(7) ?
O197 Mo60 O211 . . 68.3(6) ?
O208 Mo60 O197 . . 82.5(7) ?
O208 Mo60 O211 . . 84.7(7) ?
O210 Mo60 O197 . . 100.3(8) ?
O210 Mo60 O208 . . 102.3(9) ?
O210 Mo60 O211 . . 166.0(8) ?
O210 Mo60 O212 . . 101.1(9) ?
O210 Mo60 O215 . 2_655 104.9(8) ?
O212 Mo60 O197 . . 86.5(7) ?
O212 Mo60 O208 . . 155.5(7) ?
O212 Mo60 O211 . . 70.9(7) ?
O215 Mo60 O197 2_655 . 154.2(7) ?
O215 Mo60 O208 2_655 . 86.9(7) ?
O215 Mo60 O211 2_655 . 87.4(7) ?
O215 Mo60 O212 2_655 . 93.8(8) ?
Mo49 O1 Mo48 . . 123.4(10) ?
Mo57 O253 Mo58 . . 146.6(11) ?
Mo57 O5 Mo52 . 2_655 155.6(11) ?
Mo56 O6 Mo57 . . 108.2(7) ?
Mo56 O6 Mo59 . . 108.5(7) ?
Mo59 O6 Mo57 . . 141.3(8) ?
Mo54 O8 Mo58 . 2_655 103.4(7) ?
Mo54 O8 Mo59 . . 108.6(7) ?
Mo58 O8 Mo59 2_655 . 89.3(5) ?
Mo56 O10 Mo46 . . 109.8(8) ?
Mo56 O10 Mo57 . . 110.0(8) ?
Mo57 O10 Mo46 . . 139.2(10) ?
Mo55 O12 Mo54 . . 101.9(7) ?
Mo55 O12 Mo56 . . 104.1(7) ?
Mo56 O12 Mo54 . . 95.8(6) ?
Mo59 O12 Mo54 . . 103.3(6) ?
Mo59 O12 Mo55 . . 140.1(8) ?
Mo59 O12 Mo56 . . 103.5(9) ?
Mo55 O13 Mo53 . . 124.3(8) ?
Mo53 O14 Mo54 . . 109.3(8) ?
Mo53 O14 Mo58 . 2_655 139.0(8) ?
Mo58 O14 Mo54 2_655 . 108.8(8) ?
Mo53 O17 Mo55 . . 90.0(5) ?
Mo54 O17 Mo53 . . 102.9(6) ?
Mo54 O17 Mo55 . . 106.8(7) ?
Mo54 O18 Mo56 . . 119.4(8) ?
Mo55 O19 Mo47 . . 139.7(9) ?
Mo56 O19 Mo47 . . 108.2(8) ?
Mo56 O19 Mo55 . . 110.7(7) ?
Mo47 O20 Mo46 . . 135.2(8) ?
Mo56 O20 Mo46 . . 111.3(8) ?
Mo56 O20 Mo47 . . 111.6(8) ?
Mo46 O23 Ce3 . . 150.8(10) ?
Mo55 O26 Mo48 . . 157.1(10) ?
Mo49 O27 Mo53 . . 158.7(9) ?
Mo50 O28 Mo53 . . 150.1(10) ?
Mo46 O30 Mo52 2_655 . 157.6(13) ?
Mo52 O33 Mo51 . . 140.4(11) ?
Mo50 O35 Mo51 . . 139.9(10) ?
Mo42 O40 Mo50 . . 106.4(7) ?
Mo49 O40 Mo42 . . 111.5(8) ?
Mo49 O40 Mo50 . . 140.8(9) ?
Mo44 O42 Mo48 . . 102.2(7) ?
Mo44 O42 Mo49 . . 107.9(7) ?
Mo49 O42 Mo48 . . 88.8(5) ?
Mo47 O43 Mo48 . . 148.8(9) ?
Mo47 O45 Ce3 . . 156.8(11) ?
Mo45 O51 Mo44 . . 113.1(8) ?
Mo48 O51 Mo44 . . 110.5(7) ?
Mo48 O51 Mo45 . . 135.9(8) ?
Mo44 O53 Mo42 . . 117.2(7) ?
Mo42 O54 Mo43 . . 101.9(7) ?
Mo42 O54 Mo44 . . 96.4(6) ?
Mo43 O54 Mo44 . . 100.0(6) ?
Mo49 O54 Mo42 . . 102.8(7) ?
Mo49 O54 Mo43 . . 144.7(8) ?
Mo49 O54 Mo44 . . 101.9(7) ?
Mo41 O56 Mo51 . . 155.7(13) ?
Mo42 O57 Mo41 . . 109.1(8) ?
Mo42 O57 Mo50 . . 111.2(8) ?
Mo50 O57 Mo41 . . 138.9(9) ?
Mo41 O61 Ce2 . . 162.4(9) ?
Mo41 O62 Mo40 . . 134.8(8) ?
Mo41 O62 Mo42 . . 112.1(8) ?
Mo42 O62 Mo40 . . 109.1(7) ?
Mo42 O64 Mo40 . . 107.8(7) ?
Mo43 O64 Mo40 . . 140.7(8) ?
Mo43 O64 Mo42 . . 110.9(7) ?
Mo43 O65 Mo45 . . 125.1(8) ?
Mo44 O66 Mo43 . . 105.3(7) ?
Mo44 O66 Mo45 . . 103.2(6) ?
Mo45 O66 Mo43 . . 88.3(5) ?
Mo37 O68 Mo45 . . 150.2(10) ?
Mo37 O69 Ce3 . . 155.8(11) ?
Mo32 O70 Ce3 . . 162.7(10) ?
Mo43 O75 Mo39 . . 156.9(9) ?
Mo38 O76 Mo45 . . 155.0(9) ?
Mo40 O81 Ce2 . . 156.1(10) ?
Mo40 O83 Mo39 . . 151.8(9) ?
Mo35 O85 Mo38 . . 106.1(7) ?
Mo35 O85 Mo39 . . 103.2(7) ?
Mo39 O85 Mo38 . . 88.3(5) ?
Mo38 O86 Mo39 . . 124.0(8) ?
Mo33 O88 Mo37 . . 106.0(8) ?
Mo38 O88 Mo33 . . 113.0(8) ?
Mo38 O88 Mo37 . . 139.0(9) ?
Mo32 O89 Mo37 . . 133.7(8) ?
Mo33 O89 Mo32 . . 112.2(8) ?
Mo33 O89 Mo37 . . 109.8(7) ?
Mo32 O92 Mo27 . . 162.6(11) ?
Mo31 O94 Mo32 . . 137.4(8) ?
Mo33 O94 Mo31 . . 112.2(8) ?
Mo33 O94 Mo32 . . 109.9(7) ?
Mo33 O95 Mo34 . . 101.4(7) ?
Mo33 O95 Mo35 . . 95.8(5) ?
Mo33 O95 Mo38 . . 103.1(7) ?
Mo34 O95 Mo35 . . 100.3(7) ?
Mo38 O95 Mo34 . . 145.7(7) ?
Mo38 O95 Mo35 . . 100.7(6) ?
Mo35 O96 Mo33 . . 115.9(7) ?
Mo36 O97 Mo35 . . 110.3(8) ?
Mo39 O97 Mo35 . . 112.1(8) ?
Mo39 O97 Mo36 . . 137.4(9) ?
Mo22 O99 Ce2 . . 154.0(10) ?
Mo30 O101 Ce2 . . 166.4(12) ?
Mo30 O102 Mo36 . . 147.3(10) ?
Mo35 O105 Mo34 . . 108.2(8) ?
Mo35 O105 Mo36 . . 102.4(7) ?
Mo36 O105 Mo34 . . 88.6(5) ?
Mo34 O106 Mo36 . . 123.3(9) ?
Mo33 O108 Mo31 . . 107.8(7) ?
Mo34 O108 Mo31 . . 141.3(8) ?
Mo34 O108 Mo33 . . 109.4(7) ?
Mo31 O111 Mo27 . . 144.5(11) ?
Mo34 O115 Mo28 . . 155.8(9) ?
Mo36 O116 Mo29 . . 154.8(9) ?
Mo22 O118 Mo30 . . 135.4(9) ?
Mo23 O118 Mo22 . . 112.7(7) ?
Mo23 O118 Mo30 . . 110.5(8) ?
Mo23 O120 Mo29 . . 111.7(8) ?
Mo23 O120 Mo30 . . 108.0(8) ?
Mo29 O120 Mo30 . . 138.7(9) ?
Mo29 O122 Mo28 . . 125.1(8) ?
Mo25 O123 Mo28 . . 103.8(7) ?
Mo25 O123 Mo29 . . 107.7(7) ?
Mo28 O123 Mo29 . . 89.1(5) ?
Mo31 O125 Mo28 . . 149.4(9) ?
Mo27 O126 Mo19 . . 139.3(12) ?
Mo20 O129 Mo19 . . 151.9(9) ?
Mo26 O131 Mo25 . . 109.8(8) ?
Mo26 O131 Mo28 . . 138.4(9) ?
Mo28 O131 Mo25 . . 109.5(8) ?
Mo25 O133 Mo23 . . 118.0(8) ?
Mo24 O134 Mo23 . . 103.1(7) ?
Mo29 O134 Mo23 . . 103.8(7) ?
Mo29 O134 Mo24 . . 141.8(8) ?
Mo15 O135 Mo22 . . 139.2(9) ?
Mo23 O135 Mo15 . . 110.0(9) ?
Mo23 O135 Mo22 . . 109.9(8) ?
Mo22 O137 Mo16 . . 162.1(12) ?
Mo15 O141 Mo16 . . 147.8(11) ?
Mo23 O144 Mo15 . . 106.9(8) ?
Mo24 O144 Mo15 . . 141.4(9) ?
Mo24 O144 Mo23 . . 110.7(7) ?
Mo24 O146 Mo26 . . 124.8(9) ?
Mo25 O147 Mo24 . . 108.4(7) ?
Mo25 O147 Mo26 . . 103.7(7) ?
Mo26 O147 Mo24 . . 88.4(5) ?
Mo20 O149 Mo26 . . 149.6(10) ?
Mo17 O150 Mo19 . . 156.9(11) ?
Mo21 O153 Mo26 . . 157.6(10) ?
Mo24 O154 Mo14 . . 158.1(9) ?
Mo15 O155 Mo14 . . 148.6(10) ?
Mo16 O156 Mo6 . . 142.1(12) ?
Mo21 O158 Mo14 . . 123.4(9) ?
Mo13 O159 Mo14 . . 103.0(8) ?
Mo13 O159 Mo21 . . 108.4(7) ?
Mo14 O159 Mo21 . . 88.0(5) ?
Mo18 O161 Mo20 . . 108.4(8) ?
Mo21 O161 Mo18 . . 107.4(7) ?
Mo21 O161 Mo20 . . 143.0(8) ?
Mo18 O162 Mo17 . . 108.8(7) ?
Mo18 O162 Mo20 . . 108.2(8) ?
Mo20 O162 Mo17 . . 142.0(9) ?
Mo17 O164 Ce1 . 2_655 150.9(11) ?
Mo17 O166 Mo10 . . 136.4(10) ?
Mo18 O166 Mo10 . . 110.6(10) ?
Mo18 O166 Mo17 . . 111.8(8) ?
Mo13 O168 Mo18 . . 117.2(8) ?
Mo11 O169 Mo13 . . 104.2(7) ?
Mo11 O169 Mo21 . . 137.9(8) ?
Mo18 O169 Mo11 . . 104.8(8) ?
Mo18 O169 Mo13 . . 97.3(6) ?
Mo18 O169 Mo21 . . 103.8(7) ?
Mo21 O169 Mo13 . . 102.0(7) ?
Mo12 O171 Mo13 . . 112.1(8) ?
Mo12 O171 Mo14 . . 139.0(8) ?
Mo14 O171 Mo13 . . 106.5(7) ?
Mo7 O175 Mo6 . . 158.5(10) ?
Mo7 O177 Mo12 . . 147.9(10) ?
Mo11 O178 Mo12 . . 124.5(8) ?
Mo12 O179 Mo11 . . 88.5(5) ?
Mo13 O179 Mo11 . . 107.3(7) ?
Mo13 O179 Mo12 . . 104.0(7) ?
Mo11 O181 Mo10 . . 139.1(9) ?
Mo18 O181 Mo10 . . 108.5(8) ?
Mo18 O181 Mo11 . . 110.4(8) ?
Mo10 O184 Ce1 . 2_655 160.8(12) ?
Mo10 O185 Mo9 . . 146.9(10) ?
Mo11 O186 Mo9 . . 156.5(15) ?
Mo8 O188 Mo12 . . 156.6(11) ?
Mo3 O190 Mo6 . . 161.3(11) ?
Mo4 O191 Mo3 . . 110.5(7) ?
Mo4 O191 Mo7 . . 110.5(8) ?
Mo7 O191 Mo3 . . 135.0(8) ?
Mo4 O192 Mo7 . . 106.9(8) ?
Mo8 O192 Mo4 . . 110.6(8) ?
Mo8 O192 Mo7 . . 140.2(8) ?
Mo8 O193 Mo9 . . 120.4(8) ?
Mo5 O194 Mo8 . . 110.7(8) ?
Mo5 O194 Mo9 . . 103.9(8) ?
Mo8 O194 Mo9 . . 90.8(6) ?
Mo9 O197 Mo5 . . 108.9(7) ?
Mo60 O197 Mo5 . . 112.6(7) ?
Mo60 O197 Mo9 . . 138.2(9) ?
Mo5 O198 Mo4 . . 118.2(7) ?
Mo3 O202 Ce1 . . 160.9(11) ?
Mo2 O204 Mo3 2_655 . 131.8(8) ?
Mo4 O204 Mo2 . 2_655 112.3(9) ?
Mo4 O204 Mo3 . . 110.8(8) ?
Mo1 O205 Mo4 . . 103.8(8) ?
Mo1 O205 Mo5 . . 100.7(7) ?
Mo1 O205 Mo8 . . 145.4(10) ?
Mo4 O205 Mo5 . . 95.6(7) ?
Mo4 O205 Mo8 . . 102.5(8) ?
Mo8 O205 Mo5 . . 98.7(7) ?
Mo2 O206 Ce1 . 2_655 160.7(10) ?
Mo2 O208 Mo60 . . 149.0(9) ?
Mo1 O211 Mo60 . . 91.2(6) ?
Mo5 O211 Mo1 . . 109.0(8) ?
Mo5 O211 Mo60 . . 103.1(7) ?
Mo1 O212 Mo60 . . 123.9(8) ?
Mo1 O213 Mo2 . 2_655 139.8(9) ?
Mo1 O213 Mo4 . . 110.1(7) ?
Mo4 O213 Mo2 . 2_655 108.0(8) ?
Mo1 O215 Mo60 . 2_655 154.0(11) ?
Mo59 O221 Mo58 . . 159.1(9) ?
Mo59 O222 Mo58 . 2_655 122.5(9) ?
O224 Mo61 Mo62 . . 99.8(8) ?
O224 Mo61 O228 . . 85.6(13) ?
O224 Mo61 O229 . . 87.0(13) ?
O224 Mo61 O230 . . 158.5(10) ?
O224 Mo61 O231 . . 74.7(12) ?
O224 Mo61 N2 . . 72.7(11) ?
O228 Mo61 Mo62 . . 50.0(7) ?
O228 Mo61 O229 . . 93.9(10) ?
O228 Mo61 O230 . . 104.6(13) ?
O228 Mo61 O231 . . 160.3(15) ?
O228 Mo61 N2 . . 82.1(10) ?
O229 Mo61 Mo62 . . 47.6(7) ?
O229 Mo61 O230 . . 110.6(12) ?
O229 Mo61 O231 . . 84.0(9) ?
O229 Mo61 N2 . . 159.5(13) ?
O230 Mo61 Mo62 . . 101.1(7) ?
O230 Mo61 O231 . . 94.4(11) ?
O230 Mo61 N2 . . 89.8(10) ?
O231 Mo61 Mo62 . . 131.6(7) ?
O231 Mo61 N2 . . 93.0(10) ?
N2 Mo61 Mo62 . . 132.1(8) ?
O225 Mo62 Mo61 . . 97.5(10) ?
O225 Mo62 O226 . . 81(2) ?
O225 Mo62 O227 . . 158.5(16) ?
O225 Mo62 N1 . . 74.3(13) ?
O226 Mo62 Mo61 . . 131.6(12) ?
O226 Mo62 N1 . . 90.4(14) ?
O227 Mo62 Mo61 . . 101.9(13) ?
O227 Mo62 O226 . . 93(2) ?
O227 Mo62 N1 . . 85.2(15) ?
O228 Mo62 Mo61 . . 48.3(6) ?
O228 Mo62 O225 . . 83.9(14) ?
O228 Mo62 O226 . . 164(2) ?
O228 Mo62 O227 . . 102.2(17) ?
O228 Mo62 N1 . . 87.8(10) ?
O229 Mo62 Mo61 . . 50.2(7) ?
O229 Mo62 O225 . . 85.4(14) ?
O229 Mo62 O226 . . 81.6(14) ?
O229 Mo62 O227 . . 114.3(16) ?
O229 Mo62 O228 . . 94.7(10) ?
O229 Mo62 N1 . . 159.2(14) ?
N1 Mo62 Mo61 . . 136.1(8) ?
O223 Na1 Na2 . . 102.7(13) ?
O223 Na1 O234 . . 150(2) ?
O223 Na1 Na3 . . 104.1(12) ?
O234 Na1 Na2 . . 47.9(17) ?
O232 Na2 Na1 . . 63.0(13) ?
O232 Na2 O233 . . 162(2) ?
O232 Na2 O234 . . 43.1(19) ?
O233 Na2 Na1 . . 105.5(13) ?
O233 Na2 O234 . . 118.8(19) ?
O234 Na2 Na1 . . 39.9(13) ?
C12 O223 Na1 . . 139(4) ?
C12 O224 Mo61 . . 132(3) ?
C6 O225 Mo62 . . 118(3) ?
Mo61 O228 Mo62 . . 81.7(9) ?
Mo62 O229 Mo61 . . 82.1(10) ?
C6 O233 Na2 . . 113(3) ?
C6 O233 Na3 . . 120(3) ?
Na1 O234 Na2 . . 92(2) ?
C1 N1 Mo62 . . 114(3) ?
C1 N1 C5 . . 126(4) ?
C5 N1 Mo62 . . 120(3) ?
C7 N2 Mo61 . . 119(2) ?
C11 N2 Mo61 . . 111(2) ?
C11 N2 C7 . . 130(4) ?
N1 C1 C2 . . 118(3) ?
N1 C1 C6 . . 121(4) ?
C6 C1 C2 . . 121(4) ?
C1 C2 H2 . . 122.1 ?
C3 C2 C1 . . 116(4) ?
C3 C2 H2 . . 122.1 ?
C2 C3 H3 . . 118.4 ?
C2 C3 C4 . . 123(4) ?
C4 C3 H3 . . 118.4 ?
C3 C4 H4 . . 120.5 ?
C3 C4 C5 . . 119(4) ?
C5 C4 H4 . . 120.5 ?
N1 C5 C4 . . 117(4) ?
N1 C5 H5 . . 121.3 ?
C4 C5 H5 . . 121.3 ?
O225 C6 C1 . . 113(4) ?
O233 C6 O225 . . 127(4) ?
O233 C6 C1 . . 120(4) ?
N2 C7 H7 . . 118.3 ?
C8 C7 N2 . . 123(4) ?
C8 C7 H7 . . 118.3 ?
C7 C8 H8 . . 130.2 ?
C9 C8 C7 . . 100(4) ?
C9 C8 H8 . . 130.2 ?
C8 C9 H9 . . 107.5 ?
C8 C9 C10 . . 145(5) ?
C10 C9 H9 . . 107.5 ?
C9 C10 H10 . . 125.2 ?
C9 C10 C11 . . 110(4) ?
C11 C10 H10 . . 125.2 ?
N2 C11 C10 . . 112(4) ?
N2 C11 C12 . . 117(3) ?
C10 C11 C12 . . 130(3) ?
O223 C12 O224 . . 145(6) ?
O223 C12 C11 . . 109(4) ?
O224 C12 C11 . . 107(4) ?
O232 Na3 Na1 . . 67.7(10) ?
O232 Na3 O233 . . 164(2) ?
O233 Na3 Na1 . . 122.6(12) ?

loop_
_geom_bond_atom_site_label_1
_geom_bond_atom_site_label_2
_geom_bond_site_symmetry_2
_geom_bond_distance
_geom_bond_publ_flag
Ce1 O41 . 2.47(3) ?
Ce1 O164 2_655 2.593(19) ?
Ce1 O184 2_655 2.43(2) ?
Ce1 O202 . 2.499(19) ?
Ce1 O206 2_655 2.465(18) ?
Ce1 O216 . 2.53(3) ?
Ce1 O217 . 2.58(3) ?
Ce1 O218 . 2.51(3) ?
Ce1 O219 . 2.53(4) ?
Ce2 O61 . 2.65(2) ?
Ce2 O77 . 2.61(3) ?
Ce2 O78 . 2.59(3) ?
Ce2 O79 . 2.52(2) ?
Ce2 O80 . 2.42(3) ?
Ce2 O81 . 2.496(18) ?
Ce2 O82 . 2.57(2) ?
Ce2 O99 . 2.576(18) ?
Ce2 O101 . 2.43(2) ?
Ce3 O23 . 2.620(17) ?
Ce3 O45 . 2.420(19) ?
Ce3 O46 . 2.52(3) ?
Ce3 O47 . 2.54(4) ?
Ce3 O48 . 2.51(3) ?
Ce3 O49 . 2.51(3) ?
Ce3 O50 . 2.58(2) ?
Ce3 O69 . 2.489(18) ?
Ce3 O70 . 2.46(2) ?
Mo1 O205 . 2.089(16) ?
Mo1 O211 . 2.319(19) ?
Mo1 O212 . 1.842(19) ?
Mo1 O213 . 1.995(18) ?
Mo1 O214 . 1.654(18) ?
Mo1 O215 . 1.867(16) ?
Mo2 O204 2_655 2.041(18) ?
Mo2 O206 . 1.755(18) ?
Mo2 O207 . 2.43(2) ?
Mo2 O208 . 1.843(16) ?
Mo2 O209 . 1.732(19) ?
Mo2 O213 2_655 2.112(16) ?
Mo3 O190 . 1.801(17) ?
Mo3 O191 . 2.126(16) ?
Mo3 O199 . 2.06(2) ?
Mo3 O201 . 2.02(2) ?
Mo3 O202 . 1.729(19) ?
Mo3 O204 . 2.072(19) ?
Mo4 O191 . 1.947(17) ?
Mo4 O192 . 2.032(15) ?
Mo4 O198 . 2.187(17) ?
Mo4 O203 . 1.67(2) ?
Mo4 O204 . 1.997(15) ?
Mo4 O205 . 2.11(2) ?
Mo4 O213 . 2.032(16) ?
Mo5 O194 . 1.899(17) ?
Mo5 O196 . 1.718(18) ?
Mo5 O197 . 2.096(17) ?
Mo5 O198 . 1.753(18) ?
Mo5 O205 . 2.46(2) ?
Mo5 O211 . 1.979(15) ?
Mo6 O156 . 1.87(2) ?
Mo6 O172 . 2.20(4) ?
Mo6 O173 . 1.67(2) ?
Mo6 O174 . 1.699(19) ?
Mo6 O175 . 2.198(19) ?
Mo6 O190 . 1.981(17) ?
Mo7 O175 . 1.709(19) ?
Mo7 O177 . 1.858(16) ?
Mo7 O187 . 1.734(17) ?
Mo7 O189 . 2.31(2) ?
Mo7 O191 . 2.089(15) ?
Mo7 O192 . 2.098(17) ?
Mo8 O188 . 1.849(18) ?
Mo8 O192 . 1.992(18) ?
Mo8 O193 . 1.910(19) ?
Mo8 O194 . 2.331(19) ?
Mo8 O200 . 1.64(2) ?
Mo8 O205 . 2.135(16) ?
Mo9 O185 . 2.013(19) ?
Mo9 O186 . 1.91(2) ?
Mo9 O193 . 1.92(2) ?
Mo9 O194 . 2.343(18) ?
Mo9 O195 . 1.697(16) ?
Mo9 O197 . 2.022(15) ?
Mo10 O166 . 2.055(18) ?
Mo10 O181 . 2.124(16) ?
Mo10 O182 . 1.70(2) ?
Mo10 O183 . 2.36(2) ?
Mo10 O184 . 1.74(2) ?
Mo10 O185 . 1.802(18) ?
Mo11 O169 . 2.071(15) ?
Mo11 O178 . 1.85(2) ?
Mo11 O179 . 2.490(18) ?
Mo11 O180 . 1.708(19) ?
Mo11 O181 . 2.010(18) ?
Mo11 O186 . 1.86(2) ?
Mo12 O171 . 1.991(15) ?
Mo12 O176 . 1.66(2) ?
Mo12 O177 . 1.969(17) ?
Mo12 O178 . 1.946(19) ?
Mo12 O179 . 2.328(17) ?
Mo12 O188 . 1.927(18) ?
Mo13 O159 . 1.921(16) ?
Mo13 O168 . 1.760(18) ?
Mo13 O169 . 2.503(17) ?
Mo13 O170 . 1.678(17) ?
Mo13 O171 . 2.116(17) ?
Mo13 O179 . 1.986(17) ?
Mo14 O154 . 1.930(15) ?
Mo14 O155 . 2.00(2) ?
Mo14 O157 . 1.66(2) ?
Mo14 O158 . 1.92(2) ?
Mo14 O159 . 2.332(18) ?
Mo14 O171 . 2.050(15) ?
Mo15 O135 . 2.082(18) ?
Mo15 O140 . 2.31(2) ?
Mo15 O141 . 1.780(19) ?
Mo15 O143 . 1.69(2) ?
Mo15 O144 . 2.131(16) ?
Mo15 O155 . 1.807(19) ?
Mo16 O137 . 1.957(19) ?
Mo16 O138 . 2.00(3) ?
Mo16 O139 . 1.72(2) ?
Mo16 O141 . 2.142(19) ?
Mo16 O142 . 1.92(2) ?
Mo16 O156 . 1.84(2) ?
Mo17 O150 . 1.84(2) ?
Mo17 O162 . 2.092(18) ?
Mo17 O163 . 1.70(3) ?
Mo17 O164 . 1.746(18) ?
Mo17 O165 . 2.38(2) ?
Mo17 O166 . 2.05(2) ?
Mo18 O161 . 2.032(15) ?
Mo18 O162 . 2.032(18) ?
Mo18 O166 . 1.998(19) ?
Mo18 O167 . 1.68(2) ?
Mo18 O168 . 2.262(17) ?
Mo18 O169 . 2.066(18) ?
Mo18 O181 . 1.982(16) ?
Mo19 O126 . 1.90(2) ?
Mo19 O127 . 1.72(2) ?
Mo19 O128 . 1.722(19) ?
Mo19 O129 . 2.182(17) ?
Mo19 O130 . 2.21(3) ?
Mo19 O150 . 1.94(2) ?
Mo20 O129 . 1.762(18) ?
Mo20 O149 . 1.854(15) ?
Mo20 O151 . 2.34(2) ?
Mo20 O152 . 1.70(2) ?
Mo20 O161 . 2.078(17) ?
Mo20 O162 . 2.084(17) ?
Mo21 O153 . 1.851(15) ?
Mo21 O158 . 1.88(2) ?
Mo21 O159 . 2.473(17) ?
Mo21 O160 . 1.696(17) ?
Mo21 O161 . 2.021(18) ?
Mo21 O169 . 2.086(15) ?
Mo22 O99 . 1.72(2) ?
Mo22 O117 . 1.76(2) ?
Mo22 O118 . 2.035(17) ?
Mo22 O119 . 2.33(2) ?
Mo22 O135 . 2.112(19) ?
Mo22 O137 . 1.798(19) ?
Mo23 O118 . 1.987(17) ?
Mo23 O120 . 1.976(17) ?
Mo23 O133 . 2.245(17) ?
Mo23 O134 . 2.114(17) ?
Mo23 O135 . 1.977(17) ?
Mo23 O136 . 1.74(2) ?
Mo23 O144 . 2.009(16) ?
Mo24 O134 . 2.074(16) ?
Mo24 O144 . 1.978(17) ?
Mo24 O145 . 1.723(16) ?
Mo24 O146 . 1.835(18) ?
Mo24 O147 . 2.495(16) ?
Mo24 O154 . 1.835(15) ?
Mo25 O123 . 1.956(16) ?
Mo25 O131 . 2.084(17) ?
Mo25 O132 . 1.707(18) ?
Mo25 O133 . 1.773(19) ?
Mo25 O147 . 1.952(15) ?
Mo26 O131 . 2.015(16) ?
Mo26 O146 . 1.941(18) ?
Mo26 O147 . 2.304(17) ?
Mo26 O148 . 1.696(17) ?
Mo26 O149 . 1.968(17) ?
Mo26 O153 . 1.915(15) ?
Mo27 O92 . 1.960(17) ?
Mo27 O109 . 2.16(2) ?
Mo27 O110 . 1.70(2) ?
Mo27 O111 . 2.202(17) ?
Mo27 O113 . 1.85(3) ?
Mo27 O126 . 1.83(2) ?
Mo28 O115 . 1.961(19) ?
Mo28 O122 . 1.955(17) ?
Mo28 O123 . 2.310(17) ?
Mo28 O124 . 1.689(16) ?
Mo28 O125 . 1.984(17) ?
Mo28 O131 . 2.034(17) ?
Mo29 O116 . 1.914(18) ?
Mo29 O120 . 1.995(17) ?
Mo29 O121 . 1.67(2) ?
Mo29 O122 . 1.834(18) ?
Mo29 O123 . 2.481(17) ?
Mo29 O134 . 2.062(16) ?
Mo30 O100 . 2.35(2) ?
Mo30 O101 . 1.75(2) ?
Mo30 O102 . 1.838(15) ?
Mo30 O104 . 1.73(2) ?
Mo30 O118 . 2.076(16) ?
Mo30 O120 . 2.149(17) ?
Mo31 O94 . 2.077(16) ?
Mo31 O108 . 2.104(15) ?
Mo31 O111 . 1.761(18) ?
Mo31 O112 . 2.36(2) ?
Mo31 O114 . 1.696(17) ?
Mo31 O125 . 1.834(17) ?
Mo32 O70 . 1.74(2) ?
Mo32 O89 . 2.014(16) ?
Mo32 O90 . 2.33(2) ?
Mo32 O91 . 1.74(2) ?
Mo32 O92 . 1.776(17) ?
Mo32 O94 . 2.131(17) ?
Mo33 O88 . 2.010(16) ?
Mo33 O89 . 2.010(15) ?
Mo33 O93 . 1.700(18) ?
Mo33 O94 . 1.948(16) ?
Mo33 O95 . 2.114(15) ?
Mo33 O96 . 2.224(16) ?
Mo33 O108 . 2.030(15) ?
Mo34 O95 . 2.131(16) ?
Mo34 O105 . 2.386(19) ?
Mo34 O106 . 1.868(18) ?
Mo34 O107 . 1.685(16) ?
Mo34 O108 . 1.994(16) ?
Mo34 O115 . 1.832(19) ?
Mo35 O85 . 1.964(15) ?
Mo35 O95 . 2.450(17) ?
Mo35 O96 . 1.769(17) ?
Mo35 O97 . 2.102(16) ?
Mo35 O98 . 1.683(17) ?
Mo35 O105 . 1.950(17) ?
Mo36 O97 . 2.024(18) ?
Mo36 O102 . 1.970(16) ?
Mo36 O103 . 1.710(16) ?
Mo36 O105 . 2.382(17) ?
Mo36 O106 . 1.915(19) ?
Mo36 O116 . 1.870(19) ?
Mo37 O68 . 1.804(16) ?
Mo37 O69 . 1.748(18) ?
Mo37 O71 . 2.35(2) ?
Mo37 O72 . 1.691(16) ?
Mo37 O88 . 2.182(17) ?
Mo37 O89 . 2.082(16) ?
Mo38 O76 . 1.877(16) ?
Mo38 O85 . 2.429(16) ?
Mo38 O86 . 1.886(17) ?
Mo38 O87 . 1.688(16) ?
Mo38 O88 . 1.963(18) ?
Mo38 O95 . 2.117(16) ?
Mo39 O75 . 1.928(18) ?
Mo39 O83 . 1.947(16) ?
Mo39 O84 . 1.693(17) ?
Mo39 O85 . 2.367(16) ?
Mo39 O86 . 1.899(18) ?
Mo39 O97 . 2.000(17) ?
Mo40 O62 . 2.090(17) ?
Mo40 O64 . 2.122(15) ?
Mo40 O73 . 2.305(18) ?
Mo40 O74 . 1.724(17) ?
Mo40 O81 . 1.710(19) ?
Mo40 O83 . 1.862(16) ?
Mo41 O56 . 1.77(2) ?
Mo41 O57 . 2.136(17) ?
Mo41 O59 . 1.767(18) ?
Mo41 O60 . 2.33(2) ?
Mo41 O61 . 1.65(2) ?
Mo41 O62 . 2.015(16) ?
Mo42 O40 . 2.015(17) ?
Mo42 O53 . 2.213(16) ?
Mo42 O54 . 2.126(17) ?
Mo42 O57 . 1.974(17) ?
Mo42 O58 . 1.687(17) ?
Mo42 O62 . 2.021(16) ?
Mo42 O64 . 2.021(15) ?
Mo43 O54 . 2.130(17) ?
Mo43 O63 . 1.701(17) ?
Mo43 O64 . 1.993(15) ?
Mo43 O65 . 1.864(17) ?
Mo43 O66 . 2.402(16) ?
Mo43 O75 . 1.82(2) ?
Mo44 O42 . 1.964(16) ?
Mo44 O51 . 2.131(15) ?
Mo44 O52 . 1.686(18) ?
Mo44 O53 . 1.765(16) ?
Mo44 O54 . 2.433(17) ?
Mo44 O66 . 1.990(16) ?
Mo45 O51 . 2.004(15) ?
Mo45 O65 . 1.907(18) ?
Mo45 O66 . 2.402(16) ?
Mo45 O67 . 1.678(16) ?
Mo45 O68 . 2.002(17) ?
Mo45 O76 . 1.895(16) ?
Mo46 O10 . 2.130(16) ?
Mo46 O20 . 2.079(18) ?
Mo46 O21 . 2.361(19) ?
Mo46 O22 . 1.735(18) ?
Mo46 O23 . 1.717(16) ?
Mo46 O30 2_655 1.81(2) ?
Mo47 O19 . 2.119(14) ?
Mo47 O20 . 2.045(18) ?
Mo47 O24 . 2.35(2) ?
Mo47 O25 . 1.71(2) ?
Mo47 O43 . 1.814(17) ?
Mo47 O45 . 1.743(18) ?
Mo48 O1 . 1.92(2) ?
Mo48 O26 . 1.918(15) ?
Mo48 O42 . 2.383(16) ?
Mo48 O43 . 1.992(17) ?
Mo48 O44 . 1.678(16) ?
Mo48 O51 . 1.998(16) ?
Mo49 O1 . 1.871(19) ?
Mo49 O27 . 1.830(16) ?
Mo49 O39 . 1.677(17) ?
Mo49 O40 . 1.973(16) ?
Mo49 O42 . 2.382(16) ?
Mo49 O54 . 2.091(17) ?
Mo50 O28 . 1.830(16) ?
Mo50 O34 . 2.33(2) ?
Mo50 O35 . 1.747(16) ?
Mo50 O38 . 1.67(2) ?
Mo50 O40 . 2.142(16) ?
Mo50 O57 . 2.062(19) ?
Mo51 O33 . 1.90(2) ?
Mo51 O35 . 2.226(17) ?
Mo51 O36 . 2.31(3) ?
Mo51 O37 . 1.73(2) ?
Mo51 O55 . 1.68(3) ?
Mo51 O56 . 2.01(2) ?
Mo52 O5 2_655 2.197(18) ?
Mo52 O29 . 2.17(2) ?
Mo52 O30 . 1.99(2) ?
Mo52 O31 . 1.80(3) ?
Mo52 O32 . 1.74(2) ?
Mo52 O33 . 1.822(18) ?
Mo53 O13 . 1.945(15) ?
Mo53 O14 . 2.025(17) ?
Mo53 O15 . 1.703(17) ?
Mo53 O17 . 2.285(16) ?
Mo53 O27 . 1.932(16) ?
Mo53 O28 . 1.981(16) ?
Mo54 O8 . 1.966(15) ?
Mo54 O12 . 2.516(17) ?
Mo54 O14 . 2.079(17) ?
Mo54 O16 . 1.699(17) ?
Mo54 O17 . 1.988(15) ?
Mo54 O18 . 1.733(18) ?
Mo55 O11 . 1.676(18) ?
Mo55 O12 . 2.082(18) ?
Mo55 O13 . 1.851(16) ?
Mo55 O17 . 2.459(16) ?
Mo55 O19 . 2.007(17) ?
Mo55 O26 . 1.849(16) ?
Mo56 O6 . 2.010(15) ?
Mo56 O9 . 1.670(19) ?
Mo56 O10 . 1.976(19) ?
Mo56 O12 . 2.099(18) ?
Mo56 O18 . 2.235(18) ?
Mo56 O19 . 2.001(16) ?
Mo56 O20 . 1.991(15) ?
Mo57 O253 . 1.885(18) ?
Mo57 O4 . 2.330(19) ?
Mo57 O5 . 1.703(18) ?
Mo57 O6 . 2.090(16) ?
Mo57 O7 . 1.69(2) ?
Mo57 O10 . 2.080(16) ?
Mo58 O253 . 1.946(17) ?
Mo58 O8 2_655 2.282(17) ?
Mo58 O14 2_655 2.028(17) ?
Mo58 O220 . 1.710(19) ?
Mo58 O221 . 1.909(17) ?
Mo58 O222 2_655 1.921(17) ?
Mo59 O2 . 1.699(16) ?
Mo59 O6 . 2.012(16) ?
Mo59 O8 . 2.450(16) ?
Mo59 O12 . 2.057(16) ?
Mo59 O221 . 1.861(16) ?
Mo59 O222 . 1.88(2) ?
Mo60 O197 . 1.990(15) ?
Mo60 O208 . 1.950(17) ?
Mo60 O210 . 1.695(19) ?
Mo60 O211 . 2.352(18) ?
Mo60 O212 . 1.94(2) ?
Mo60 O215 2_655 1.928(17) ?
Mo61 Mo62 . 2.553(5) ?
Mo61 O224 . 1.89(4) ?
Mo61 O228 . 1.93(2) ?
Mo61 O229 . 1.98(2) ?
Mo61 O230 . 2.08(4) ?
Mo61 O231 . 2.12(2) ?
Mo61 N2 . 2.31(3) ?
Mo62 O225 . 2.06(4) ?
Mo62 O226 . 2.20(5) ?
Mo62 O227 . 2.12(7) ?
Mo62 O228 . 1.98(2) ?
Mo62 O229 . 1.90(2) ?
Mo62 N1 . 2.27(3) ?
Na1 Na2 . 3.87(4) ?
Na1 O223 . 2.36(5) ?
Na1 O234 . 2.48(6) ?
Na1 Na3 . 3.56(3) ?
Na2 O232 . 2.12(5) ?
Na2 O233 . 2.84(5) ?
Na2 O234 . 2.87(8) ?
O223 C12 . 1.16(5) ?
O224 C12 . 1.40(4) ?
O225 C6 . 1.40(4) ?
O232 Na3 . 2.42(4) ?
O233 C6 . 1.19(4) ?
O233 Na3 . 2.53(4) ?
N1 C1 . 1.21(4) ?
N1 C5 . 1.31(4) ?
N2 C7 . 1.39(2) ?
N2 C11 . 1.38(2) ?
C1 C2 . 1.53(5) ?
C1 C6 . 1.44(2) ?
C2 H2 . 0.9500 ?
C2 C3 . 1.28(5) ?
C3 H3 . 0.9500 ?
C3 C4 . 1.33(5) ?
C4 H4 . 0.9500 ?
C4 C5 . 1.41(5) ?
C5 H5 . 0.9500 ?
C7 H7 . 0.9500 ?
C7 C8 . 1.39(2) ?
C8 H8 . 0.9500 ?
C8 C9 . 1.39(2) ?
C9 H9 . 0.9500 ?
C9 C10 . 1.39(2) ?
C10 H10 . 0.9500 ?
C10 C11 . 1.40(2) ?
C11 C12 . 1.48(6) ?

loop_
_geom_torsion_atom_site_label_1
_geom_torsion_atom_site_label_2
_geom_torsion_atom_site_label_3
_geom_torsion_atom_site_label_4
_geom_torsion_site_symmetry_1
_geom_torsion_site_symmetry_2
_geom_torsion_site_symmetry_3
_geom_torsion_site_symmetry_4
_geom_torsion
_geom_torsion_publ_flag
O1 Mo49 O27 Mo53 . . . . -129(3) ?
O2 Mo59 O221 Mo58 . . . . -122(3) ?
O2 Mo59 O222 Mo58 . . . 2_655 -179.2(10) ?
O253 Mo57 O5 Mo52 . . . 2_655 174(2) ?
O4 Mo57 O253 Mo58 . . . . 120.6(19) ?
O4 Mo57 O5 Mo52 . . . 2_655 -110(3) ?
O5 Mo52 O33 Mo51 2_655 . . . 173(2) ?
O5 Mo57 O253 Mo58 . . . . -159.6(17) ?
O6 Mo57 O253 Mo58 . . . . 39.8(18) ?
O6 Mo57 O5 Mo52 . . . 2_655 -59(4) ?
O6 Mo59 O221 Mo58 . . . . -18(3) ?
O6 Mo59 O222 Mo58 . . . 2_655 26.6(18) ?
O7 Mo57 O253 Mo58 . . . . -53(2) ?
O7 Mo57 O5 Mo52 . . . 2_655 68(3) ?
O8 Mo54 O18 Mo56 . . . . -70.0(10) ?
O8 Mo59 O221 Mo58 . . . . 60(3) ?
O8 Mo59 O222 Mo58 . . . 2_655 11.9(8) ?
O10 Mo46 O23 Ce3 . . . . 93(2) ?
O10 Mo57 O253 Mo58 . . . . 80(3) ?
O10 Mo57 O5 Mo52 . . . 2_655 -31(3) ?
O11 Mo55 O13 Mo53 . . . . -179.6(9) ?
O11 Mo55 O26 Mo48 . . . . 124(3) ?
O12 Mo54 O18 Mo56 . . . . 0.3(8) ?
O12 Mo55 O13 Mo53 . . . . -83.5(10) ?
O12 Mo55 O26 Mo48 . . . . -15(4) ?
O12 Mo59 O221 Mo58 . . . . 12(4) ?
O12 Mo59 O222 Mo58 . . . 2_655 84.4(10) ?
O13 Mo55 O26 Mo48 . . . . -131(3) ?
O14 Mo54 O18 Mo56 . . . . 2(3) ?
O16 Mo54 O18 Mo56 . . . . -177.6(10) ?
O17 Mo54 O18 Mo56 . . . . 72.6(10) ?
O17 Mo55 O13 Mo53 . . . . -10.3(8) ?
O17 Mo55 O26 Mo48 . . . . -61(3) ?
O19 Mo47 O43 Mo48 . . . . -41.6(17) ?
O19 Mo47 O45 Ce3 . . . . 103(3) ?
O19 Mo55 O13 Mo53 . . . . -25.6(19) ?
O19 Mo55 O26 Mo48 . . . . 19(3) ?
O20 Mo46 O23 Ce3 . . . . 53(2) ?
O20 Mo47 O43 Mo48 . . . . -72(3) ?
O20 Mo47 O45 Ce3 . . . . 62(3) ?
O21 Mo46 O23 Ce3 . . . . 135(2) ?
O22 Mo46 O23 Ce3 . . . . -41(2) ?
O24 Mo47 O43 Mo48 . . . . -118.0(18) ?
O24 Mo47 O45 Ce3 . . . . 140(3) ?
O25 Mo47 O43 Mo48 . . . . 53.7(18) ?
O25 Mo47 O45 Ce3 . . . . -32(3) ?
O26 Mo55 O13 Mo53 . . . . 75.0(10) ?
O27 Mo49 O1 Mo48 . . . . 75.5(10) ?
O28 Mo50 O35 Mo51 . . . . -141.8(13) ?
O29 Mo52 O33 Mo51 . . . . 89(2) ?
O30 Mo46 O23 Ce3 2_655 . . . -146.5(19) ?
O30 Mo52 O33 Mo51 . . . . 138(2) ?
O31 Mo52 O33 Mo51 . . . . -103(2) ?
O32 Mo52 O33 Mo51 . . . . 0(3) ?
O34 Mo50 O28 Mo53 . . . . -113(2) ?
O34 Mo50 O35 Mo51 . . . . 140.1(15) ?
O35 Mo50 O28 Mo53 . . . . 166(2) ?
O38 Mo50 O28 Mo53 . . . . 58(2) ?
O38 Mo50 O35 Mo51 . . . . -36.4(16) ?
O39 Mo49 O1 Mo48 . . . . -179.4(10) ?
O39 Mo49 O27 Mo53 . . . . 126(3) ?
O40 Mo49 O1 Mo48 . . . . -25(2) ?
O40 Mo49 O27 Mo53 . . . . 23(3) ?
O40 Mo50 O28 Mo53 . . . . -36(2) ?
O40 Mo50 O35 Mo51 . . . . 94(2) ?
O42 Mo44 O53 Mo42 . . . . 70.8(8) ?
O42 Mo49 O1 Mo48 . . . . -7.4(9) ?
O42 Mo49 O27 Mo53 . . . . -56(3) ?
O43 Mo47 O45 Ce3 . . . . -138(2) ?
O45 Mo47 O43 Mo48 . . . . 161.9(17) ?
O51 Mo44 O53 Mo42 . . . . -7(2) ?
O51 Mo45 O76 Mo38 . . . . -31(3) ?
O52 Mo44 O53 Mo42 . . . . 176.9(7) ?
O54 Mo43 O65 Mo45 . . . . 80.4(10) ?
O54 Mo43 O75 Mo39 . . . . 6(4) ?
O54 Mo44 O53 Mo42 . . . . -1.0(6) ?
O54 Mo49 O1 Mo48 . . . . -80.3(10) ?
O54 Mo49 O27 Mo53 . . . . -16(4) ?
O56 Mo41 O61 Ce2 . . . . 172(4) ?
O57 Mo41 O56 Mo51 . . . . -36(3) ?
O57 Mo41 O61 Ce2 . . . . -65(5) ?
O57 Mo50 O28 Mo53 . . . . -69(3) ?
O57 Mo50 O35 Mo51 . . . . 59.9(14) ?
O59 Mo41 O56 Mo51 . . . . -131(3) ?
O59 Mo41 O61 Ce2 . . . . 71(4) ?
O60 Mo41 O56 Mo51 . . . . 43(3) ?
O60 Mo41 O61 Ce2 . . . . -107(4) ?
O61 Mo41 O56 Mo51 . . . . 123(3) ?
O62 Mo40 O81 Ce2 . . . . -69(3) ?
O62 Mo40 O83 Mo39 . . . . 50(3) ?
O62 Mo41 O56 Mo51 . . . . -11(4) ?
O62 Mo41 O61 Ce2 . . . . -26(4) ?
O63 Mo43 O65 Mo45 . . . . 178.0(10) ?
O63 Mo43 O75 Mo39 . . . . -134(3) ?
O64 Mo40 O81 Ce2 . . . . -110(3) ?
O64 Mo40 O83 Mo39 . . . . 24(2) ?
O64 Mo43 O65 Mo45 . . . . 21(2) ?
O64 Mo43 O75 Mo39 . . . . -32(3) ?
O65 Mo43 O75 Mo39 . . . . 121(3) ?
O65 Mo45 O76 Mo38 . . . . -124(2) ?
O66 Mo43 O65 Mo45 . . . . 6.2(8) ?
O66 Mo43 O75 Mo39 . . . . 48(3) ?
O66 Mo44 O53 Mo42 . . . . -76.2(8) ?
O66 Mo45 O76 Mo38 . . . . -52(2) ?
O67 Mo45 O76 Mo38 . . . . 134(2) ?
O68 Mo37 O69 Ce3 . . . . 139(2) ?
O68 Mo45 O76 Mo38 . . . . 33(2) ?
O69 Mo37 O68 Mo45 . . . . -163.5(18) ?
O70 Mo32 O92 Mo27 . . . . 133(4) ?
O71 Mo37 O68 Mo45 . . . . 115.9(19) ?
O71 Mo37 O69 Ce3 . . . . -142(2) ?
O72 Mo37 O68 Mo45 . . . . -55(2) ?
O72 Mo37 O69 Ce3 . . . . 31(3) ?
O73 Mo40 O81 Ce2 . . . . -151(3) ?
O73 Mo40 O83 Mo39 . . . . 101(2) ?
O74 Mo40 O81 Ce2 . . . . 22(3) ?
O74 Mo40 O83 Mo39 . . . . -70(2) ?
O75 Mo39 O86 Mo38 . . . . 77.2(10) ?
O75 Mo43 O65 Mo45 . . . . -77.0(10) ?
O76 Mo38 O86 Mo39 . . . . -76.6(10) ?
O81 Mo40 O83 Mo39 . . . . -179(2) ?
O83 Mo39 O86 Mo38 . . . . -16(2) ?
O83 Mo40 O81 Ce2 . . . . 128(2) ?
O84 Mo39 O86 Mo38 . . . . -176.2(10) ?
O85 Mo35 O96 Mo33 . . . . -76.8(8) ?
O85 Mo38 O76 Mo45 . . . . 51(2) ?
O85 Mo38 O86 Mo39 . . . . 7.7(8) ?
O85 Mo39 O86 Mo38 . . . . -7.8(8) ?
O86 Mo38 O76 Mo45 . . . . 123(2) ?
O87 Mo38 O76 Mo45 . . . . -132(2) ?
O87 Mo38 O86 Mo39 . . . . 177.6(9) ?
O88 Mo37 O68 Mo45 . . . . 38.4(19) ?
O88 Mo37 O69 Ce3 . . . . -99(3) ?
O88 Mo38 O76 Mo45 . . . . -29(2) ?
O88 Mo38 O86 Mo39 . . . . 23(2) ?
O89 Mo32 O70 Ce3 . . . . -12(5) ?
O89 Mo32 O92 Mo27 . . . . -4(5) ?
O89 Mo37 O68 Mo45 . . . . 71(3) ?
O89 Mo37 O69 Ce3 . . . . -62(2) ?
O90 Mo32 O70 Ce3 . . . . -93(5) ?
O90 Mo32 O92 Mo27 . . . . 51(4) ?
O91 Mo32 O70 Ce3 . . . . 84(5) ?
O91 Mo32 O92 Mo27 . . . . -122(4) ?
O92 Mo27 O126 Mo19 . . . . 153(2) ?
O92 Mo32 O70 Ce3 . . . . -174(5) ?
O94 Mo31 O111 Mo27 . . . . 53(2) ?
O94 Mo31 O125 Mo28 . . . . -63(3) ?
O94 Mo32 O70 Ce3 . . . . -55(7) ?
O94 Mo32 O92 Mo27 . . . . -25(4) ?
O95 Mo34 O106 Mo36 . . . . -79.8(10) ?
O95 Mo34 O115 Mo28 . . . . -12(4) ?
O95 Mo35 O96 Mo33 . . . . -1.7(7) ?
O95 Mo38 O76 Mo45 . . . . 10(4) ?
O95 Mo38 O86 Mo39 . . . . 80.8(10) ?
O97 Mo35 O96 Mo33 . . . . -9(2) ?
O97 Mo36 O116 Mo29 . . . . 47(4) ?
O97 Mo39 O86 Mo38 . . . . -76.5(10) ?
O98 Mo35 O96 Mo33 . . . . 177.7(8) ?
O99 Mo22 O137 Mo16 . . . . -164(5) ?
O100 Mo30 O101 Ce2 . . . . 108(6) ?
O100 Mo30 O102 Mo36 . . . . -123(2) ?
O101 Mo30 O102 Mo36 . . . . 153.9(19) ?
O102 Mo30 O101 Ce2 . . . . -174(6) ?
O102 Mo36 O116 Mo29 . . . . -24(2) ?
O103 Mo36 O116 Mo29 . . . . -124(2) ?
O104 Mo30 O101 Ce2 . . . . -66(6) ?
O104 Mo30 O102 Mo36 . . . . 45(2) ?
O105 Mo34 O106 Mo36 . . . . -6.5(9) ?
O105 Mo34 O115 Mo28 . . . . -51(3) ?
O105 Mo35 O96 Mo33 . . . . 71.2(9) ?
O105 Mo36 O116 Mo29 . . . . 63(2) ?
O106 Mo34 O115 Mo28 . . . . -125(3) ?
O106 Mo36 O116 Mo29 . . . . 136(2) ?
O107 Mo34 O106 Mo36 . . . . -178.1(10) ?
O107 Mo34 O115 Mo28 . . . . 129(3) ?
O108 Mo31 O111 Mo27 . . . . 90(3) ?
O108 Mo31 O125 Mo28 . . . . -35(2) ?
O108 Mo34 O106 Mo36 . . . . -22(2) ?
O108 Mo34 O115 Mo28 . . . . 27(3) ?
O109 Mo27 O126 Mo19 . . . . 94(3) ?
O110 Mo27 O126 Mo19 . . . . 3(3) ?
O111 Mo27 O126 Mo19 . . . . 174(3) ?
O111 Mo31 O125 Mo28 . . . . 168.2(19) ?
O112 Mo31 O111 Mo27 . . . . 132(2) ?
O112 Mo31 O125 Mo28 . . . . -110(2) ?
O113 Mo27 O126 Mo19 . . . . -99(3) ?
O114 Mo31 O111 Mo27 . . . . -43(2) ?
O114 Mo31 O125 Mo28 . . . . 62(2) ?
O115 Mo34 O106 Mo36 . . . . 77.8(10) ?
O116 Mo29 O122 Mo28 . . . . 75.5(10) ?
O117 Mo22 O99 Ce2 . . . . -48(3) ?
O117 Mo22 O137 Mo16 . . . . 91(5) ?
O118 Mo22 O99 Ce2 . . . . 49(3) ?
O118 Mo22 O137 Mo16 . . . . -28(7) ?
O118 Mo30 O101 Ce2 . . . . 28(6) ?
O118 Mo30 O102 Mo36 . . . . -80(2) ?
O119 Mo22 O99 Ce2 . . . . 129(3) ?
O119 Mo22 O137 Mo16 . . . . -82(5) ?
O120 Mo29 O122 Mo28 . . . . -25.0(19) ?
O120 Mo30 O101 Ce2 . . . . 60(8) ?
O120 Mo30 O102 Mo36 . . . . -45.9(19) ?
O121 Mo29 O122 Mo28 . . . . -179.2(10) ?
O123 Mo25 O133 Mo23 . . . . 73.1(9) ?
O123 Mo29 O122 Mo28 . . . . -10.5(8) ?
O125 Mo31 O111 Mo27 . . . . -146.5(19) ?
O129 Mo20 O149 Mo26 . . . . -169.1(17) ?
O131 Mo25 O133 Mo23 . . . . 4(2) ?
O132 Mo25 O133 Mo23 . . . . -177.0(8) ?
O134 Mo24 O146 Mo26 . . . . 85.3(11) ?
O134 Mo24 O154 Mo14 . . . . 13(5) ?
O134 Mo29 O122 Mo28 . . . . -83.5(10) ?
O135 Mo15 O141 Mo16 . . . . -47(2) ?
O135 Mo15 O155 Mo14 . . . . 70(3) ?
O135 Mo22 O99 Ce2 . . . . 83(4) ?
O135 Mo22 O137 Mo16 . . . . -3(5) ?
O137 Mo16 O156 Mo6 . . . . -156(3) ?
O137 Mo22 O99 Ce2 . . . . -150(2) ?
O138 Mo16 O156 Mo6 . . . . -95(2) ?
O139 Mo16 O156 Mo6 . . . . -4(3) ?
O140 Mo15 O141 Mo16 . . . . -126(2) ?
O140 Mo15 O155 Mo14 . . . . 114(2) ?
O141 Mo15 O155 Mo14 . . . . -162.7(19) ?
O141 Mo16 O156 Mo6 . . . . -180(2) ?
O142 Mo16 O156 Mo6 . . . . 96(2) ?
O143 Mo15 O141 Mo16 . . . . 49(2) ?
O143 Mo15 O155 Mo14 . . . . -57(2) ?
O144 Mo15 O141 Mo16 . . . . -75(3) ?
O144 Mo15 O155 Mo14 . . . . 35(2) ?
O144 Mo24 O146 Mo26 . . . . 29(2) ?
O144 Mo24 O154 Mo14 . . . . -19(3) ?
O145 Mo24 O146 Mo26 . . . . -178.0(10) ?
O145 Mo24 O154 Mo14 . . . . -123(3) ?
O146 Mo24 O154 Mo14 . . . . 130(3) ?
O147 Mo24 O146 Mo26 . . . . 12.2(9) ?
O147 Mo24 O154 Mo14 . . . . 59(3) ?
O147 Mo25 O133 Mo23 . . . . -70.2(8) ?
O149 Mo20 O129 Mo19 . . . . 159.9(19) ?
O150 Mo17 O164 Ce1 . . . 2_655 -157(2) ?
O151 Mo20 O129 Mo19 . . . . -123(2) ?
O151 Mo20 O149 Mo26 . . . . 110.6(19) ?
O152 Mo20 O129 Mo19 . . . . 54(2) ?
O152 Mo20 O149 Mo26 . . . . -62(2) ?
O153 Mo21 O158 Mo14 . . . . -74.2(11) ?
O154 Mo24 O146 Mo26 . . . . -73.3(12) ?
O155 Mo15 O141 Mo16 . . . . 153.5(19) ?
O158 Mo21 O153 Mo26 . . . . 130(3) ?
O159 Mo13 O168 Mo18 . . . . -67.9(9) ?
O159 Mo21 O153 Mo26 . . . . 59(3) ?
O159 Mo21 O158 Mo14 . . . . 11.2(9) ?
O160 Mo21 O153 Mo26 . . . . -121(3) ?
O160 Mo21 O158 Mo14 . . . . 178.4(10) ?
O161 Mo20 O129 Mo19 . . . . -77(3) ?
O161 Mo20 O149 Mo26 . . . . 33.7(19) ?
O161 Mo21 O153 Mo26 . . . . -19(3) ?
O161 Mo21 O158 Mo14 . . . . 26.6(19) ?
O162 Mo17 O150 Mo19 . . . . -33(3) ?
O162 Mo17 O164 Ce1 . . . 2_655 91(3) ?
O162 Mo20 O129 Mo19 . . . . -43(2) ?
O162 Mo20 O149 Mo26 . . . . 70(3) ?
O163 Mo17 O150 Mo19 . . . . 63(4) ?
O163 Mo17 O164 Ce1 . . . 2_655 -51(3) ?
O164 Mo17 O150 Mo19 . . . . 169(3) ?
O165 Mo17 O150 Mo19 . . . . -110(3) ?
O165 Mo17 O164 Ce1 . . . 2_655 124(3) ?
O166 Mo10 O184 Ce1 . . . 2_655 54(4) ?
O166 Mo10 O185 Mo9 . . . . -80(3) ?
O166 Mo17 O150 Mo19 . . . . -62(5) ?
O166 Mo17 O164 Ce1 . . . 2_655 44(3) ?
O169 Mo11 O178 Mo12 . . . . -80.8(10) ?
O169 Mo11 O186 Mo9 . . . . -14(7) ?
O169 Mo13 O168 Mo18 . . . . 3.1(6) ?
O169 Mo21 O153 Mo26 . . . . 13(4) ?
O169 Mo21 O158 Mo14 . . . . 83.5(10) ?
O170 Mo13 O168 Mo18 . . . . -177.0(8) ?
O171 Mo13 O168 Mo18 . . . . 19(2) ?
O172 Mo6 O156 Mo16 . . . . -85(2) ?
O173 Mo6 O156 Mo16 . . . . 7(3) ?
O174 Mo6 O156 Mo16 . . . . 110(2) ?
O175 Mo6 O156 Mo16 . . . . -162(2) ?
O175 Mo7 O177 Mo12 . . . . 163.4(19) ?
O177 Mo7 O175 Mo6 . . . . 175(4) ?
O178 Mo11 O186 Mo9 . . . . -131(5) ?
O179 Mo11 O178 Mo12 . . . . -10.3(8) ?
O179 Mo11 O186 Mo9 . . . . -59(5) ?
O179 Mo13 O168 Mo18 . . . . 75.5(8) ?
O180 Mo11 O178 Mo12 . . . . -179.6(10) ?
O180 Mo11 O186 Mo9 . . . . 124(5) ?
O181 Mo10 O184 Ce1 . . . 2_655 90(4) ?
O181 Mo10 O185 Mo9 . . . . -44.9(18) ?
O181 Mo11 O178 Mo12 . . . . -21(2) ?
O181 Mo11 O186 Mo9 . . . . 20(5) ?
O182 Mo10 O184 Ce1 . . . 2_655 -41(4) ?
O182 Mo10 O185 Mo9 . . . . 47.3(19) ?
O183 Mo10 O184 Ce1 . . . 2_655 133(4) ?
O183 Mo10 O185 Mo9 . . . . -123.0(18) ?
O184 Mo10 O185 Mo9 . . . . 157.1(18) ?
O185 Mo10 O184 Ce1 . . . 2_655 -149(4) ?
O186 Mo11 O178 Mo12 . . . . 77.0(12) ?
O187 Mo7 O175 Mo6 . . . . -82(4) ?
O187 Mo7 O177 Mo12 . . . . 57(2) ?
O189 Mo7 O175 Mo6 . . . . 96(4) ?
O189 Mo7 O177 Mo12 . . . . -114(2) ?
O190 Mo3 O202 Ce1 . . . . 167(3) ?
O190 Mo6 O156 Mo16 . . . . -118(2) ?
O191 Mo3 O190 Mo6 . . . . -24(4) ?
O191 Mo3 O202 Ce1 . . . . -22(5) ?
O191 Mo7 O175 Mo6 . . . . 16(4) ?
O191 Mo7 O177 Mo12 . . . . -72(3) ?
O192 Mo7 O175 Mo6 . . . . 49(5) ?
O192 Mo7 O177 Mo12 . . . . -37.8(19) ?
O192 Mo8 O188 Mo12 . . . . 19(3) ?
O193 Mo8 O188 Mo12 . . . . -134(3) ?
O194 Mo5 O198 Mo4 . . . . 70.0(9) ?
O194 Mo8 O188 Mo12 . . . . -61(3) ?
O196 Mo5 O194 Mo8 . . . . -177.6(8) ?
O196 Mo5 O194 Mo9 . . . . 86.2(9) ?
O196 Mo5 O198 Mo4 . . . . 178.8(8) ?
O197 Mo5 O194 Mo8 . . . . 87.1(8) ?
O197 Mo5 O194 Mo9 . . . . -9.1(7) ?
O197 Mo5 O198 Mo4 . . . . -9(2) ?
O198 Mo5 O194 Mo8 . . . . -69.3(9) ?
O198 Mo5 O194 Mo9 . . . . -165.5(7) ?
O199 Mo3 O190 Mo6 . . . . 59(4) ?
O199 Mo3 O202 Ce1 . . . . -98(3) ?
O200 Mo8 O188 Mo12 . . . . 122(3) ?
O201 Mo3 O190 Mo6 . . . . -112(4) ?
O201 Mo3 O202 Ce1 . . . . 77(3) ?
O202 Mo3 O190 Mo6 . . . . 154(4) ?
O204 Mo2 O206 Ce1 2_655 . . 2_655 -45(3) ?
O204 Mo2 O208 Mo60 2_655 . . . 74(3) ?
O204 Mo3 O190 Mo6 . . . . -36(5) ?
O204 Mo3 O202 Ce1 . . . . -9(3) ?
O205 Mo1 O212 Mo60 . . . . 81.4(10) ?
O205 Mo1 O215 Mo60 . . . 2_655 14(5) ?
O205 Mo5 O194 Mo8 . . . . 0.1(7) ?
O205 Mo5 O194 Mo9 . . . . -96.1(8) ?
O205 Mo5 O198 Mo4 . . . . -1.7(7) ?
O205 Mo8 O188 Mo12 . . . . -20(4) ?
O206 Mo2 O208 Mo60 . . . . -161.2(18) ?
O207 Mo2 O206 Ce1 . . . 2_655 -125(3) ?
O207 Mo2 O208 Mo60 . . . . 118.3(19) ?
O208 Mo2 O206 Ce1 . . . 2_655 158(3) ?
O209 Mo2 O206 Ce1 . . . 2_655 51(3) ?
O209 Mo2 O208 Mo60 . . . . -52.9(19) ?
O211 Mo1 O212 Mo60 . . . . 8.2(8) ?
O211 Mo1 O215 Mo60 . . . 2_655 55(3) ?
O211 Mo5 O194 Mo8 . . . . 43.3(16) ?
O211 Mo5 O194 Mo9 . . . . -52.9(15) ?
O211 Mo5 O198 Mo4 . . . . -73.3(9) ?
O212 Mo1 O215 Mo60 . . . 2_655 128(3) ?
O213 Mo1 O212 Mo60 . . . . 20(2) ?
O213 Mo1 O215 Mo60 . . . 2_655 -24(3) ?
O213 Mo2 O206 Ce1 2_655 . . 2_655 -83(4) ?
O213 Mo2 O208 Mo60 2_655 . . . 40.7(19) ?
O214 Mo1 O212 Mo60 . . . . -179.6(10) ?
O214 Mo1 O215 Mo60 . . . 2_655 -129(3) ?
O215 Mo1 O212 Mo60 . . . . -77.4(11) ?
O221 Mo59 O222 Mo58 . . . 2_655 -73.7(10) ?
O222 Mo59 O221 Mo58 . . . . 131(3) ?
Mo61 O224 C12 O223 . . . . -179(7) ?
Mo61 O224 C12 C11 . . . . -1(5) ?
Mo61 N2 C7 C8 . . . . -169(3) ?
Mo61 N2 C11 C10 . . . . 168(3) ?
Mo61 N2 C11 C12 . . . . -4(5) ?
Mo62 Mo61 O224 C12 . . . . 130(3) ?
Mo62 O225 C6 O233 . . . . -175(4) ?
Mo62 O225 C6 C1 . . . . 2(5) ?
Mo62 N1 C1 C2 . . . . 178(3) ?
Mo62 N1 C1 C6 . . . . -4(5) ?
Mo62 N1 C5 C4 . . . . 179(2) ?
Na1 O223 C12 O224 . . . . 26(13) ?
Na1 O223 C12 C11 . . . . -153(4) ?
Na2 O233 C6 O225 . . . . 2(6) ?
Na2 O233 C6 C1 . . . . -174(3) ?
O228 Mo61 O224 C12 . . . . 82(3) ?
O229 Mo61 O224 C12 . . . . 176(3) ?
O230 Mo61 O224 C12 . . . . -38(5) ?
O231 Mo61 O224 C12 . . . . -99(3) ?
N1 C1 C2 C3 . . . . 1(6) ?
N1 C1 C6 O225 . . . . 2(6) ?
N1 C1 C6 O233 . . . . 179(4) ?
N2 Mo61 O224 C12 . . . . -1(3) ?
N2 C7 C8 C9 . . . . -1(6) ?
N2 C11 C12 O223 . . . . -177(4) ?
N2 C11 C12 O224 . . . . 4(6) ?
C1 N1 C5 C4 . . . . -2(6) ?
C1 C2 C3 C4 . . . . 2(6) ?
C2 C1 C6 O225 . . . . 179(3) ?
C2 C1 C6 O233 . . . . -4(6) ?
C2 C3 C4 C5 . . . . -4(6) ?
C3 C4 C5 N1 . . . . 4(5) ?
C5 N1 C1 C2 . . . . -1(6) ?
C5 N1 C1 C6 . . . . 177(4) ?
C6 C1 C2 C3 . . . . -177(4) ?
C7 N2 C11 C10 . . . . -6(7) ?
C7 N2 C11 C12 . . . . -179(4) ?
C7 C8 C9 C10 . . . . 0(9) ?
C8 C9 C10 C11 . . . . -2(10) ?
C9 C10 C11 N2 . . . . 4(6) ?
C9 C10 C11 C12 . . . . 175(5) ?
C10 C11 C12 O223 . . . . 12(8) ?
C10 C11 C12 O224 . . . . -167(5) ?
C11 N2 C7 C8 . . . . 5(7) ?
Na3 O233 C6 O225 . . . . -13(6) ?
Na3 O233 C6 C1 . . . . 170(3) ?

_cod_database_fobs_code 2022596
